data_4122708
loop_
_publ_author_name
'Xuan, Weimin'
'Surman, Andrew J.'
'Miras, Haralampos N.'
'Long, De-Liang'
'Cronin, Leroy'

_publ_section_title
;
 Controlling the Ring Curvature, Solution Assembly, and Reactivity of
 Gigantic Molybdenum Blue Wheels.
;
_journal_issue 40
_journal_name_full 'Journal of the American Chemical Society'
_journal_page_first 14114
_journal_paper_doi 10.1021/ja5062483
_journal_volume 136
_journal_year 2014
_chemical_formula_sum 'Ce14 H1104 K2 Mo200 O1154'
_chemical_formula_weight 40804.71
_chemical_name_systematic
; 
 ? 
;
_space_group_IT_number 2
_symmetry_cell_setting triclinic
_symmetry_space_group_name_Hall '-P 1'
_symmetry_space_group_name_H-M 'P -1'
_atom_sites_solution_hydrogens none
_atom_sites_solution_primary direct
_atom_sites_solution_secondary difmap
_audit_creation_method SHELXL-97
_cell_angle_alpha 92.786(3)
_cell_angle_beta 110.338(2)
_cell_angle_gamma 91.695(3)
_cell_formula_units_Z 1
_cell_length_a 27.0684(14)
_cell_length_b 28.3041(14)
_cell_length_c 35.7553(18)
_cell_measurement_reflns_used 9539
_cell_measurement_temperature 150(2)
_cell_measurement_theta_max 26.0
_cell_measurement_theta_min 2.36
_cell_volume 25624(2)
_computing_cell_refinement Apex2
_computing_data_collection Apex2
_computing_data_reduction Apex2
_computing_molecular_graphics Diamond3
_computing_publication_material WinGX
_computing_structure_refinement 'SHELXL-97 (Sheldrick, 1997)'
_computing_structure_solution 'SHELXS-97 (Sheldrick, 1990)'
_diffrn_ambient_temperature 150(2)
_diffrn_measured_fraction_theta_full 0.996
_diffrn_measured_fraction_theta_max 0.996
_diffrn_measurement_device_type 'Bruker Apex II Quasar'
_diffrn_measurement_method '\w & \p scans'
_diffrn_radiation_monochromator graphite
_diffrn_radiation_source 'fine-focus sealed tube'
_diffrn_radiation_type MoK\a
_diffrn_radiation_wavelength 0.71073
_diffrn_reflns_av_R_equivalents 0.0476
_diffrn_reflns_av_sigmaI/netI 0.0586
_diffrn_reflns_limit_h_max 33
_diffrn_reflns_limit_h_min -33
_diffrn_reflns_limit_k_max 34
_diffrn_reflns_limit_k_min -34
_diffrn_reflns_limit_l_max 44
_diffrn_reflns_limit_l_min -44
_diffrn_reflns_number 279713
_diffrn_reflns_theta_full 26.00
_diffrn_reflns_theta_max 26.00
_diffrn_reflns_theta_min 0.80
_exptl_absorpt_coefficient_mu 3.105
_exptl_absorpt_correction_T_max 0.8602
_exptl_absorpt_correction_T_min 0.7465
_exptl_absorpt_correction_type empirical
_exptl_absorpt_process_details SADABS
_exptl_crystal_colour blue
_exptl_crystal_density_diffrn 2.644
_exptl_crystal_density_method 'not measured'
_exptl_crystal_description block
_exptl_crystal_F_000 19586
_exptl_crystal_size_max 0.10
_exptl_crystal_size_mid 0.05
_exptl_crystal_size_min 0.05
_refine_diff_density_max 3.28
_refine_diff_density_min -2.99
_refine_diff_density_rms 0.42
_refine_ls_extinction_method none
_refine_ls_goodness_of_fit_ref 1.104
_refine_ls_hydrogen_treatment none
_refine_ls_matrix_type full
_refine_ls_number_parameters 5380
_refine_ls_number_reflns 100358
_refine_ls_number_restraints 0
_refine_ls_restrained_S_all 1.104
_refine_ls_R_factor_all 0.0834
_refine_ls_R_factor_gt 0.0556
_refine_ls_shift/su_max 0.003
_refine_ls_shift/su_mean 0.000
_refine_ls_structure_factor_coef Fsqd
_refine_ls_weighting_details 'calc w=1/[\s^2^(Fo^2^)+(0.0788P)^2^+429.1855P] where P=(Fo^2^+2Fc^2^)/3'
_refine_ls_weighting_scheme calc
_refine_ls_wR_factor_gt 0.1474
_refine_ls_wR_factor_ref 0.1793
_reflns_number_gt 75405
_reflns_number_total 100358
_reflns_threshold_expression >2sigma(I)
_cod_data_source_file ja5062483_si_002.cif
_cod_data_source_block wx51951
_cod_depositor_comments 'Adding full bibliography for 4122707--4122708.cif.'
_cod_original_sg_symbol_H-M P-1
_cod_original_formula_sum 'H1104 Ce14 K2 Mo200 O1154'
_cod_database_code 4122708

loop_
_symmetry_equiv_pos_as_xyz
'x, y, z'
'-x, -y, -z'

loop_
_atom_site_label
_atom_site_type_symbol
_atom_site_fract_x
_atom_site_fract_y
_atom_site_fract_z
_atom_site_U_iso_or_equiv
_atom_site_adp_type
_atom_site_occupancy
_atom_site_symmetry_multiplicity
_atom_site_calc_flag
_atom_site_refinement_flags
_atom_site_disorder_assembly
_atom_site_disorder_group
Mo1 Mo -0.06022(8) 0.06132(7) 0.76824(6) 0.0260(4) Uani 0.85 1 d P A 1
Mo2 Mo -0.14137(7) 0.13100(6) 0.68148(5) 0.0251(3) Uani 0.90 1 d P A 1
Mo3 Mo 0.44693(5) 0.40592(6) 1.12205(4) 0.0151(3) Uani 0.70 1 d P A 1
Mo4 Mo 0.34205(7) 0.40690(6) 0.63536(4) 0.0244(3) Uani 0.90 1 d P A 1
Mo5 Mo 0.33321(18) 0.41967(9) 1.02333(13) 0.0294(7) Uani 0.70 1 d P A 1
Mo6 Mo 0.10587(17) 0.41772(11) 0.53313(12) 0.0198(13) Uani 0.63(4) 1 d P A 1
Mo7 Mo 0.34108(12) 0.13853(10) 0.59615(8) 0.0186(6) Uani 0.50 1 d P A 1
Mo8 Mo 0.60829(4) 0.23266(3) 0.82659(3) 0.01899(19) Uani 1 1 d . A 1
Mo9 Mo 0.54973(4) 0.34967(3) 0.72017(3) 0.01974(19) Uani 1 1 d . A 1
Mo10 Mo 0.39788(3) 0.37381(3) 1.18907(3) 0.01531(17) Uani 1 1 d . A 1
Mo11 Mo 0.01966(4) 0.15028(3) 1.13700(3) 0.02053(19) Uani 1 1 d . A 1
Mo12 Mo 0.63174(4) 0.35304(3) 0.94385(3) 0.01976(19) Uani 1 1 d . A 1
Mo13 Mo 0.03220(4) 0.34963(3) 1.07226(3) 0.01912(19) Uani 1 1 d . A 1
Mo14 Mo 0.42069(4) 0.45075(3) 0.85597(3) 0.02028(19) Uani 1 1 d . A 1
Mo15 Mo -0.04133(6) 0.46010(5) 0.77609(4) 0.0469(3) Uani 1 1 d . A 1
Mo16 Mo -0.08149(4) 0.14605(3) 1.03545(3) 0.01976(19) Uani 1 1 d . A 1
Mo17 Mo 0.53886(4) 0.40444(3) 0.87529(3) 0.01722(18) Uani 1 1 d . A 1
Mo18 Mo 0.01731(4) 0.26862(3) 1.14658(3) 0.01941(19) Uani 1 1 d . A 1
Mo19 Mo 0.63078(4) 0.23994(4) 1.03959(3) 0.0214(2) Uani 1 1 d . A 1
Mo20 Mo 0.29149(4) 0.29760(3) 1.29007(3) 0.01825(18) Uani 1 1 d . A 1
Mo21 Mo 0.63098(4) 0.23553(3) 0.93614(3) 0.02092(19) Uani 1 1 d . A 1
Mo22 Mo -0.09888(4) 0.34361(3) 0.89074(3) 0.01882(18) Uani 1 1 d . A 1
Mo23 Mo 0.29899(4) 0.40995(3) 1.11248(3) 0.01868(19) Uani 1 1 d . A 1
Mo24 Mo 0.13165(4) 0.22550(3) 1.14004(3) 0.01772(18) Uani 1 1 d . A 1
Mo25 Mo -0.23068(4) 0.16639(3) 0.81867(3) 0.02027(19) Uani 1 1 d . A 1
Mo26 Mo 0.51449(3) 0.32927(3) 1.21023(3) 0.01682(18) Uani 1 1 d . A 1
Mo27 Mo 0.28269(3) 0.36810(3) 1.20447(3) 0.01664(18) Uani 1 1 d . A 1
Mo28 Mo -0.17850(4) 0.26532(3) 0.93789(3) 0.01976(19) Uani 1 1 d . A 1
Mo29 Mo 0.52110(4) 0.21473(3) 1.20379(3) 0.01967(19) Uani 1 1 d . A 1
Mo30 Mo 0.13038(4) 0.10545(3) 1.13830(3) 0.01978(19) Uani 1 1 d . A 1
Mo31 Mo 0.40113(4) 0.25497(3) 1.17885(3) 0.01651(18) Uani 1 1 d . A 1
Mo32 Mo -0.14940(4) 0.23894(3) 0.78469(3) 0.02087(19) Uani 1 1 d . A 1
Mo33 Mo -0.09187(4) 0.26174(3) 1.05031(3) 0.02002(19) Uani 1 1 d . A 1
Mo34 Mo -0.16713(4) 0.11853(3) 0.76498(3) 0.02118(19) Uani 1 1 d . A 1
Mo35 Mo 0.15170(4) 0.28530(3) 1.22584(3) 0.02034(19) Uani 1 1 d . A 1
Mo36 Mo 0.43189(4) 0.20107(3) 1.26485(3) 0.0218(2) Uani 1 1 d . A 1
Mo37 Mo 0.61179(4) 0.35578(3) 1.04101(3) 0.01885(18) Uani 1 1 d . A 1
Mo38 Mo 0.50582(4) 0.39827(3) 0.95594(3) 0.01887(19) Uani 1 1 d . A 1
Mo39 Mo 0.15991(4) 0.16415(3) 1.22653(3) 0.02097(19) Uani 1 1 d . A 1
Mo40 Mo -0.26090(4) 0.17783(3) 0.70473(3) 0.0225(2) Uani 1 1 d . A 1
Mo41 Mo 0.45139(4) 0.34850(3) 0.61602(3) 0.0229(2) Uani 1 1 d . A 1
Mo42 Mo 0.51081(4) 0.28701(3) 1.04467(3) 0.0239(2) Uani 1 1 d . A 1
Mo43 Mo 0.45187(4) 0.23065(3) 0.60335(3) 0.0223(2) Uani 1 1 d . A 1
Mo44 Mo -0.07269(4) 0.33123(3) 0.98745(3) 0.02071(19) Uani 1 1 d . A 1
Mo45 Mo -0.13898(4) 0.25205(3) 0.61646(3) 0.0232(2) Uani 1 1 d . A 1
Mo46 Mo -0.16483(4) 0.14937(3) 0.92610(3) 0.02114(19) Uani 1 1 d . A 1
Mo47 Mo -0.03858(4) 0.46431(3) 0.87670(3) 0.01989(19) Uani 1 1 d . A 1
Mo48 Mo 0.55828(4) 0.23284(3) 0.71680(3) 0.02122(19) Uani 1 1 d . A 1
Mo49 Mo 0.04786(4) 0.10371(3) 1.04398(3) 0.01890(18) Uani 1 1 d . A 1
Mo50 Mo 0.16908(4) 0.33858(4) 0.47255(3) 0.0257(2) Uani 1 1 d . A 1
Mo51 Mo 0.17620(4) 0.22052(4) 0.46830(3) 0.0245(2) Uani 1 1 d . A 1
Mo52 Mo 0.30575(4) 0.17885(3) 1.28234(3) 0.02104(19) Uani 1 1 d . A 1
Mo53 Mo 0.59067(4) 0.23254(3) 1.13313(3) 0.0213(2) Uani 1 1 d . A 1
Mo54 Mo -0.10332(4) 0.19760(4) 0.46802(3) 0.0264(2) Uani 1 1 d . A 1
Mo55 Mo 0.18728(4) 0.05163(3) 1.08034(3) 0.02064(19) Uani 1 1 d . A 1
Mo56 Mo -0.04890(4) 0.21482(3) 0.97571(3) 0.02104(19) Uani 1 1 d . A 1
Mo57 Mo 0.52882(4) 0.28286(3) 0.87172(3) 0.0230(2) Uani 1 1 d . A 1
Mo58 Mo 0.43686(4) 0.28293(3) 0.68997(3) 0.0237(2) Uani 1 1 d . A 1
Mo59 Mo -0.25326(4) 0.29626(3) 0.72049(3) 0.0224(2) Uani 1 1 d . A 1
Mo60 Mo 0.01067(4) 0.41411(3) 0.97752(3) 0.02076(19) Uani 1 1 d . A 1
Mo61 Mo 0.41447(4) 0.31595(3) 1.26896(3) 0.01747(18) Uani 1 1 d . A 1
Mo62 Mo 0.26160(4) 0.11899(3) 1.18102(3) 0.02159(19) Uani 1 1 d . A 1
Mo63 Mo 0.53817(4) 0.17014(3) 1.04895(3) 0.0231(2) Uani 1 1 d . A 1
Mo64 Mo -0.24696(4) 0.18764(4) 0.60655(3) 0.0243(2) Uani 1 1 d . A 1
Mo65 Mo -0.22504(4) 0.28340(3) 0.82980(3) 0.01944(19) Uani 1 1 d . A 1
Mo66 Mo -0.07294(4) 0.13038(4) 0.56513(3) 0.0255(2) Uani 1 1 d . A 1
Mo67 Mo 0.45042(4) 0.16509(3) 0.67586(3) 0.0237(2) Uani 1 1 d . A 1
Mo68 Mo -0.25133(4) 0.30382(4) 0.61826(3) 0.0251(2) Uani 1 1 d . A 1
Mo69 Mo 0.32553(4) 0.34730(4) 0.53162(3) 0.0238(2) Uani 1 1 d . A 1
Mo70 Mo 0.32174(4) 0.22917(4) 0.52284(3) 0.0237(2) Uani 1 1 d . A 1
Mo71 Mo 0.00914(4) 0.25976(4) 0.52956(3) 0.0243(2) Uani 1 1 d . A 1
Mo72 Mo -0.09425(4) 0.11130(3) 0.86045(3) 0.0228(2) Uani 1 1 d . A 1
Mo73 Mo -0.19544(4) 0.31228(4) 0.52761(3) 0.0275(2) Uani 1 1 d . A 1
Mo74 Mo -0.15241(4) 0.37090(4) 0.61521(3) 0.0266(2) Uani 1 1 d . A 1
Mo75 Mo 0.03330(4) 0.20805(4) 0.44764(3) 0.0257(2) Uani 1 1 d . A 1
Mo76 Mo 0.45897(4) 0.15670(4) 1.10182(3) 0.0246(2) Uani 1 1 d . A 1
Mo77 Mo -0.19515(4) 0.19348(4) 0.52304(3) 0.0255(2) Uani 1 1 d . A 1
Mo78 Mo 0.47521(4) 0.40372(4) 0.77738(3) 0.0229(2) Uani 1 1 d . A 1
Mo79 Mo -0.09836(4) 0.31551(4) 0.47668(3) 0.0280(2) Uani 1 1 d . A 1
Mo80 Mo 0.52462(4) 0.16700(3) 0.95323(3) 0.0250(2) Uani 1 1 d . A 1
Mo81 Mo 0.11478(4) 0.06795(4) 0.97266(3) 0.0235(2) Uani 1 1 d . A 1
Mo82 Mo 0.57133(3) 0.34846(3) 1.13150(3) 0.01836(18) Uani 1 1 d . A 1
Mo83 Mo -0.04476(5) 0.43413(4) 0.67446(3) 0.0393(3) Uani 1 1 d . A 1
Mo84 Mo -0.06791(6) 0.39174(6) 0.56875(4) 0.0631(5) Uani 1 1 d . A 1
Mo85 Mo -0.14201(4) 0.36494(4) 0.71015(3) 0.0279(2) Uani 1 1 d . A 1
Mo86 Mo 0.00365(4) 0.14054(4) 0.51057(3) 0.0239(2) Uani 1 1 d . A 1
Mo87 Mo 0.36816(4) 0.42954(4) 0.93760(3) 0.0273(2) Uani 1 1 d . A 1
Mo88 Mo 0.03075(4) 0.04464(4) 0.87171(3) 0.0272(2) Uani 1 1 d . A 1
Mo89 Mo 0.48532(4) 0.16275(4) 0.77411(3) 0.0263(2) Uani 1 1 d . A 1
Mo90 Mo 0.02797(4) 0.32547(4) 0.45775(3) 0.0266(2) Uani 1 1 d . A 1
Mo91 Mo 0.06181(4) 0.07421(4) 0.58985(3) 0.0249(2) Uani 1 1 d . A 1
Mo92 Mo 0.13381(4) 0.14902(4) 0.53578(3) 0.0285(2) Uani 1 1 d . A 1
Mo93 Mo 0.23411(4) 0.40203(4) 0.55495(3) 0.0261(2) Uani 1 1 d . A 1
Mo94 Mo 0.36659(5) 0.09448(4) 0.70041(3) 0.0342(3) Uani 1 1 d . A 1
Mo95 Mo 0.23658(5) 0.28190(4) 0.55851(3) 0.0322(2) Uani 1 1 d . A 1
Mo96 Mo 0.44926(5) 0.04956(4) 0.90436(3) 0.0351(3) Uani 1 1 d . A 1
Mo97 Mo 0.21516(4) 0.46489(4) 0.63195(3) 0.0362(3) Uani 1 1 d . A 1
Mo98 Mo 0.42903(6) 0.04721(4) 0.79958(3) 0.0407(3) Uani 1 1 d . A 1
Mo99 Mo 0.43466(5) 0.09865(4) 0.99758(3) 0.0371(3) Uani 1 1 d . A 1
M100 Mo 0.61020(4) 0.35139(3) 0.82972(3) 0.01810(18) Uani 1 1 d . A 1
Mo1' Mo -0.0494(5) 0.0811(4) 0.7707(4) 0.026(2) Uani 0.15 1 d P B 2
Mo2' Mo -0.1571(8) 0.1113(7) 0.6754(6) 0.042(4) Uani 0.10 1 d P C 2
Mo3' Mo 0.43516(13) 0.38047(15) 1.10908(11) 0.0202(6) Uani 0.30 1 d P D 2
Mo4' Mo 0.3510(6) 0.4271(7) 0.6294(5) 0.040(4) Uani 0.10 1 d P E 2
Mo5' Mo 0.3373(4) 0.4387(2) 1.0247(3) 0.0298(16) Uani 0.30 1 d P F 2
Mo6' Mo 0.1084(4) 0.4058(14) 0.5425(9) 0.075(6) Uani 0.37(4) 1 d P A 2
Mo7' Mo 0.33118(13) 0.15227(12) 0.60462(10) 0.0354(7) Uani 0.50 1 d P G 2
Ce1 Ce 0.16263(2) 0.44582(2) 1.133520(17) 0.01727(12) Uani 1 1 d . . 1
Ce2 Ce 0.35170(3) 0.05721(2) 1.12139(2) 0.02562(14) Uani 1 1 d . A 1
Ce3 Ce 0.22066(3) 0.05569(2) 0.61546(2) 0.02802(15) Uani 1 1 d . A 1
Ce4 Ce 0.06215(3) 0.48318(2) 0.62368(2) 0.02886(15) Uani 1 1 d . A 1
Ce5 Ce -0.02421(6) 0.05071(6) 0.66358(5) 0.0246(3) Uani 0.90 1 d P A 1
Ce6 Ce 0.33944(10) 0.47634(8) 0.73841(8) 0.0265(4) Uani 0.70 1 d P A 1
Ce7 Ce 0.73383(4) 0.76823(4) 0.01308(3) 0.0375(2) Uani 0.85 1 d P H 1
Ce5' Ce -0.0398(5) 0.0409(6) 0.6550(5) 0.024(3) Uani 0.10 1 d P I 2
Ce6' Ce 0.3511(2) 0.4890(2) 0.73570(19) 0.0254(10) Uani 0.30 1 d P J 2
Ce7' Ce 0.7262(3) 0.7393(3) 0.0048(2) 0.0533(18) Uani 0.15 1 d P K 2
K1 K 0.5428(3) 0.1158(3) 0.4359(2) 0.0551(18) Uani 0.50 1 d P L 1
O1 O 0.1202(4) 0.3574(3) 0.5798(3) 0.041(2) Uani 1 1 d . A 1
O2 O 0.1062(4) 0.4579(3) 0.5009(3) 0.040(2) Uani 1 1 d . A 1
O3 O 0.1799(3) 0.4304(3) 0.5740(2) 0.0283(18) Uani 1 1 d . A 1
O4 O 0.2698(3) 0.4340(3) 0.6091(2) 0.0273(18) Uani 1 1 d . A 1
O5 O 0.2120(4) 0.3908(4) 0.6501(3) 0.053(3) Uani 1 1 d . A 1
O6 O 0.2178(4) 0.5215(3) 0.6079(3) 0.050(3) Uani 1 1 d . A 1
O7 O 0.2628(4) 0.4791(4) 0.6782(3) 0.044(3) Uani 1 1 d . A 1
O8 O 0.3676(4) 0.4712(3) 0.6069(3) 0.046(2) Uani 1 1 d . A 1
O9 O 0.3183(4) 0.3583(3) 0.6500(3) 0.040(2) Uani 1 1 d . A 1
O10 O 0.3101(3) 0.3862(3) 0.5738(2) 0.0281(18) Uani 1 1 d . A 1
O11 O 0.1628(3) 0.3774(3) 0.5183(2) 0.0248(17) Uani 1 1 d . A 1
O12 O 0.2264(3) 0.3365(3) 0.5835(3) 0.0309(18) Uani 1 1 d . A 1
O13 O 0.2412(3) 0.4448(3) 0.5255(2) 0.0311(19) Uani 1 1 d . A 1
O14 O 0.2432(3) 0.3448(3) 0.5170(2) 0.0249(17) Uani 1 1 d . A 1
O15 O 0.0963(3) 0.3300(3) 0.4535(2) 0.0288(18) Uani 1 1 d . A 1
O16 O 0.0561(3) 0.3717(3) 0.5041(2) 0.0297(18) Uani 1 1 d . A 1
O17 O 0.3962(3) 0.3470(3) 0.5656(2) 0.0294(18) Uani 1 1 d . A 1
O18 O 0.4066(3) 0.3881(3) 0.6357(2) 0.0311(19) Uani 1 1 d . A 1
O19 O 0.1656(3) 0.2773(3) 0.5147(2) 0.0250(17) Uani 1 1 d . A 1
O20 O 0.3101(3) 0.2866(3) 0.5693(2) 0.0284(18) Uani 1 1 d . A 1
O21 O 0.2308(3) 0.2412(3) 0.5887(2) 0.035(2) Uani 1 1 d . A 1
O22 O 0.2459(3) 0.2372(3) 0.5112(2) 0.0292(18) Uani 1 1 d . A 1
O23 O 0.3263(3) 0.2900(3) 0.5028(2) 0.0266(17) Uani 1 1 d . A 1
O24 O 0.3132(3) 0.1809(3) 0.5581(2) 0.0314(19) Uani 1 1 d . A 1
O25 O 0.3203(3) 0.1955(3) 0.4830(2) 0.0330(19) Uani 1 1 d . A 1
O26 O 0.3947(3) 0.2332(3) 0.5557(2) 0.0274(18) Uani 1 1 d . A 1
O27 O 0.4090(3) 0.1850(3) 0.6216(2) 0.0253(17) Uani 1 1 d . A 1
O28 O 0.4048(3) 0.2846(3) 0.6299(2) 0.0252(17) Uani 1 1 d . A 1
O29 O 0.4878(3) 0.2280(3) 0.6658(2) 0.0225(16) Uani 1 1 d . A 1
O30 O 0.3979(3) 0.3188(3) 0.7044(2) 0.0262(17) Uani 1 1 d . A 1
O31 O 0.4832(3) 0.3336(3) 0.6730(2) 0.0259(17) Uani 1 1 d . A 1
O32 O 0.5011(3) 0.2853(3) 0.7330(2) 0.0224(16) Uani 1 1 d . A 1
O33 O 0.5084(3) 0.1877(3) 0.7274(2) 0.0246(17) Uani 1 1 d . A 1
O34 O 0.5461(3) 0.3877(3) 0.8223(2) 0.0192(15) Uani 1 1 d . A 1
O35 O 0.5284(3) 0.4742(3) 0.7857(2) 0.0311(19) Uani 1 1 d . A 1
O36 O 0.4444(4) 0.3509(3) 0.7788(2) 0.036(2) Uani 1 1 d . A 1
O37 O 0.4764(3) 0.4282(3) 0.8330(2) 0.0196(15) Uani 1 1 d . A 1
O38 O 0.4853(3) 0.4224(3) 0.8990(2) 0.0203(15) Uani 1 1 d . A 1
O39 O 0.5662(3) 0.3882(3) 0.9326(2) 0.0202(15) Uani 1 1 d . A 1
O40 O 0.5792(3) 0.4533(3) 0.8850(2) 0.0231(16) Uani 1 1 d . A 1
O61 O 0.5052(3) 0.3910(3) 0.7394(2) 0.0207(16) Uani 1 1 d . A 1
O62 O 0.5801(3) 0.3890(3) 0.7016(2) 0.0286(18) Uani 1 1 d . A 1
O63 O 0.4413(3) 0.1306(3) 0.7200(2) 0.0322(19) Uani 1 1 d . A 1
O64 O 0.4615(4) 0.1192(3) 0.7975(2) 0.033(2) Uani 1 1 d . A 1
O65 O 0.5487(3) 0.1859(3) 0.8101(2) 0.0255(17) Uani 1 1 d . A 1
O66 O 0.5425(3) 0.2859(2) 0.8196(2) 0.0200(15) Uani 1 1 d . A 1
O67 O 0.4468(3) 0.2088(3) 0.7745(2) 0.0308(19) Uani 1 1 d . A 1
O68 O 0.5929(3) 0.2419(3) 0.8776(2) 0.0214(16) Uani 1 1 d . A 1
O69 O 0.5741(3) 0.1891(3) 0.9332(2) 0.0257(17) Uani 1 1 d . A 1
O70 O 0.6790(3) 0.2016(3) 0.9336(2) 0.035(2) Uani 1 1 d . A 1
O71 O 0.5646(3) 0.2885(3) 0.9274(2) 0.0208(16) Uani 1 1 d . A 1
O72 O 0.6650(3) 0.2979(3) 0.9402(2) 0.0244(17) Uani 1 1 d . A 1
O73 O 0.4838(3) 0.2129(3) 0.9452(2) 0.0316(19) Uani 1 1 d . A 1
O74 O 0.6777(3) 0.3957(3) 0.9472(2) 0.0296(18) Uani 1 1 d . A 1
O75 O 0.5945(3) 0.3521(3) 0.8829(2) 0.0210(16) Uani 1 1 d . A 1
O76 O 0.3983(3) 0.3702(3) 0.8483(3) 0.0304(18) Uani 1 1 d . A 1
O77 O 0.4456(3) 0.5085(3) 0.8643(2) 0.0301(19) Uani 1 1 d . A 1
O78 O 0.3727(3) 0.4522(3) 0.8088(2) 0.0290(18) Uani 1 1 d . A 1
O79 O 0.4252(3) 0.4411(3) 0.7542(2) 0.034(2) Uani 1 1 d . A 1
O80 O 0.4809(3) 0.2396(3) 0.8631(2) 0.0261(17) Uani 1 1 d . A 1
O81 O 0.5888(4) 0.1106(3) 0.9712(3) 0.041(2) Uani 1 1 d . A 1
O82 O 0.5023(3) 0.1369(3) 0.9963(2) 0.0265(18) Uani 1 1 d . A 1
O83 O 0.5717(3) 0.1939(3) 1.0105(2) 0.0242(17) Uani 1 1 d . A 1
O84 O 0.6521(3) 0.3012(3) 1.0610(2) 0.0234(16) Uani 1 1 d . A 1
O85 O 0.5562(3) 0.2913(3) 1.0119(2) 0.0208(16) Uani 1 1 d . A 1
O86 O 0.6353(3) 0.3514(3) 0.9963(2) 0.0229(16) Uani 1 1 d . A 1
O87 O 0.4780(3) 0.3429(3) 0.9430(2) 0.0266(17) Uani 1 1 d . A 1
O88 O 0.5522(3) 0.3913(3) 1.0066(2) 0.0217(16) Uani 1 1 d . A 1
O89 O 0.4552(3) 0.4303(3) 0.9633(2) 0.0235(17) Uani 1 1 d . A 1
O90 O 0.5501(3) 0.4750(3) 0.9671(2) 0.0247(17) Uani 1 1 d . A 1
O91 O 0.3922(3) 0.5076(3) 0.9536(2) 0.0321(19) Uani 1 1 d . A 1
O92 O 0.3767(3) 0.4338(3) 0.9930(2) 0.0298(19) Uani 1 1 d . A 1
O93 O 0.4601(3) 0.3211(3) 1.0237(2) 0.0293(18) Uani 1 1 d . A 1
O94 O 0.5666(3) 0.3422(3) 1.0742(2) 0.0202(15) Uani 1 1 d . A 1
O95 O 0.5837(3) 0.2323(3) 1.0737(2) 0.0217(16) Uani 1 1 d . A 1
O96 O 0.4845(3) 0.2288(3) 1.0282(2) 0.0221(16) Uani 1 1 d . A 1
O97 O 0.5844(4) 0.1314(3) 1.0682(2) 0.035(2) Uani 1 1 d . A 1
O98 O 0.4730(3) 0.1367(3) 1.0511(2) 0.0275(18) Uani 1 1 d . A 1
O99 O 0.5324(3) 0.1866(3) 1.1024(2) 0.0224(16) Uani 1 1 d . A 1
O100 O 0.5155(3) 0.0916(3) 1.1201(3) 0.0307(19) Uani 1 1 d . A 1
O101 O 0.5166(3) 0.2847(3) 1.1004(2) 0.0209(16) Uani 1 1 d . A 1
O102 O 0.6168(3) 0.2952(3) 1.1426(2) 0.0221(16) Uani 1 1 d . A 1
O103 O 0.6175(3) 0.3931(3) 1.1473(2) 0.0275(18) Uani 1 1 d . A 1
O104 O 0.5061(3) 0.3845(3) 1.1146(2) 0.0185(15) Uani 1 1 d . A 1
O105 O 0.5546(3) 0.3354(3) 1.1779(2) 0.0205(15) Uani 1 1 d . A 1
O106 O 0.4666(3) 0.4566(3) 1.1496(2) 0.0292(18) Uani 1 1 d . A 1
O107 O 0.4087(3) 0.4228(3) 1.0736(2) 0.0293(19) Uani 1 1 d . A 1
O108 O 0.4145(3) 0.3271(3) 1.0919(2) 0.0268(17) Uani 1 1 d . A 1
O109 O 0.4590(3) 0.3638(2) 1.1701(2) 0.0187(15) Uani 1 1 d . A 1
O110 O 0.5423(3) 0.3715(3) 1.2473(2) 0.0246(17) Uani 1 1 d . A 1
O111 O 0.4657(3) 0.2668(3) 1.1702(2) 0.0192(15) Uani 1 1 d . A 1
O112 O 0.5663(3) 0.2297(3) 1.1752(2) 0.0242(17) Uani 1 1 d . A 1
O113 O 0.4824(3) 0.1700(3) 1.1566(2) 0.0234(16) Uani 1 1 d . A 1
O114 O 0.4108(3) 0.1123(3) 1.0957(2) 0.0268(17) Uani 1 1 d . A 1
O115 O 0.3294(4) 0.0414(4) 1.0497(3) 0.050(3) Uani 1 1 d . A 1
O117 O 0.2546(3) 0.0525(3) 1.0889(2) 0.0243(17) Uani 1 1 d . A 1
O118 O 0.3127(3) 0.1371(3) 1.0963(2) 0.0255(17) Uani 1 1 d . A 1
O119 O 0.4571(3) 0.2109(3) 1.2205(2) 0.0222(16) Uani 1 1 d . A 1
O120 O 0.3699(3) 0.2083(3) 1.1466(2) 0.0204(15) Uani 1 1 d . A 1
O121 O 0.3795(3) 0.3955(3) 1.1340(2) 0.0179(15) Uani 1 1 d . A 1
O122 O 0.3247(3) 0.3970(2) 1.17179(19) 0.0152(14) Uani 1 1 d . A 1
O123 O 0.2736(3) 0.3541(3) 1.0955(2) 0.0292(18) Uani 1 1 d . A 1
O124 O 0.3449(3) 0.4848(3) 1.1393(3) 0.034(2) Uani 1 1 d . A 1
O125 O 0.4285(3) 0.4214(3) 1.2186(2) 0.0219(16) Uani 1 1 d . A 1
O126 O 0.3674(3) 0.3045(3) 1.1561(2) 0.0203(15) Uani 1 1 d . A 1
O127 O 0.3620(3) 0.3495(3) 1.2256(2) 0.0178(15) Uani 1 1 d . A 1
O128 O 0.4457(3) 0.3233(2) 1.2242(2) 0.0173(15) Uani 1 1 d . A 1
O129 O 0.3291(3) 0.4321(3) 1.2483(2) 0.0249(17) Uani 1 1 d . A 1
O130 O 0.4546(3) 0.2643(3) 1.2892(2) 0.0207(16) Uani 1 1 d . A 1
O131 O 0.3773(3) 0.2517(3) 1.2227(2) 0.0222(16) Uani 1 1 d . A 1
O132 O 0.2760(3) 0.3455(3) 1.2495(2) 0.0219(16) Uani 1 1 d . A 1
O133 O 0.3630(3) 0.3046(3) 1.2903(2) 0.0199(15) Uani 1 1 d . A 1
O134 O 0.3764(3) 0.1946(3) 1.2847(2) 0.0202(15) Uani 1 1 d . A 1
O135 O 0.3950(3) 0.1424(3) 1.2303(2) 0.0312(19) Uani 1 1 d . A 1
O136 O 0.2955(3) 0.1374(3) 1.2341(2) 0.0237(16) Uani 1 1 d . A 1
O137 O 0.3177(3) 0.1409(3) 1.3188(2) 0.0288(18) Uani 1 1 d . A 1
O138 O 0.3038(3) 0.2371(3) 1.3102(2) 0.0225(16) Uani 1 1 d . A 1
O139 O 0.2265(3) 0.1736(3) 1.2618(2) 0.0240(16) Uani 1 1 d . A 1
O140 O 0.2630(3) 0.1707(3) 1.1594(2) 0.0255(17) Uani 1 1 d . A 1
O141 O 0.2875(3) 0.2408(3) 1.2341(2) 0.0215(16) Uani 1 1 d . A 1
O142 O 0.2957(3) 0.3308(3) 1.3314(2) 0.0268(17) Uani 1 1 d . A 1
O143 O 0.2149(3) 0.2803(3) 1.2675(2) 0.0204(16) Uani 1 1 d . A 1
O144 O 0.1818(3) 0.2285(3) 1.1907(2) 0.0222(16) Uani 1 1 d . A 1
O145 O 0.1477(3) 0.1746(2) 1.1168(2) 0.0183(15) Uani 1 1 d . A 1
O146 O 0.1740(3) -0.0031(3) 1.0932(2) 0.0289(18) Uani 1 1 d . A 1
O147 O 0.1997(3) 0.1348(3) 1.0690(2) 0.0248(17) Uani 1 1 d . A 1
O148 O 0.1481(3) 0.2697(3) 1.1159(2) 0.0229(16) Uani 1 1 d . A 1
O149 O 0.1695(3) 0.3305(3) 1.2020(2) 0.0268(17) Uani 1 1 d . A 1
O150 O 0.1009(3) 0.1569(3) 1.1681(2) 0.0223(16) Uani 1 1 d . A 1
O151 O 0.1146(3) 0.0566(3) 1.1571(2) 0.0264(17) Uani 1 1 d . A 1
O152 O 0.0055(3) 0.1087(3) 1.1641(2) 0.0266(17) Uani 1 1 d . A 1
O153 O 0.0070(3) 0.2058(3) 1.1619(2) 0.0239(16) Uani 1 1 d . A 1
O154 O 0.0514(3) 0.2162(2) 1.1087(2) 0.0208(16) Uani 1 1 d . A 1
O155 O 0.1183(3) 0.0818(2) 1.0823(2) 0.0206(15) Uani 1 1 d . A 1
O156 O 0.0359(3) 0.3191(3) 1.1171(2) 0.0237(16) Uani 1 1 d . A 1
O157 O -0.0412(3) 0.1492(3) 1.0912(2) 0.0228(16) Uani 1 1 d . A 1
O158 O -0.0471(3) 0.2595(3) 1.1028(2) 0.0236(16) Uani 1 1 d . A 1
O159 O 0.1577(3) 0.0464(3) 1.0262(2) 0.0260(17) Uani 1 1 d . A 1
O160 O 0.0564(3) 0.0708(3) 1.0042(2) 0.0229(16) Uani 1 1 d . A 1
O161 O -0.1280(3) 0.1037(3) 1.0299(2) 0.0269(17) Uani 1 1 d . A 1
O162 O -0.0237(3) 0.1097(3) 1.0278(2) 0.0215(16) Uani 1 1 d . A 1
O163 O -0.1198(3) 0.1997(3) 1.0441(2) 0.0232(16) Uani 1 1 d . A 1
O164 O -0.0319(3) 0.2105(3) 1.0301(2) 0.0207(15) Uani 1 1 d . A 1
O165 O -0.1408(3) 0.2936(3) 1.0551(2) 0.0282(18) Uani 1 1 d . A 1
O166 O -0.1018(3) 0.1596(3) 0.9770(2) 0.0221(16) Uani 1 1 d . A 1
O167 O -0.0411(3) 0.3088(3) 1.0418(2) 0.0206(15) Uani 1 1 d . A 1
O168 O -0.0313(3) 0.3909(3) 1.0876(3) 0.034(2) Uani 1 1 d . A 1
O169 O 0.0700(3) 0.3146(3) 1.0543(2) 0.0273(18) Uani 1 1 d . A 1
O170 O -0.0089(3) 0.3730(2) 1.0167(2) 0.0194(15) Uani 1 1 d . A 1
O171 O 0.0604(3) 0.3816(3) 0.9739(2) 0.0296(18) Uani 1 1 d . A 1
O172 O 0.0417(3) 0.4563(3) 1.0158(2) 0.0302(18) Uani 1 1 d . A 1
O173 O -0.0513(3) 0.3651(2) 0.9482(2) 0.0204(15) Uani 1 1 d . A 1
O174 O -0.0269(3) 0.2742(3) 0.9727(2) 0.0198(15) Uani 1 1 d . A 1
O175 O -0.1119(3) 0.2667(3) 0.9896(2) 0.0192(15) Uani 1 1 d . A 1
O176 O -0.1969(3) 0.1049(3) 0.9381(2) 0.0274(18) Uani 1 1 d . A 1
O177 O -0.1137(3) 0.2156(3) 0.9229(2) 0.0221(16) Uani 1 1 d . A 1
O178 O -0.2152(3) 0.2963(3) 0.9589(2) 0.0263(17) Uani 1 1 d . A 1
O179 O -0.1953(3) 0.2033(3) 0.9445(2) 0.0226(16) Uani 1 1 d . A 1
O180 O -0.1254(3) 0.3123(3) 0.9325(2) 0.0216(16) Uani 1 1 d . A 1
O181 O -0.2096(3) 0.1614(3) 0.8730(2) 0.0204(15) Uani 1 1 d . A 1
O182 O -0.1202(3) 0.1151(3) 0.9017(2) 0.0226(16) Uani 1 1 d . A 1
O183 O -0.2806(3) 0.1258(3) 0.8015(2) 0.0304(19) Uani 1 1 d . A 1
O184 O -0.1675(3) 0.1312(3) 0.8204(2) 0.0233(16) Uani 1 1 d . A 1
O185 O -0.2640(3) 0.2229(3) 0.8133(2) 0.0230(16) Uani 1 1 d . A 1
O186 O -0.2136(3) 0.2691(2) 0.8844(2) 0.0208(16) Uani 1 1 d . A 1
O187 O -0.0641(3) 0.1657(3) 0.8650(2) 0.0277(18) Uani 1 1 d . A 1
O188 O -0.0423(3) 0.0735(3) 0.8757(2) 0.0276(18) Uani 1 1 d . A 1
O189 O -0.1015(3) 0.0948(3) 0.8025(2) 0.0271(18) Uani 1 1 d . A 1
O190 O -0.1633(3) 0.3292(3) 0.8523(2) 0.0233(16) Uani 1 1 d . A 1
O191 O -0.0739(3) 0.3913(3) 0.8727(2) 0.0237(16) Uani 1 1 d . A 1
O192 O -0.0081(3) 0.4478(3) 0.9324(2) 0.0281(18) Uani 1 1 d . A 1
O193 O 0.0269(3) 0.4177(3) 0.8737(3) 0.040(2) Uani 1 1 d . A 1
O194 O -0.0933(3) 0.4915(3) 0.8801(2) 0.0241(17) Uani 1 1 d . . 1
O195 O -0.0618(3) 0.4508(3) 0.8212(2) 0.0275(18) Uani 1 1 d . A 1
O196 O 0.1429(3) 0.4568(3) 1.0626(2) 0.0323(19) Uani 1 1 d . M 1
O197 O 0.0052(3) 0.5108(3) 0.8806(2) 0.0307(18) Uani 1 1 d . A 1
O198 O 0.0721(3) 0.4008(3) 1.0904(2) 0.0245(17) Uani 1 1 d . A 1
O199 O 0.2086(3) 0.5257(3) 1.1345(3) 0.0296(18) Uani 1 1 d . N 1
O200 O 0.2451(3) 0.4386(3) 1.1164(2) 0.0212(16) Uani 1 1 d . A 1
O201 O 0.1761(3) 0.4987(3) 1.1981(2) 0.0266(17) Uani 1 1 d . O 1
O202 O 0.2347(3) 0.4094(3) 1.1881(2) 0.0206(16) Uani 1 1 d . A 1
O203 O 0.1198(3) 0.4088(3) 1.1770(2) 0.0286(18) Uani 1 1 d . P 1
O204 O -0.1467(3) 0.4046(3) 0.9094(2) 0.0227(16) Uani 1 1 d . A 1
O205 O -0.0635(3) 0.2972(3) 0.8848(2) 0.0278(18) Uani 1 1 d . A 1
O206 O -0.1622(3) 0.2300(3) 0.8309(2) 0.0237(16) Uani 1 1 d . A 1
O207 O -0.1010(3) 0.2816(3) 0.7954(2) 0.0268(18) Uani 1 1 d . A 1
O208 O -0.2136(3) 0.2823(3) 0.7766(2) 0.0223(16) Uani 1 1 d . A 1
O209 O -0.1184(3) 0.1862(3) 0.7782(2) 0.0220(16) Uani 1 1 d . A 1
O210 O -0.0235(4) 0.1393(3) 0.7848(3) 0.044(2) Uani 1 1 d . A 1
O211 O -0.2090(3) 0.0707(3) 0.7557(2) 0.0278(18) Uani 1 1 d . A 1
O212 O -0.3091(3) 0.1369(3) 0.7005(2) 0.0282(18) Uani 1 1 d . A 1
O213 O -0.1893(3) 0.2413(3) 0.7237(2) 0.0219(16) Uani 1 1 d . A 1
O214 O -0.2883(3) 0.2345(3) 0.7136(2) 0.0230(16) Uani 1 1 d . A 1
O215 O -0.1980(3) 0.1405(3) 0.7097(2) 0.0225(16) Uani 1 1 d . A 1
O216 O -0.1217(3) 0.0976(3) 0.7338(2) 0.0281(18) Uani 1 1 d . A 1
O217 O -0.2672(3) 0.2968(3) 0.6644(2) 0.0259(17) Uani 1 1 d . A 1
O218 O -0.2685(3) 0.1858(3) 0.6518(2) 0.0256(17) Uani 1 1 d . A 1
O219 O -0.1954(3) 0.3442(3) 0.7275(2) 0.0270(18) Uani 1 1 d . A 1
O220 O -0.2996(3) 0.3292(3) 0.7269(3) 0.0309(19) Uani 1 1 d . A 1
O221 O -0.1899(3) 0.3459(3) 0.6502(2) 0.0233(16) Uani 1 1 d . A 1
O222 O -0.1157(3) 0.3982(3) 0.6711(2) 0.0299(19) Uani 1 1 d . A 1
O223 O -0.1970(4) 0.4111(3) 0.5952(3) 0.036(2) Uani 1 1 d . A 1
O224 O -0.1054(3) 0.3078(3) 0.6339(2) 0.0244(17) Uani 1 1 d . A 1
O225 O -0.0869(3) 0.4080(3) 0.6174(2) 0.0284(18) Uani 1 1 d . A 1
O226 O -0.0026(4) 0.4684(3) 0.6586(3) 0.049(3) Uani 1 1 d . A 1
O227 O -0.0275(4) 0.3411(4) 0.6023(3) 0.042(2) Uani 1 1 d . A 1
O228 O -0.0691(3) 0.3619(3) 0.5232(2) 0.0324(19) Uani 1 1 d . A 1
O229 O 0.4046(5) 0.0033(3) 0.8875(3) 0.053(3) Uani 1 1 d . A 1
O230 O -0.2017(3) 0.3114(3) 0.5841(2) 0.0280(18) Uani 1 1 d . A 1
O231 O -0.2960(3) 0.3418(3) 0.5929(2) 0.036(2) Uani 1 1 d . A 1
O232 O -0.1870(3) 0.2485(3) 0.6430(2) 0.0275(18) Uani 1 1 d . A 1
O233 O -0.2817(3) 0.2458(3) 0.5921(2) 0.0277(18) Uani 1 1 d . A 1
O234 O -0.1913(3) 0.1466(3) 0.6345(2) 0.0265(17) Uani 1 1 d . A 1
O235 O -0.1993(3) 0.2053(3) 0.5771(2) 0.0270(17) Uani 1 1 d . A 1
O236 O -0.0929(3) 0.2134(3) 0.6375(2) 0.0248(17) Uani 1 1 d . A 1
O237 O -0.2293(3) 0.2518(3) 0.5099(2) 0.0295(18) Uani 1 1 d . A 1
O238 O -0.1343(3) 0.2542(3) 0.5603(2) 0.0238(16) Uani 1 1 d . A 1
O239 O -0.1411(3) 0.1496(3) 0.5492(2) 0.0282(18) Uani 1 1 d . A 1
O240 O -0.2476(3) 0.1567(3) 0.5005(3) 0.036(2) Uani 1 1 d . A 1
O241 O -0.1589(3) 0.3111(3) 0.4915(2) 0.0308(19) Uani 1 1 d . A 1
O242 O -0.0397(3) 0.1789(3) 0.5937(2) 0.0295(18) Uani 1 1 d . A 1
O243 O 0.0711(4) 0.0626(5) 0.7113(3) 0.070(4) Uani 1 1 d . A 1
O244 O -0.0706(3) 0.0883(3) 0.5993(2) 0.0312(19) Uani 1 1 d . A 1
O245 O -0.1151(4) 0.3524(3) 0.4394(3) 0.038(2) Uani 1 1 d . A 1
O246 O -0.0636(3) 0.2563(3) 0.5205(2) 0.0275(18) Uani 1 1 d . A 1
O247 O 0.0354(3) 0.2996(3) 0.5691(2) 0.0311(19) Uani 1 1 d . A 1
O248 O -0.0231(3) 0.3073(3) 0.4840(2) 0.0282(18) Uani 1 1 d . A 1
O249 O -0.1161(3) 0.2566(3) 0.4449(2) 0.0299(18) Uani 1 1 d . A 1
O250 O -0.0674(3) 0.1562(3) 0.5116(2) 0.0265(17) Uani 1 1 d . A 1
O251 O -0.0086(3) 0.1064(3) 0.5542(2) 0.0270(17) Uani 1 1 d . A 1
O252 O -0.1234(4) 0.1602(3) 0.4274(2) 0.035(2) Uani 1 1 d . A 1
O253 O 0.0471(4) 0.0211(3) 0.5609(3) 0.035(2) Uani 1 1 d . A 1
O254 O -0.0238(3) 0.1997(3) 0.4746(2) 0.0270(18) Uani 1 1 d . A 1
O255 O 0.0277(3) 0.2046(3) 0.5514(2) 0.0232(16) Uani 1 1 d . A 1
O256 O 0.0711(3) 0.1150(3) 0.5441(2) 0.0276(18) Uani 1 1 d . A 1
O257 O 0.0594(3) 0.2656(3) 0.5017(2) 0.0293(18) Uani 1 1 d . A 1
O258 O 0.0097(3) 0.2664(3) 0.4267(2) 0.0265(17) Uani 1 1 d . A 1
O259 O 0.0616(3) 0.1663(3) 0.4926(2) 0.0265(17) Uani 1 1 d . A 1
O260 O 0.0027(3) 0.1697(3) 0.4084(2) 0.034(2) Uani 1 1 d . A 1
O261 O 0.1010(3) 0.2168(3) 0.4464(2) 0.0251(17) Uani 1 1 d . A 1
O262 O 0.1683(3) 0.1728(3) 0.5040(2) 0.0243(17) Uani 1 1 d . A 1
O263 O 0.1811(3) 0.2824(3) 0.4482(2) 0.0282(18) Uani 1 1 d . A 1
O264 O 0.1809(3) 0.3788(3) 0.4430(2) 0.0317(19) Uani 1 1 d . A 1
O265 O 0.3272(3) 0.3871(3) 0.4988(2) 0.0307(19) Uani 1 1 d . A 1
O266 O 0.3389(4) 0.1394(4) 0.7178(3) 0.047(2) Uani 1 1 d . A 1
O267 O 0.4122(4) 0.0387(3) 0.6771(3) 0.043(2) Uani 1 1 d . A 1
O268 O 0.3810(3) 0.1280(3) 0.6557(2) 0.0264(17) Uani 1 1 d . A 1
O269 O 0.4870(3) 0.1278(3) 0.6597(2) 0.0302(18) Uani 1 1 d . A 1
O270 O 0.4837(5) 0.0239(4) 0.7938(3) 0.062(3) Uani 1 1 d . A 1
O271 O 0.5780(3) 0.2924(3) 0.7059(2) 0.0237(17) Uani 1 1 d . A 1
O272 O 0.5970(3) 0.2360(3) 0.7711(2) 0.0213(16) Uani 1 1 d . A 1
O273 O 0.6793(3) 0.2079(3) 1.0672(2) 0.032(2) Uani 1 1 d . A 1
O274 O 0.6451(3) 0.2012(3) 1.1480(2) 0.033(2) Uani 1 1 d . A 1
O275 O 0.1297(3) 0.2148(3) 1.2386(2) 0.0239(16) Uani 1 1 d . A 1
O276 O 0.1120(3) 0.3105(3) 1.2479(3) 0.0324(19) Uani 1 1 d . A 1
O277 O 0.0552(3) 0.0678(3) 0.9269(2) 0.0264(17) Uani 1 1 d . A 1
O278 O -0.0072(3) 0.1822(3) 0.9621(2) 0.0252(17) Uani 1 1 d . A 1
O279 O -0.0091(4) 0.3857(4) 0.6904(3) 0.045(2) Uani 1 1 d . A 1
O280 O 0.3171(6) 0.3925(6) 0.7283(3) 0.097(6) Uani 1 1 d . A 1
O281 O -0.1000(4) 0.4035(3) 0.7492(3) 0.041(2) Uani 1 1 d . A 1
O282 O -0.0429(4) 0.4636(4) 0.7216(3) 0.052(3) Uani 1 1 d . A 1
O283 O 0.0090(4) 0.4144(4) 0.7867(4) 0.065(3) Uani 1 1 d . A 1
O284 O -0.0029(6) 0.5256(6) 0.5682(6) 0.127(7) Uani 1 1 d . A 1
O285 O 0.1145(6) 0.4917(7) 0.6973(4) 0.114(6) Uani 1 1 d . A 1
O286 O -0.0147(4) 0.4317(4) 0.5831(3) 0.046(2) Uani 1 1 d . A 1
O287 O -0.0970(4) 0.0995(3) 0.6669(3) 0.042(2) Uani 1 1 d . A 1
O288 O -0.1914(4) 0.0582(3) 0.6612(3) 0.045(2) Uani 1 1 d . A 1
O289 O -0.1092(3) 0.1831(3) 0.7015(3) 0.037(2) Uani 1 1 d . A 1
O291 O -0.1065(5) 0.0017(4) 0.6559(5) 0.075(4) Uani 1 1 d . A 1
O292 O -0.0307(5) -0.0187(4) 0.6138(3) 0.058(3) Uani 1 1 d . A 1
O293 O -0.1134(4) 0.0698(3) 0.5190(3) 0.042(2) Uani 1 1 d . A 1
O294 O 0.1772(4) 0.1120(4) 0.5660(4) 0.058(3) Uani 1 1 d . A 1
O295 O 0.1359(3) 0.1967(4) 0.5667(3) 0.042(2) Uani 1 1 d . A 1
O297 O -0.0968(4) 0.0080(3) 0.7594(3) 0.055(3) Uani 1 1 d . A 1
O298 O 0.0554(3) 0.1162(3) 1.1045(2) 0.0206(15) Uani 1 1 d . A 1
O299 O 0.1881(3) 0.1291(3) 1.1880(2) 0.0209(16) Uani 1 1 d . A 1
O300 O 0.1998(3) 0.0873(2) 1.1341(2) 0.0213(16) Uani 1 1 d . A 1
O301 O 0.0941(3) 0.2620(3) 1.1725(2) 0.0222(16) Uani 1 1 d . A 1
O302 O -0.0072(3) 0.0503(3) 0.8152(2) 0.032(2) Uani 1 1 d . A 1
O303 O 0.1600(3) 0.0520(3) 0.9521(3) 0.035(2) Uani 1 1 d . A 1
O304 O 0.1295(3) 0.1276(3) 0.9852(3) 0.0329(19) Uani 1 1 d . A 1
O305 O 0.0232(3) 0.0280(3) 1.0600(2) 0.0263(17) Uani 1 1 d . A 1
O306 O 0.5423(4) 0.1031(3) 0.7672(3) 0.042(2) Uani 1 1 d . A 1
O307 O 0.3621(4) 0.0925(4) 0.8029(3) 0.060(3) Uani 1 1 d . A 1
O308 O 0.5071(5) 0.0245(4) 0.9266(3) 0.058(3) Uani 1 1 d . A 1
O309 O 0.3907(4) 0.1395(4) 0.9765(3) 0.052(3) Uani 1 1 d . A 1
O310 O 0.5047(6) 0.0513(3) 1.0319(4) 0.070(4) Uani 1 1 d . A 1
O311 O 0.3851(3) 0.4486(3) 0.8909(2) 0.0297(19) Uani 1 1 d . A 1
O312 O 0.3041(3) 0.4443(4) 0.9190(3) 0.037(2) Uani 1 1 d . A 1
O313 O 0.3488(3) 0.5021(3) 1.0361(3) 0.035(2) Uani 1 1 d . A 1
O314 O 0.3091(3) 0.4315(3) 1.0684(2) 0.0297(19) Uani 1 1 d . A 1
O318 O 0.0014(3) 0.3002(3) 1.1812(2) 0.0268(18) Uani 1 1 d . A 1
O320 O 0.1947(3) 0.1873(3) 0.4357(3) 0.035(2) Uani 1 1 d . A 1
O321 O 0.1725(3) 0.3619(3) 1.1092(3) 0.0275(18) Uani 1 1 d . Q 1
O322 O -0.1164(3) 0.3658(3) 0.9972(2) 0.0244(17) Uani 1 1 d . A 1
O323 O -0.0678(3) 0.4510(3) 0.9782(2) 0.0279(18) Uani 1 1 d . A 1
O324 O -0.2732(3) 0.3215(3) 0.8179(2) 0.0276(18) Uani 1 1 d . A 1
O325 O -0.1086(5) 0.5019(4) 0.7558(3) 0.057(3) Uani 1 1 d . A 1
O326 O -0.1970(4) 0.4294(3) 0.6961(3) 0.047(3) Uani 1 1 d . A 1
O328 O -0.2439(3) 0.3491(3) 0.5081(3) 0.037(2) Uani 1 1 d . A 1
O329 O -0.1165(5) 0.4408(3) 0.5391(3) 0.050(3) Uani 1 1 d . A 1
O330 O 0.0410(8) 0.5596(5) 0.6531(6) 0.120(7) Uani 1 1 d . A 1
O331 O 0.1076(5) 0.5538(4) 0.6040(4) 0.074(4) Uani 1 1 d . A 1
O332 O 0.0752(6) 0.3981(4) 0.6423(4) 0.072(4) Uani 1 1 d . A 1
O333 O 0.2979(9) 0.5446(8) 0.7613(7) 0.076(6) Uiso 0.60 1 d P A 1
O334 O 0.4099(5) 0.5424(4) 0.7873(3) 0.067(3) Uani 1 1 d . A 1
O335 O 0.3607(7) 0.5463(6) 0.7032(5) 0.107(5) Uiso 1 1 d . A 1
O336 O 0.3578(3) 0.4471(3) 0.6766(2) 0.037(2) Uani 1 1 d . A 1
O337 O 0.4957(3) 0.3884(3) 0.6122(2) 0.0300(18) Uani 1 1 d . A 1
O338 O 0.4937(3) 0.1959(3) 0.5903(2) 0.0308(19) Uani 1 1 d . A 1
O339 O 0.5927(3) 0.1974(3) 0.6970(2) 0.0298(18) Uani 1 1 d . A 1
O341 O 0.2640(6) 0.4530(8) 0.7582(5) 0.058(5) Uani 0.60 1 d P A 1
O342 O 0.1555(4) 0.4689(4) 0.6376(3) 0.051(3) Uani 1 1 d . A 1
O343 O 0.1301(3) 0.0737(3) 0.6138(3) 0.0310(19) Uani 1 1 d . A 1
O344 O 0.0364(3) 0.0638(3) 0.6277(2) 0.0290(18) Uani 1 1 d . A 1
O345 O 0.2860(4) 0.1048(3) 0.5968(3) 0.039(2) Uani 1 1 d . A 1
O346 O 0.2210(9) 0.0268(5) 0.5479(5) 0.128(8) Uani 1 1 d . A 1
O347 O 0.2148(5) 0.0267(5) 0.6789(3) 0.064(3) Uani 1 1 d . A 1
O348 O 0.1577(4) -0.0177(4) 0.5916(4) 0.061(3) Uani 1 1 d . A 1
O349 O 0.2302(5) 0.1311(4) 0.6589(4) 0.076(4) Uani 1 1 d . A 1
O350 O 0.2731(5) -0.0196(4) 0.6212(4) 0.088(5) Uani 1 1 d . A 1
O351 O 0.3115(3) 0.0626(3) 0.6677(2) 0.035(2) Uani 1 1 d . A 1
O352 O 0.3105(4) 0.1928(3) 0.6345(3) 0.039(2) Uani 1 1 d . A 1
O353 O 0.3723(4) 0.1022(3) 0.5751(3) 0.038(2) Uani 1 1 d . A 1
O354 O -0.0082(4) 0.3604(3) 0.4233(3) 0.037(2) Uani 1 1 d . A 1
O355 O 0.0722(4) 0.1524(3) 0.6190(2) 0.036(2) Uani 1 1 d . A 1
O356 O 0.0057(6) -0.0226(4) 0.6998(3) 0.072(4) Uani 1 1 d . A 1
O357 O -0.0299(4) 0.0597(4) 0.7337(3) 0.045(2) Uani 1 1 d . A 1
O358 O -0.1461(4) 0.0409(3) 0.8443(3) 0.0324(19) Uani 1 1 d . A 1
O359 O 0.3912(5) 0.0574(4) 0.7437(3) 0.056(3) Uani 1 1 d . A 1
O360 O 0.3901(6) -0.0006(4) 0.7999(3) 0.076(4) Uani 1 1 d . A 1
O361 O 0.4561(3) 0.0643(3) 0.8549(2) 0.0318(19) Uani 1 1 d . A 1
O362 O 0.4866(4) 0.1227(3) 0.9189(2) 0.038(2) Uani 1 1 d . A 1
O363 O 0.4352(6) 0.0642(4) 0.9533(3) 0.066(4) Uani 1 1 d . A 1
O364 O 0.4031(5) 0.0605(3) 1.0184(3) 0.054(3) Uani 1 1 d . A 1
O365 O 0.4292(5) 0.0143(4) 1.1190(3) 0.062(3) Uani 1 1 d . A 1
O366 O 0.3134(6) -0.0273(4) 1.1123(4) 0.076(4) Uani 1 1 d . A 1
O367 O 0.3067(3) 0.0853(3) 1.1681(2) 0.0294(18) Uani 1 1 d . A 1
O368 O 0.4250(4) 0.1039(3) 1.1766(3) 0.037(2) Uani 1 1 d . A 1
O369 O 0.3883(5) 0.0120(3) 1.1850(3) 0.051(3) Uani 1 1 d . A 1
O370 O 0.0913(4) 0.0357(4) 0.8684(3) 0.040(2) Uani 1 1 d . A 1
O371 O 0.0087(4) -0.0109(3) 0.8768(3) 0.038(2) Uani 1 1 d . A 1
O372 O 0.0449(4) 0.1228(3) 0.8638(3) 0.036(2) Uani 1 1 d . A 1
O373 O -0.2193(3) 0.1718(3) 0.7644(2) 0.0254(17) Uani 1 1 d . A 1
O374 O 0.2743(3) 0.4329(4) 0.9891(2) 0.040(2) Uani 1 1 d . A 1
O375 O 0.3331(4) 0.3601(4) 1.0216(3) 0.049(3) Uani 1 1 d . A 1
O376 O 0.1177(4) 0.0862(3) 0.4884(3) 0.048(3) Uani 1 1 d . A 1
O377 O -0.1614(3) 0.1976(3) 0.4849(2) 0.0306(19) Uani 1 1 d . A 1
O378 O -0.1072(3) 0.3164(3) 0.7143(2) 0.0319(19) Uani 1 1 d . A 1
O379 O 0.6588(3) 0.1970(3) 0.8435(2) 0.0269(17) Uani 1 1 d . A 1
O380 O 0.4938(3) 0.3358(3) 0.8646(2) 0.0190(15) Uani 1 1 d . A 1
O381 O 0.4101(3) 0.2253(3) 0.6929(2) 0.0228(16) Uani 1 1 d . A 1
O382 O 0.5936(3) 0.3484(3) 0.7745(2) 0.0213(16) Uani 1 1 d . A 1
O383 O 0.6603(3) 0.3925(3) 0.8460(2) 0.0236(16) Uani 1 1 d . A 1
O384 O 0.6521(3) 0.3982(3) 1.0718(2) 0.0272(17) Uani 1 1 d . A 1
O385 O 0.5559(3) 0.1779(3) 1.2376(2) 0.0292(18) Uani 1 1 d . A 1
O386 O 0.5433(3) 0.2747(3) 1.2351(2) 0.0200(15) Uani 1 1 d . A 1
O387 O 0.4823(3) 0.1743(3) 1.2968(2) 0.0310(19) Uani 1 1 d . A 1
O388 O 0.4516(3) 0.3607(3) 1.2988(2) 0.0241(17) Uani 1 1 d . A 1
O389 O 0.2483(4) 0.0496(3) 1.2084(3) 0.044(2) Uani 1 1 d . A 1
O390 O 0.1339(3) 0.1186(3) 1.2438(2) 0.0293(18) Uani 1 1 d . A 1
O391 O 0.0855(3) -0.0087(3) 0.9706(2) 0.0317(19) Uani 1 1 d . A 1
O392 O -0.2906(3) 0.1497(3) 0.5727(2) 0.0318(19) Uani 1 1 d . A 1
O393 O 0.3654(4) 0.3696(3) 0.9285(3) 0.044(2) Uani 1 1 d . A 1
O394 O 0.0003(4) 0.5078(3) 0.7951(3) 0.045(2) Uani 1 1 d . A 1
O395 O 0.6436(3) 0.2430(3) 0.9922(2) 0.0244(17) Uani 1 1 d . A 1
O396 O 0.4236(4) 0.2044(3) 1.0847(2) 0.034(2) Uani 1 1 d . A 1
O397 O 0.2591(3) 0.3210(3) 1.1707(2) 0.0215(16) Uani 1 1 d . A 1
O398 O 0.4798(3) 0.2916(3) 0.6024(2) 0.0255(17) Uani 1 1 d . A 1
O399 O 0.6433(3) 0.2945(3) 0.8387(2) 0.0222(16) Uani 1 1 d . A 1
O400 O -0.1378(3) 0.3544(3) 0.5650(2) 0.0271(17) Uani 1 1 d . A 1
O402 O 0.7077(6) 0.8138(5) 0.0639(4) 0.083(4) Uani 1 1 d . H 1
O403 O 0.6345(5) 0.7529(5) -0.0042(4) 0.074(4) Uani 1 1 d . H 1
O404 O 0.6798(4) 0.7453(5) -0.0626(3) 0.063(3) Uani 1 1 d . H 1
O405 O 0.7166(6) 0.7082(5) 0.0584(5) 0.088(4) Uani 1 1 d . H 1
O406 O 0.0774(4) 0.4465(3) 0.5641(3) 0.039(2) Uani 1 1 d . A 1
O407 O -0.0191(3) 0.0983(3) 0.4728(2) 0.0320(19) Uani 1 1 d . A 1
O408 O 0.3779(5) 0.0963(4) 0.8827(4) 0.064(3) Uani 1 1 d . A 1
O409 O 0.7962(7) 0.8399(6) 0.0449(5) 0.110(6) Uani 1 1 d . H 1
O410 O 0.7944(4) 0.7768(4) -0.0272(3) 0.056(3) Uani 1 1 d . H 1
O411 O 0.7599(6) 0.6877(4) -0.0044(6) 0.096(5) Uani 1 1 d . H 1
O412 O -0.1026(5) 0.4945(4) 0.6508(4) 0.068(4) Uani 1 1 d . A 1
O413 O 0.8223(6) 0.7512(7) 0.0618(5) 0.108(6) Uani 1 1 d . H 1
O414 O 0.0697(3) 0.1593(3) 1.0400(2) 0.0240(16) Uani 1 1 d . A 1
O420 O 0.0046(4) 0.1404(4) 0.6727(3) 0.051(3) Uani 1 1 d . A 1
O430 O 0.7948(10) 0.4996(8) 0.6449(7) 0.062(6) Uiso 0.50 1 d P R 1
O431 O 0.9957(10) 0.5616(9) 0.7105(7) 0.064(6) Uiso 0.50 1 d P S 1
O432 O 0.4467(7) 0.2996(6) 0.5081(5) 0.078(5) Uiso 0.80 1 d P T 1
O433 O 0.0706(12) 0.2797(10) 0.3700(9) 0.036(7) Uiso 0.30 1 d P U 1
O434 O 0.5597(7) 0.4849(6) 0.6493(5) 0.075(5) Uiso 0.80 1 d P V 1
O435 O 0.2710(9) 0.0432(8) 0.7587(7) 0.060(6) Uiso 0.50 1 d P W 1
O436 O 0.2148(8) 0.9381(7) 0.5229(6) 0.042(4) Uiso 0.50 1 d P X 1
O437 O 0.3203(13) 0.9636(12) 0.9173(10) 0.047(8) Uiso 0.30 1 d P Y 1
O438 O 0.1399(12) 0.8383(11) 0.7418(9) 0.040(7) Uiso 0.30 1 d P Z 1
O439 O 0.2421(13) 0.4706(12) 0.4376(10) 0.047(8) Uiso 0.30 1 d P A 1
O440 O 0.6062(6) 0.4609(5) 0.5155(5) 0.066(4) Uiso 0.80 1 d P B 1
O441 O 0.9762(11) 0.9360(10) 0.7599(8) 0.055(7) Uiso 0.40 1 d P C 1
O442 O 0.9010(14) 0.5414(13) 0.5846(11) 0.052(9) Uiso 0.30 1 d P D 1
O443 O 0.6226(9) 0.1929(8) 0.3305(7) 0.073(6) Uiso 0.60 1 d P E 1
O444 O 0.8914(8) 0.2399(7) 0.3650(6) 0.066(5) Uiso 0.60 1 d P F 1
O445 O 0.9601(10) 0.2825(9) 0.3380(7) 0.063(6) Uiso 0.50 1 d P G 1
O446 O 0.7159(10) 0.0618(8) 0.5188(7) 0.063(6) Uiso 0.50 1 d P H 1
O447 O 0.6027(11) 0.1000(9) 0.1849(8) 0.074(7) Uiso 0.50 1 d P I 1
O448 O 0.6793(9) 0.1575(8) 0.2372(7) 0.062(6) Uiso 0.50 1 d P J 1
O450 O 0.0759(4) 0.9568(3) 0.0394(3) 0.036(2) Uani 1 1 d . K 1
O451 O 0.1922(4) 0.5955(3) 0.2021(3) 0.047(3) Uani 1 1 d . L 1
O452 O 0.2563(4) 0.4783(4) 0.2672(3) 0.053(3) Uani 1 1 d . M 1
O453 O 0.0583(4) 0.0063(3) 0.4876(3) 0.041(2) Uani 1 1 d . N 1
O454 O 0.3693(4) 0.5127(3) 0.2170(3) 0.038(2) Uani 1 1 d . O 1
O455 O 0.4825(4) 0.5455(3) 0.9429(2) 0.033(2) Uani 1 1 d . P 1
O456 O 0.7426(3) 0.7528(3) 0.8912(2) 0.0295(18) Uani 1 1 d . Q 1
O457 O 0.5912(4) 0.0351(3) 0.0145(3) 0.047(2) Uani 1 1 d . R 1
O458 O 0.6919(6) 0.1285(5) 0.0020(6) 0.114(7) Uani 1 1 d . S 1
O459 O 0.7643(4) 0.2016(5) 0.0138(4) 0.079(4) Uani 1 1 d . T 1
O460 O 0.7458(4) 0.3014(5) 0.0286(3) 0.059(3) Uani 1 1 d . U 1
O461 O 0.2695(5) 0.5332(4) 0.0864(4) 0.063(3) Uani 1 1 d . V 1
O462 O 0.2049(5) 0.4825(6) 0.0202(4) 0.079(4) Uani 1 1 d . W 1
O463 O 0.6039(5) 0.7286(4) 0.0595(4) 0.063(3) Uani 1 1 d . X 1
O464 O 0.4325(5) 0.9176(4) 0.1140(5) 0.076(4) Uani 1 1 d . Y 1
O465 O 0.2544(5) 0.9669(4) 0.1667(4) 0.075(4) Uani 1 1 d . Z 1
O466 O 0.3712(6) 0.9018(5) 0.1573(5) 0.091(5) Uani 1 1 d . A 1
O467 O 0.3474(5) 0.9608(4) 0.6953(5) 0.084(4) Uani 1 1 d . B 1
O468 O 0.0602(6) 0.9326(5) 0.6112(4) 0.085(4) Uani 1 1 d . C 1
O469 O 0.1220(4) 0.9862(4) 0.6815(3) 0.056(3) Uani 1 1 d . D 1
O470 O 0.2925(6) 0.5399(6) 0.9670(5) 0.098(5) Uani 1 1 d . E 1
O471 O 0.0465(5) 0.2799(4) 0.9303(4) 0.066(3) Uani 1 1 d . F 1
O472 O 0.0788(5) 0.1886(4) 0.9239(3) 0.066(3) Uani 1 1 d . G 1
O473 O 0.0146(5) 0.2581(4) 0.6452(4) 0.069(3) Uani 1 1 d . H 1
O474 O 0.4686(4) 0.5359(3) 0.7327(3) 0.048(3) Uani 1 1 d . I 1
O475 O 0.4818(5) 0.4668(4) 0.6830(4) 0.061(3) Uani 1 1 d . J 1
O476 O 0.7064(5) 0.4326(4) 0.7021(4) 0.070(4) Uani 1 1 d . K 1
O477 O 0.9823(5) 0.5952(4) 0.8246(4) 0.065(3) Uani 1 1 d . L 1
O478 O 0.6954(4) 0.4170(3) 0.7756(3) 0.048(3) Uani 1 1 d . M 1
O479 O 0.8969(4) 0.7581(3) 0.9890(3) 0.045(2) Uani 1 1 d . N 1
O480 O 0.8375(5) 0.6503(5) 0.9770(4) 0.078(4) Uani 1 1 d . O 1
O481 O 0.7587(5) 0.3746(5) 0.9115(5) 0.084(5) Uani 1 1 d . P 1
O483 O 0.3846(5) 0.4264(4) 0.3285(4) 0.066(3) Uiso 1 1 d . Q 1
O484 O 0.4893(7) 0.4207(6) 0.4600(5) 0.065(4) Uiso 0.70 1 d P R 1
O485 O 0.4220(8) 0.2497(7) 0.3678(6) 0.092(6) Uiso 0.80 1 d P S 1
O486 O 0.2007(7) 0.0359(6) 0.2632(5) 0.084(5) Uiso 0.80 1 d P T 1
O487 O 0.1990(6) 0.2308(6) 0.3341(5) 0.071(4) Uiso 0.80 1 d P U 1
O488 O 0.1081(7) 0.0912(6) 0.4124(5) 0.076(5) Uiso 0.80 1 d P V 1
O489 O 0.2437(7) 0.0939(6) 0.4984(5) 0.073(4) Uiso 0.80 1 d P W 1
O490 O 0.6239(7) 0.4133(6) 0.6332(5) 0.080(5) Uiso 0.80 1 d P X 1
O491 O 0.6065(7) 0.3130(6) 0.6358(5) 0.081(5) Uiso 0.80 1 d P Y 1
O492 O 0.9875(6) 0.2699(5) 0.7143(5) 0.067(4) Uiso 0.80 1 d P Z 1
O493 O 0.0236(7) 0.8859(6) 0.6774(5) 0.082(5) Uiso 0.80 1 d P A 1
O494 O 0.1921(7) 0.9026(6) 0.6443(5) 0.083(5) Uiso 0.80 1 d P B 1
O495 O 0.1010(8) 0.6406(7) 0.6574(6) 0.077(5) Uiso 0.70 1 d P C 1
O496 O 0.3225(6) 0.5499(6) 0.6208(5) 0.070(4) Uiso 0.80 1 d P D 1
O497 O 0.3198(7) 0.3308(6) 0.7852(5) 0.080(5) Uiso 0.80 1 d P E 1
O498 O 0.2810(6) 0.2746(6) 0.6769(5) 0.067(4) Uiso 0.80 1 d P F 1
O499 O 0.3658(7) 0.0064(6) 0.5982(5) 0.074(4) Uiso 0.80 1 d P G 1
O500 O 0.0327(6) 0.1846(6) 0.7477(5) 0.070(4) Uiso 0.80 1 d P H 1
O501 O 0.5785(7) 0.1047(7) 0.3066(6) 0.086(5) Uiso 0.80 1 d P I 1
O502 O 0.7612(7) 0.2551(6) 0.4172(5) 0.079(5) Uiso 0.80 1 d P J 1
O503 O 0.0009(7) 0.3302(6) 0.8316(5) 0.081(5) Uiso 0.80 1 d P K 1
O504 O 0.5125(8) 0.0207(7) 0.7182(6) 0.095(6) Uiso 0.80 1 d P L 1
O505 O 0.6047(8) 0.0967(7) 0.7177(6) 0.074(5) Uiso 0.70 1 d P M 1
O506 O 0.8101(9) 0.0527(8) 0.5792(7) 0.073(6) Uiso 0.60 1 d P N 1
O507 O 0.5111(9) 0.0693(8) 0.2331(7) 0.073(6) Uiso 0.60 1 d P O 1
O508 O 0.7978(9) 0.4364(8) 0.4655(7) 0.079(6) Uiso 0.60 1 d P P 1
O509 O 0.2432(8) 0.8892(7) 0.5902(6) 0.068(5) Uiso 0.60 1 d P Q 1
O510 O 0.0283(9) 0.2111(8) 0.2531(7) 0.075(6) Uiso 0.60 1 d P R 1
O511 O 0.2711(10) 0.9185(9) 0.7205(7) 0.083(7) Uiso 0.60 1 d P S 1
O513 O 0.0405(9) 0.5511(8) 0.5122(7) 0.073(6) Uiso 0.60 1 d P T 1
O514 O 0.2646(9) 0.1768(8) 0.3846(7) 0.080(6) Uiso 0.60 1 d P U 1
O515 O 0.0746(9) 0.1486(8) 0.3550(7) 0.080(6) Uiso 0.60 1 d P V 1
O516 O 0.3427(7) 0.2471(7) 0.7494(6) 0.072(5) Uiso 0.70 1 d P W 1
O517 O 0.1850(7) 0.2157(6) 0.6478(5) 0.068(5) Uiso 0.70 1 d P X 1
O518 O 0.2983(9) 0.5276(8) 0.8458(7) 0.075(6) Uiso 0.60 1 d P Y 1
O519 O 0.1974(9) 0.4845(8) 0.9121(7) 0.077(6) Uiso 0.60 1 d P Z 1
O520 O 0.1442(8) 0.1235(7) 0.7015(6) 0.075(5) Uiso 0.70 1 d P A 1
O521 O 0.2975(9) 0.0562(8) 0.8970(7) 0.076(6) Uiso 0.60 1 d P B 1
O522 O 0.7963(9) 0.9504(8) 0.5791(7) 0.079(6) Uiso 0.60 1 d P C 1
O523 O 0.8889(10) 0.9160(9) 0.6872(7) 0.087(7) Uiso 0.60 1 d P D 1
O524 O 1.0841(11) 0.5214(9) 0.7562(8) 0.074(7) Uiso 0.50 1 d P E 1
O525 O 0.3716(11) 0.0572(10) 0.2536(9) 0.059(7) Uiso 0.40 1 d P F 1
O526 O 0.3362(13) 0.0881(12) 0.4834(10) 0.072(9) Uiso 0.40 1 d P G 1
O527 O 0.8881(8) 0.1456(7) 0.3391(6) 0.083(6) Uiso 0.70 1 d P H 1
O528 O 0.6596(9) 0.2952(8) 0.2387(7) 0.074(6) Uiso 0.60 1 d P I 1
O529 O 0.7483(10) 0.2925(9) 0.2203(7) 0.084(7) Uiso 0.60 1 d P J 1
O530 O 0.4328(10) 0.3547(9) 0.3819(8) 0.069(7) Uiso 0.50 1 d P K 1
O531 O 0.0953(12) 0.2265(11) 0.3264(9) 0.067(8) Uiso 0.40 1 d P L 1
O532 O 0.7265(8) 0.3201(7) 0.1490(6) 0.082(6) Uiso 0.70 1 d P M 1
O533 O 0.7707(12) 0.4096(11) 0.1432(9) 0.040(7) Uiso 0.30 1 d P N 1
O534 O 0.7603(14) 0.1925(13) 0.2121(11) 0.052(9) Uiso 0.30 1 d P O 1
O535 O 0.9065(7) 0.4588(6) 0.0425(5) 0.078(5) Uiso 0.80 1 d P P 1
O536 O 0.7759(9) 0.6316(8) 0.0782(7) 0.073(6) Uiso 0.60 1 d P Q 1
O537 O 0.8761(8) 0.6703(7) 0.0857(6) 0.085(6) Uiso 0.70 1 d P R 1
O538 O 0.7314(8) 0.9204(7) 0.0361(6) 0.074(5) Uiso 0.70 1 d P S 1
O539 O 0.1998(14) 0.5678(13) 0.7037(11) 0.049(9) Uiso 0.30 1 d P T 1
O540 O 0.2604(13) 0.4465(12) 0.8302(10) 0.047(8) Uiso 0.30 1 d P U 1
O541 O 0.1793(10) 0.4020(9) 0.7135(8) 0.049(6) Uiso 0.40 1 d P V 1
O542 O 0.1199(10) 0.4456(9) 0.9325(7) 0.065(6) Uiso 0.50 1 d P W 1
O543 O 0.0070(9) 0.2313(8) 0.8442(7) 0.060(6) Uiso 0.50 1 d P X 1
O544 O 1.0991(12) 1.0438(10) 0.7884(9) 0.060(7) Uiso 0.40 1 d P Y 1
O545 O 0.3859(10) 0.1914(9) 0.8793(8) 0.049(6) Uiso 0.40 1 d P Z 1
O546 O 0.3710(10) 0.1920(9) 0.8098(7) 0.065(6) Uiso 0.50 1 d P A 1
O547 O 0.5579(14) 0.3102(12) 0.5562(10) 0.051(9) Uiso 0.30 1 d P B 1
O548 O 0.3453(15) 0.9751(13) 0.2324(11) 0.057(9) Uiso 0.30 1 d P C 1
O549 O 0.5259(12) 0.0159(11) 0.4704(9) 0.041(7) Uiso 0.30 1 d P L 1
O550 O 0.1084(13) 0.9328(12) 0.8775(10) 0.045(8) Uiso 0.30 1 d P D 1
O551 O 0.2515(14) 0.9634(12) 0.7832(10) 0.050(8) Uiso 0.30 1 d P E 1
O552 O 0.1961(12) 0.9187(11) 0.5489(9) 0.041(7) Uiso 0.30 1 d P X 1
O553 O 0.8903(14) 0.5817(12) 0.7213(10) 0.050(8) Uiso 0.30 1 d P F 1
O554 O 0.6601(13) 0.2430(12) 0.4988(10) 0.046(8) Uiso 0.30 1 d P G 1
O555 O 0.2085(15) 0.4090(14) 0.2919(11) 0.059(10) Uiso 0.30 1 d P H 1
O556 O 0.0236(13) 0.3574(11) 0.2595(9) 0.068(8) Uiso 0.40 1 d P I 1
O557 O 0.3639(18) 0.2171(16) 0.4073(13) 0.073(12) Uiso 0.30 1 d P J 1
O558 O 0.6928(6) 0.8420(5) -0.0189(4) 0.083(4) Uani 1 1 d . H 1
O560 O 0.8923(14) 0.3626(12) 0.1282(10) 0.051(9) Uiso 0.30 1 d P K 1
O561 O 0.8711(17) 0.2965(15) 0.1493(12) 0.067(11) Uiso 0.30 1 d P L 1
O562 O 0.8900(14) 0.1803(12) 0.1408(10) 0.049(8) Uiso 0.30 1 d P M 1
O564 O 0.2504(16) 0.9037(14) 0.9236(12) 0.064(10) Uiso 0.30 1 d P N 1
O565 O 0.1432(14) 0.9483(12) 0.9078(10) 0.050(8) Uiso 0.30 1 d P D 1
O566 O 0.3158(15) 0.9148(13) 0.8519(11) 0.058(10) Uiso 0.30 1 d P O 1
O567 O 0.8451(15) 0.8638(13) 0.1277(11) 0.055(9) Uiso 0.30 1 d P P 1
O568 O 0.2265(16) 0.6287(14) 0.6572(12) 0.065(11) Uiso 0.30 1 d P Q 1
O569 O 0.3322(14) 0.6348(13) 0.7057(11) 0.053(9) Uiso 0.30 1 d P R 1
O570 O 0.7822(19) 0.9041(17) 0.6608(14) 0.082(13) Uiso 0.30 1 d P S 1
O571 O 0.0398(15) 0.8651(13) 0.7626(11) 0.055(9) Uiso 0.30 1 d P T 1
O572 O 0.7261(16) 0.4574(14) 0.4999(12) 0.065(10) Uiso 0.30 1 d P U 1
O576 O 0.2412(18) 0.2986(16) 0.3970(14) 0.078(12) Uiso 0.30 1 d P V 1
O577 O 0.3203(18) 0.4451(16) 0.3736(13) 0.074(12) Uiso 0.30 1 d P W 1
O578 O 0.6931(11) 0.1840(10) 0.4045(8) 0.045(7) Uiso 0.35 1 d P X 1
O579 O 0.5623(14) 0.2697(13) 0.3352(11) 0.051(9) Uiso 0.30 1 d P Y 1
O580 O 0.7586(13) 0.3607(11) 0.4161(9) 0.041(7) Uiso 0.30 1 d P Z 1
O581 O 0.6836(14) 0.2274(13) 0.2892(11) 0.052(9) Uiso 0.30 1 d P A 1
O582 O 0.8372(16) 0.3532(14) 0.2589(12) 0.063(10) Uiso 0.30 1 d P B 1
O583 O 0.2523(19) 0.8387(17) 0.8626(14) 0.043(11) Uiso 0.20 1 d P C 1
O584 O 0.791(2) 0.3902(19) 0.0268(16) 0.052(13) Uiso 0.20 1 d P D 1
O585 O 0.7818(14) 0.2799(13) 0.1077(11) 0.054(9) Uiso 0.30 1 d P E 1
O586 O 0.7311(10) 0.0621(9) -0.0340(7) 0.064(6) Uiso 0.50 1 d P F 1
O588 O 0.7549(15) -0.0028(13) 0.0080(11) 0.056(9) Uiso 0.30 1 d P G 1
O589 O 0.6103(17) 0.3510(15) 0.3392(13) 0.072(12) Uiso 0.30 1 d P H 1
O591 O 0.901(2) 0.626(2) 0.6432(17) 0.058(14) Uiso 0.20 1 d P I 1
O592 O 0.3330(16) 0.6276(14) 0.5822(12) 0.064(10) Uiso 0.30 1 d P J 1
O593 O 0.196(3) 0.363(3) 0.356(2) 0.09(2) Uiso 0.20 1 d P K 1
O596 O 0.6728(16) 0.4078(15) 0.5288(12) 0.066(11) Uiso 0.30 1 d P L 1
O597 O 0.6828(17) 0.4520(15) 0.5934(13) 0.072(12) Uiso 0.30 1 d P M 1
O598 O 0.4788(17) 0.0732(15) 0.5799(13) 0.069(11) Uiso 0.30 1 d P N 1
O600 O 0.6166(16) 0.2056(15) 0.6157(12) 0.066(11) Uiso 0.30 1 d P O 1
O602 O 0.0557(16) 0.3324(14) 0.7629(12) 0.062(10) Uiso 0.30 1 d P P 1
O603 O 0.7870(19) 0.2592(17) 0.3497(14) 0.079(13) Uiso 0.30 1 d P Q 1
O605 O 0.847(2) 0.411(2) 0.2152(18) 0.065(16) Uiso 0.20 1 d P R 1
O606 O 1.070(2) 0.9559(18) 0.7970(15) 0.050(13) Uiso 0.20 1 d P S 1
O607 O 0.108(2) 0.534(2) 0.8605(16) 0.055(14) Uiso 0.20 1 d P T 1
O608 O 0.226(2) 0.1203(18) 0.7756(15) 0.047(12) Uiso 0.20 1 d P U 1
O612 O 0.1978(12) 0.5558(11) 0.7219(10) 0.061(8) Uiso 0.40 1 d P T 1
O613 O 0.4268(17) 0.1264(15) 0.5165(13) 0.069(11) Uiso 0.30 1 d P V 1
O614 O 0.4388(15) 0.2064(14) 0.4818(12) 0.060(10) Uiso 0.30 1 d P W 1
O615 O 0.315(2) 0.3066(19) 0.4240(16) 0.055(14) Uiso 0.20 1 d P X 1
O616 O 0.558(2) 0.038(2) 0.6544(17) 0.058(14) Uiso 0.20 1 d P Y 1
O618 O 0.4565(16) 0.5804(14) 0.6647(12) 0.065(10) Uiso 0.30 1 d P Z 1
O619 O 0.6220(15) 0.5173(14) 0.4617(11) 0.059(10) Uiso 0.30 1 d P A 1
O620 O 0.5282(18) 0.0968(16) 0.3606(13) 0.074(12) Uiso 0.30 1 d P L 1
O626 O 0.1156(17) 0.2459(15) 0.6839(13) 0.068(11) Uiso 0.30 1 d P B 1
O627 O 0.1437(10) 0.9363(9) 0.7515(8) 0.070(7) Uiso 0.50 1 d P C 1

loop_
_atom_site_aniso_label
_atom_site_aniso_U_11
_atom_site_aniso_U_22
_atom_site_aniso_U_33
_atom_site_aniso_U_23
_atom_site_aniso_U_13
_atom_site_aniso_U_12
Mo1 0.0256(9) 0.0340(11) 0.0217(7) -0.0033(9) 0.0124(6) 0.0105(8)
Mo2 0.0238(8) 0.0310(9) 0.0242(7) -0.0002(6) 0.0128(6) 0.0075(6)
Mo3 0.0152(7) 0.0168(7) 0.0163(7) 0.0001(6) 0.0091(5) 0.0026(6)
Mo4 0.0270(8) 0.0285(8) 0.0188(6) -0.0018(6) 0.0096(5) 0.0031(6)
Mo5 0.0287(11) 0.0437(17) 0.0238(10) 0.0081(14) 0.0175(8) 0.0120(15)
Mo6 0.0290(12) 0.018(3) 0.0122(14) 0.0032(11) 0.0067(9) 0.0036(7)
Mo7 0.0245(13) 0.0179(13) 0.0157(12) -0.0071(9) 0.0110(9) 0.0009(9)
Mo8 0.0202(5) 0.0206(5) 0.0196(4) -0.0000(4) 0.0114(4) 0.0017(4)
Mo9 0.0231(5) 0.0218(5) 0.0180(4) -0.0009(4) 0.0123(4) -0.0016(4)
Mo10 0.0151(4) 0.0167(4) 0.0163(4) 0.0004(3) 0.0082(3) 0.0028(3)
Mo11 0.0215(5) 0.0213(5) 0.0224(5) -0.0006(4) 0.0127(4) -0.0025(4)
Mo12 0.0146(4) 0.0289(5) 0.0179(4) -0.0008(4) 0.0087(4) -0.0000(4)
Mo13 0.0147(4) 0.0186(4) 0.0242(5) -0.0005(4) 0.0072(4) 0.0012(3)
Mo14 0.0183(5) 0.0282(5) 0.0160(4) -0.0010(4) 0.0082(4) 0.0027(4)
Mo15 0.0583(8) 0.0563(8) 0.0299(6) -0.0162(5) 0.0254(6) -0.0320(7)
Mo16 0.0178(5) 0.0205(5) 0.0242(5) -0.0022(4) 0.0121(4) -0.0012(4)
Mo17 0.0171(4) 0.0206(4) 0.0158(4) -0.0010(3) 0.0084(4) 0.0002(4)
Mo18 0.0168(4) 0.0222(5) 0.0217(5) -0.0024(4) 0.0104(4) 0.0014(4)
Mo19 0.0188(5) 0.0297(5) 0.0185(4) 0.0016(4) 0.0092(4) 0.0092(4)
Mo20 0.0208(5) 0.0211(5) 0.0158(4) 0.0011(3) 0.0100(4) 0.0022(4)
Mo21 0.0187(5) 0.0278(5) 0.0194(4) 0.0015(4) 0.0101(4) 0.0085(4)
Mo22 0.0166(4) 0.0174(4) 0.0237(5) -0.0028(4) 0.0091(4) 0.0010(3)
Mo23 0.0170(4) 0.0238(5) 0.0195(4) 0.0039(4) 0.0108(4) 0.0063(4)
Mo24 0.0190(5) 0.0168(4) 0.0199(4) 0.0004(3) 0.0100(4) 0.0016(3)
Mo25 0.0170(4) 0.0206(5) 0.0260(5) -0.0056(4) 0.0121(4) -0.0020(4)
Mo26 0.0153(4) 0.0204(4) 0.0156(4) -0.0007(3) 0.0065(3) 0.0037(3)
Mo27 0.0162(4) 0.0191(4) 0.0176(4) 0.0020(3) 0.0094(4) 0.0036(3)
Mo28 0.0155(4) 0.0223(5) 0.0237(5) -0.0040(4) 0.0104(4) 0.0012(4)
Mo29 0.0230(5) 0.0206(5) 0.0184(4) 0.0025(4) 0.0103(4) 0.0085(4)
Mo30 0.0220(5) 0.0163(4) 0.0229(5) 0.0005(4) 0.0104(4) 0.0000(4)
Mo31 0.0185(4) 0.0162(4) 0.0158(4) 0.0003(3) 0.0071(4) 0.0034(3)
Mo32 0.0169(5) 0.0222(5) 0.0258(5) -0.0050(4) 0.0113(4) 0.0008(4)
Mo33 0.0156(4) 0.0226(5) 0.0237(5) -0.0034(4) 0.0100(4) 0.0007(4)
Mo34 0.0204(5) 0.0219(5) 0.0234(5) -0.0051(4) 0.0112(4) 0.0027(4)
Mo35 0.0202(5) 0.0203(5) 0.0221(5) -0.0011(4) 0.0096(4) 0.0016(4)
Mo36 0.0246(5) 0.0239(5) 0.0204(5) 0.0056(4) 0.0110(4) 0.0089(4)
Mo37 0.0159(4) 0.0262(5) 0.0159(4) 0.0001(4) 0.0075(4) 0.0018(4)
Mo38 0.0172(4) 0.0258(5) 0.0159(4) -0.0001(4) 0.0088(4) 0.0011(4)
Mo39 0.0242(5) 0.0208(5) 0.0213(5) 0.0018(4) 0.0123(4) -0.0003(4)
Mo40 0.0173(5) 0.0259(5) 0.0248(5) -0.0051(4) 0.0089(4) 0.0007(4)
Mo41 0.0269(5) 0.0249(5) 0.0197(5) -0.0013(4) 0.0121(4) -0.0003(4)
Mo42 0.0190(5) 0.0217(5) 0.0287(5) -0.0012(4) 0.0056(4) 0.0035(4)
Mo43 0.0264(5) 0.0249(5) 0.0184(4) -0.0025(4) 0.0119(4) 0.0003(4)
Mo44 0.0179(5) 0.0201(5) 0.0234(5) -0.0020(4) 0.0068(4) 0.0000(4)
Mo45 0.0214(5) 0.0251(5) 0.0235(5) -0.0048(4) 0.0091(4) 0.0015(4)
Mo46 0.0189(5) 0.0222(5) 0.0255(5) -0.0054(4) 0.0129(4) -0.0009(4)
Mo47 0.0173(5) 0.0194(5) 0.0240(5) -0.0013(4) 0.0087(4) 0.0025(4)
Mo48 0.0260(5) 0.0224(5) 0.0192(4) -0.0014(4) 0.0134(4) -0.0000(4)
Mo49 0.0189(5) 0.0182(4) 0.0221(5) -0.0013(4) 0.0107(4) -0.0006(4)
Mo50 0.0313(5) 0.0286(5) 0.0195(5) -0.0004(4) 0.0120(4) 0.0018(4)
Mo51 0.0290(5) 0.0290(5) 0.0170(4) -0.0049(4) 0.0108(4) -0.0003(4)
Mo52 0.0255(5) 0.0209(5) 0.0186(4) 0.0033(4) 0.0096(4) 0.0028(4)
Mo53 0.0220(5) 0.0261(5) 0.0191(4) 0.0023(4) 0.0104(4) 0.0104(4)
Mo54 0.0259(5) 0.0339(6) 0.0176(5) -0.0050(4) 0.0065(4) 0.0009(4)
Mo55 0.0215(5) 0.0161(4) 0.0242(5) -0.0017(4) 0.0081(4) 0.0017(4)
Mo56 0.0190(5) 0.0211(5) 0.0273(5) -0.0008(4) 0.0136(4) 0.0014(4)
Mo57 0.0158(5) 0.0201(5) 0.0352(5) 0.0003(4) 0.0121(4) 0.0002(4)
Mo58 0.0289(5) 0.0237(5) 0.0227(5) -0.0015(4) 0.0151(4) -0.0011(4)
Mo59 0.0189(5) 0.0244(5) 0.0258(5) -0.0035(4) 0.0107(4) 0.0035(4)
Mo60 0.0156(4) 0.0190(5) 0.0256(5) 0.0007(4) 0.0046(4) 0.0014(4)
Mo61 0.0181(4) 0.0206(5) 0.0152(4) 0.0002(3) 0.0076(4) 0.0044(4)
Mo62 0.0229(5) 0.0193(5) 0.0234(5) -0.0018(4) 0.0093(4) 0.0028(4)
Mo63 0.0295(5) 0.0237(5) 0.0210(5) 0.0003(4) 0.0147(4) 0.0071(4)
Mo64 0.0206(5) 0.0289(5) 0.0223(5) -0.0048(4) 0.0067(4) 0.0012(4)
Mo65 0.0153(4) 0.0208(5) 0.0240(5) -0.0049(4) 0.0099(4) 0.0013(4)
Mo66 0.0256(5) 0.0300(5) 0.0229(5) -0.0026(4) 0.0114(4) 0.0031(4)
Mo67 0.0303(5) 0.0217(5) 0.0202(5) -0.0023(4) 0.0108(4) -0.0025(4)
Mo68 0.0223(5) 0.0284(5) 0.0247(5) -0.0018(4) 0.0086(4) 0.0057(4)
Mo69 0.0287(5) 0.0263(5) 0.0187(5) -0.0011(4) 0.0117(4) -0.0011(4)
Mo70 0.0281(5) 0.0269(5) 0.0179(4) -0.0029(4) 0.0109(4) 0.0006(4)
Mo71 0.0280(5) 0.0262(5) 0.0182(5) -0.0028(4) 0.0080(4) 0.0020(4)
Mo72 0.0207(5) 0.0274(5) 0.0237(5) -0.0035(4) 0.0125(4) 0.0041(4)
Mo73 0.0263(5) 0.0321(6) 0.0237(5) -0.0007(4) 0.0079(4) 0.0067(4)
Mo74 0.0313(6) 0.0252(5) 0.0268(5) -0.0029(4) 0.0150(4) 0.0036(4)
Mo75 0.0278(5) 0.0322(5) 0.0166(4) -0.0047(4) 0.0081(4) 0.0007(4)
Mo76 0.0273(5) 0.0273(5) 0.0228(5) -0.0018(4) 0.0134(4) 0.0063(4)
Mo77 0.0231(5) 0.0305(5) 0.0208(5) -0.0062(4) 0.0061(4) 0.0016(4)
Mo78 0.0219(5) 0.0314(5) 0.0168(4) -0.0020(4) 0.0089(4) 0.0022(4)
Mo79 0.0296(6) 0.0343(6) 0.0197(5) -0.0008(4) 0.0082(4) 0.0054(4)
Mo80 0.0401(6) 0.0168(5) 0.0210(5) -0.0005(4) 0.0147(4) -0.0025(4)
Mo81 0.0206(5) 0.0285(5) 0.0241(5) 0.0001(4) 0.0112(4) 0.0022(4)
Mo82 0.0147(4) 0.0238(5) 0.0187(4) -0.0011(4) 0.0087(4) 0.0032(4)
Mo83 0.0518(7) 0.0415(7) 0.0317(6) -0.0147(5) 0.0276(6) -0.0186(6)
Mo84 0.0716(10) 0.0834(11) 0.0454(8) -0.0387(7) 0.0442(8) -0.0447(8)
Mo85 0.0301(6) 0.0288(5) 0.0276(5) -0.0063(4) 0.0151(4) -0.0045(4)
Mo86 0.0258(5) 0.0264(5) 0.0201(5) -0.0066(4) 0.0101(4) 0.0001(4)
Mo87 0.0209(5) 0.0436(6) 0.0199(5) 0.0007(4) 0.0107(4) 0.0013(4)
Mo88 0.0269(5) 0.0351(6) 0.0245(5) 0.0004(4) 0.0147(4) 0.0080(4)
Mo89 0.0323(6) 0.0272(5) 0.0195(5) -0.0004(4) 0.0103(4) -0.0088(4)
Mo90 0.0303(5) 0.0320(5) 0.0176(5) -0.0005(4) 0.0087(4) 0.0038(4)
Mo91 0.0266(5) 0.0250(5) 0.0256(5) -0.0032(4) 0.0131(4) 0.0008(4)
Mo92 0.0263(5) 0.0336(6) 0.0276(5) 0.0027(4) 0.0119(4) 0.0026(4)
Mo93 0.0281(5) 0.0277(5) 0.0227(5) -0.0032(4) 0.0098(4) 0.0018(4)
Mo94 0.0435(7) 0.0342(6) 0.0222(5) -0.0020(4) 0.0102(5) -0.0165(5)
Mo95 0.0372(6) 0.0345(6) 0.0277(5) -0.0033(4) 0.0155(5) 0.0003(5)
Mo96 0.0635(8) 0.0217(5) 0.0240(5) -0.0024(4) 0.0217(5) -0.0095(5)
Mo97 0.0293(6) 0.0463(7) 0.0310(6) -0.0173(5) 0.0108(5) 0.0011(5)
Mo98 0.0659(8) 0.0309(6) 0.0214(5) -0.0013(4) 0.0124(5) -0.0208(6)
Mo99 0.0617(8) 0.0267(6) 0.0291(6) -0.0086(4) 0.0263(6) -0.0145(5)
M100 0.0183(4) 0.0203(5) 0.0186(4) -0.0011(3) 0.0105(4) -0.0006(4)
Mo1' 0.030(6) 0.024(5) 0.025(4) -0.003(5) 0.013(4) 0.010(4)
Mo2' 0.046(11) 0.054(11) 0.043(9) -0.000(8) 0.035(9) 0.013(8)
Mo3' 0.0167(16) 0.0253(19) 0.0228(17) 0.0017(15) 0.0117(14) 0.0046(15)
Mo4' 0.022(7) 0.052(11) 0.041(9) -0.028(8) 0.008(6) -0.005(7)
Mo5' 0.019(3) 0.060(5) 0.017(2) 0.016(4) 0.0114(19) 0.018(4)
Mo6' 0.026(3) 0.141(11) 0.053(8) -0.053(8) 0.014(3) 0.003(5)
Mo7' 0.0339(17) 0.039(2) 0.0316(18) 0.0090(14) 0.0089(12) -0.0071(14)
Ce1 0.0163(3) 0.0177(3) 0.0203(3) 0.0007(2) 0.0093(2) 0.0040(2)
Ce2 0.0268(3) 0.0217(3) 0.0295(3) -0.0011(3) 0.0111(3) 0.0087(3)
Ce3 0.0281(4) 0.0249(3) 0.0314(4) -0.0011(3) 0.0113(3) -0.0008(3)
Ce4 0.0336(4) 0.0310(4) 0.0259(3) -0.0019(3) 0.0157(3) 0.0026(3)
Ce5 0.0245(8) 0.0306(8) 0.0218(7) -0.0023(5) 0.0121(6) 0.0057(6)
Ce6 0.0257(11) 0.0355(12) 0.0183(6) -0.0034(8) 0.0079(7) 0.0085(8)
Ce7 0.0317(5) 0.0420(6) 0.0397(5) 0.0093(5) 0.0129(4) -0.0003(4)
Ce5' 0.018(7) 0.027(6) 0.026(7) -0.003(4) 0.006(5) -0.003(4)
Ce6' 0.023(2) 0.032(3) 0.0208(16) -0.0045(16) 0.0077(14) 0.0023(16)
Ce7' 0.043(3) 0.046(4) 0.063(4) -0.031(3) 0.012(3) 0.002(3)
K1 0.055(4) 0.064(5) 0.048(4) -0.007(3) 0.021(3) 0.014(4)
O1 0.030(5) 0.049(6) 0.040(5) 0.015(4) 0.006(4) -0.001(4)
O2 0.049(6) 0.035(5) 0.036(5) 0.010(4) 0.014(4) 0.012(4)
O3 0.032(5) 0.031(4) 0.024(4) -0.005(3) 0.014(4) 0.003(4)
O4 0.032(5) 0.027(4) 0.024(4) -0.007(3) 0.012(4) 0.001(3)
O5 0.057(7) 0.076(8) 0.039(6) 0.024(5) 0.032(5) 0.011(6)
O6 0.063(7) 0.035(5) 0.040(6) -0.002(4) 0.002(5) 0.015(5)
O7 0.030(5) 0.072(7) 0.023(4) -0.015(4) 0.001(4) 0.020(5)
O8 0.053(6) 0.040(5) 0.047(6) 0.003(4) 0.021(5) -0.006(5)
O9 0.037(5) 0.047(6) 0.036(5) 0.012(4) 0.012(4) 0.006(4)
O10 0.032(5) 0.034(5) 0.019(4) -0.008(3) 0.012(3) -0.001(4)
O11 0.028(4) 0.031(4) 0.017(4) -0.000(3) 0.009(3) 0.002(3)
O12 0.028(4) 0.030(5) 0.035(5) 0.003(4) 0.011(4) 0.001(4)
O13 0.034(5) 0.034(5) 0.022(4) 0.000(3) 0.006(4) 0.001(4)
O14 0.023(4) 0.034(4) 0.018(4) 0.001(3) 0.008(3) 0.002(3)
O15 0.035(5) 0.035(5) 0.017(4) -0.005(3) 0.009(3) 0.002(4)
O16 0.036(5) 0.033(5) 0.022(4) -0.002(3) 0.014(4) -0.001(4)
O17 0.037(5) 0.038(5) 0.017(4) -0.001(3) 0.014(4) 0.003(4)
O18 0.035(5) 0.037(5) 0.024(4) -0.005(4) 0.014(4) 0.006(4)
O19 0.028(4) 0.031(4) 0.016(4) -0.003(3) 0.008(3) 0.002(3)
O20 0.027(4) 0.039(5) 0.021(4) -0.010(3) 0.013(3) -0.004(4)
O21 0.030(5) 0.043(5) 0.030(5) -0.000(4) 0.010(4) -0.005(4)
O22 0.032(5) 0.037(5) 0.021(4) -0.002(3) 0.013(4) -0.004(4)
O23 0.028(4) 0.032(4) 0.023(4) -0.002(3) 0.013(3) 0.001(3)
O24 0.026(4) 0.041(5) 0.023(4) -0.000(4) 0.005(4) -0.002(4)
O25 0.038(5) 0.036(5) 0.023(4) -0.006(4) 0.010(4) 0.004(4)
O26 0.032(5) 0.031(4) 0.023(4) -0.001(3) 0.015(4) 0.001(4)
O27 0.028(4) 0.029(4) 0.021(4) 0.000(3) 0.012(3) 0.001(3)
O28 0.035(5) 0.024(4) 0.020(4) -0.004(3) 0.015(3) -0.004(3)
O29 0.025(4) 0.023(4) 0.021(4) -0.007(3) 0.012(3) -0.004(3)
O30 0.026(4) 0.037(5) 0.017(4) -0.001(3) 0.009(3) -0.001(4)
O31 0.031(4) 0.023(4) 0.026(4) -0.005(3) 0.014(4) -0.004(3)
O32 0.017(4) 0.025(4) 0.029(4) -0.002(3) 0.013(3) 0.001(3)
O33 0.028(4) 0.027(4) 0.019(4) -0.003(3) 0.010(3) -0.002(3)
O34 0.016(4) 0.023(4) 0.020(4) -0.001(3) 0.008(3) -0.000(3)
O35 0.041(5) 0.027(4) 0.032(5) 0.002(4) 0.022(4) 0.003(4)
O36 0.045(5) 0.043(5) 0.018(4) -0.009(4) 0.013(4) -0.016(4)
O37 0.018(4) 0.027(4) 0.017(4) -0.000(3) 0.010(3) 0.001(3)
O38 0.020(4) 0.027(4) 0.014(3) 0.001(3) 0.006(3) -0.001(3)
O39 0.019(4) 0.023(4) 0.021(4) -0.003(3) 0.011(3) 0.001(3)
O40 0.027(4) 0.025(4) 0.020(4) 0.003(3) 0.012(3) 0.001(3)
O61 0.026(4) 0.025(4) 0.013(3) -0.003(3) 0.010(3) -0.000(3)
O62 0.030(4) 0.033(5) 0.031(4) 0.001(4) 0.021(4) -0.005(4)
O63 0.041(5) 0.028(4) 0.025(4) -0.002(3) 0.009(4) -0.009(4)
O64 0.048(5) 0.029(4) 0.020(4) -0.003(3) 0.011(4) -0.013(4)
O65 0.029(4) 0.026(4) 0.024(4) -0.001(3) 0.013(3) -0.004(3)
O66 0.019(4) 0.018(4) 0.025(4) 0.003(3) 0.010(3) 0.001(3)
O67 0.028(4) 0.038(5) 0.027(4) -0.001(4) 0.010(4) -0.000(4)
O68 0.021(4) 0.024(4) 0.025(4) 0.001(3) 0.015(3) 0.005(3)
O69 0.041(5) 0.016(4) 0.022(4) 0.001(3) 0.013(4) 0.002(3)
O70 0.032(5) 0.055(6) 0.023(4) 0.003(4) 0.014(4) 0.020(4)
O71 0.020(4) 0.025(4) 0.022(4) 0.004(3) 0.012(3) 0.005(3)
O72 0.011(4) 0.043(5) 0.020(4) -0.003(3) 0.007(3) -0.001(3)
O73 0.040(5) 0.031(5) 0.028(4) 0.010(4) 0.016(4) 0.003(4)
O74 0.026(4) 0.039(5) 0.027(4) -0.002(4) 0.015(4) -0.010(4)
O75 0.021(4) 0.026(4) 0.020(4) 0.000(3) 0.013(3) 0.002(3)
O76 0.024(4) 0.033(5) 0.036(5) 0.002(4) 0.013(4) -0.000(4)
O77 0.039(5) 0.029(4) 0.024(4) -0.001(3) 0.013(4) 0.009(4)
O78 0.025(4) 0.042(5) 0.021(4) -0.005(3) 0.011(3) 0.005(4)
O79 0.026(4) 0.063(6) 0.016(4) 0.002(4) 0.008(3) 0.018(4)
O80 0.023(4) 0.023(4) 0.034(4) 0.000(3) 0.013(4) 0.000(3)
O81 0.055(6) 0.032(5) 0.054(6) 0.013(4) 0.039(5) 0.019(4)
O82 0.048(5) 0.016(4) 0.023(4) -0.003(3) 0.022(4) -0.000(3)
O83 0.023(4) 0.030(4) 0.023(4) 0.001(3) 0.011(3) 0.010(3)
O84 0.015(4) 0.032(4) 0.022(4) -0.000(3) 0.005(3) 0.002(3)
O85 0.017(4) 0.027(4) 0.020(4) -0.001(3) 0.008(3) 0.001(3)
O86 0.013(4) 0.035(4) 0.019(4) -0.000(3) 0.003(3) 0.006(3)
O87 0.025(4) 0.034(5) 0.023(4) -0.002(3) 0.011(3) -0.003(3)
O88 0.024(4) 0.025(4) 0.019(4) 0.002(3) 0.011(3) 0.003(3)
O89 0.021(4) 0.036(4) 0.019(4) -0.002(3) 0.015(3) 0.001(3)
O90 0.028(4) 0.027(4) 0.021(4) -0.001(3) 0.012(3) -0.000(3)
O91 0.026(4) 0.048(5) 0.020(4) -0.008(4) 0.008(4) -0.002(4)
O92 0.022(4) 0.055(6) 0.016(4) 0.008(4) 0.011(3) 0.002(4)
O93 0.031(5) 0.023(4) 0.032(4) -0.003(3) 0.009(4) 0.001(3)
O94 0.013(4) 0.027(4) 0.018(4) -0.000(3) 0.001(3) 0.003(3)
O95 0.021(4) 0.030(4) 0.016(4) 0.004(3) 0.009(3) 0.008(3)
O96 0.019(4) 0.022(4) 0.027(4) -0.005(3) 0.011(3) 0.003(3)
O97 0.049(6) 0.038(5) 0.027(4) 0.006(4) 0.022(4) 0.016(4)
O98 0.035(5) 0.031(4) 0.020(4) -0.003(3) 0.016(4) -0.001(4)
O99 0.023(4) 0.031(4) 0.017(4) 0.000(3) 0.012(3) 0.007(3)
O100 0.036(5) 0.021(4) 0.041(5) 0.003(4) 0.020(4) 0.009(4)
O101 0.015(4) 0.028(4) 0.018(4) -0.002(3) 0.003(3) -0.002(3)
O102 0.015(4) 0.032(4) 0.022(4) 0.001(3) 0.010(3) 0.008(3)
O103 0.023(4) 0.037(5) 0.025(4) -0.001(3) 0.011(3) 0.003(4)
O104 0.015(4) 0.025(4) 0.018(4) 0.001(3) 0.008(3) 0.007(3)
O105 0.017(4) 0.023(4) 0.024(4) 0.001(3) 0.011(3) 0.003(3)
O106 0.037(5) 0.026(4) 0.034(5) 0.003(3) 0.024(4) 0.002(4)
O107 0.024(4) 0.044(5) 0.028(4) 0.015(4) 0.016(4) 0.016(4)
O108 0.022(4) 0.027(4) 0.033(4) 0.001(3) 0.013(4) -0.001(3)
O109 0.014(4) 0.020(4) 0.025(4) 0.003(3) 0.010(3) 0.005(3)
O110 0.030(4) 0.026(4) 0.021(4) -0.006(3) 0.014(3) -0.001(3)
O111 0.019(4) 0.022(4) 0.017(4) -0.000(3) 0.007(3) 0.008(3)
O112 0.029(4) 0.025(4) 0.020(4) 0.000(3) 0.010(3) 0.007(3)
O113 0.034(4) 0.017(4) 0.022(4) -0.000(3) 0.013(3) 0.003(3)
O114 0.025(4) 0.035(5) 0.023(4) -0.007(3) 0.011(3) 0.002(3)
O115 0.038(6) 0.065(7) 0.056(6) -0.002(5) 0.028(5) 0.005(5)
O117 0.027(4) 0.019(4) 0.028(4) -0.002(3) 0.010(3) 0.003(3)
O118 0.021(4) 0.022(4) 0.035(4) -0.003(3) 0.012(4) 0.002(3)
O119 0.027(4) 0.018(4) 0.028(4) 0.005(3) 0.017(3) 0.008(3)
O120 0.025(4) 0.020(4) 0.016(4) 0.001(3) 0.008(3) 0.002(3)
O121 0.012(3) 0.025(4) 0.019(4) 0.004(3) 0.008(3) 0.007(3)
O122 0.015(3) 0.021(4) 0.013(3) 0.002(3) 0.008(3) 0.008(3)
O123 0.030(4) 0.029(4) 0.025(4) -0.006(3) 0.006(4) 0.009(4)
O124 0.034(5) 0.031(5) 0.039(5) 0.000(4) 0.017(4) 0.001(4)
O125 0.018(4) 0.025(4) 0.029(4) 0.003(3) 0.014(3) 0.006(3)
O126 0.015(4) 0.025(4) 0.023(4) -0.001(3) 0.010(3) 0.004(3)
O127 0.016(4) 0.025(4) 0.015(3) 0.005(3) 0.007(3) 0.003(3)
O128 0.017(4) 0.017(4) 0.023(4) 0.002(3) 0.013(3) 0.005(3)
O129 0.026(4) 0.021(4) 0.034(4) -0.002(3) 0.019(4) 0.000(3)
O130 0.019(4) 0.029(4) 0.016(4) -0.001(3) 0.008(3) 0.004(3)
O131 0.024(4) 0.022(4) 0.025(4) 0.000(3) 0.015(3) 0.004(3)
O132 0.017(4) 0.027(4) 0.024(4) -0.000(3) 0.010(3) 0.004(3)
O133 0.021(4) 0.025(4) 0.016(4) 0.003(3) 0.007(3) 0.008(3)
O134 0.024(4) 0.024(4) 0.015(3) 0.006(3) 0.008(3) 0.008(3)
O135 0.040(5) 0.027(4) 0.033(5) -0.006(4) 0.022(4) 0.001(4)
O136 0.027(4) 0.023(4) 0.021(4) 0.002(3) 0.008(3) 0.006(3)
O137 0.034(5) 0.028(4) 0.026(4) 0.012(3) 0.011(4) 0.003(4)
O138 0.025(4) 0.028(4) 0.015(4) 0.003(3) 0.007(3) 0.004(3)
O139 0.025(4) 0.023(4) 0.026(4) 0.002(3) 0.011(3) 0.001(3)
O140 0.025(4) 0.026(4) 0.026(4) 0.002(3) 0.010(3) 0.006(3)
O141 0.029(4) 0.021(4) 0.018(4) 0.004(3) 0.012(3) 0.006(3)
O142 0.030(4) 0.031(4) 0.023(4) -0.003(3) 0.013(4) 0.003(4)
O143 0.020(4) 0.026(4) 0.019(4) 0.003(3) 0.012(3) 0.005(3)
O144 0.024(4) 0.026(4) 0.022(4) 0.004(3) 0.013(3) 0.003(3)
O145 0.015(4) 0.018(4) 0.024(4) -0.000(3) 0.009(3) 0.004(3)
O146 0.029(4) 0.023(4) 0.029(4) -0.002(3) 0.005(4) -0.002(3)
O147 0.032(4) 0.018(4) 0.028(4) -0.001(3) 0.015(4) 0.005(3)
O148 0.023(4) 0.024(4) 0.026(4) 0.007(3) 0.013(3) 0.001(3)
O149 0.021(4) 0.022(4) 0.034(5) 0.006(3) 0.006(3) -0.003(3)
O150 0.023(4) 0.024(4) 0.022(4) -0.001(3) 0.011(3) -0.002(3)
O151 0.028(4) 0.025(4) 0.025(4) 0.000(3) 0.008(3) -0.001(3)
O152 0.031(4) 0.031(4) 0.020(4) 0.003(3) 0.012(3) -0.007(4)
O153 0.023(4) 0.029(4) 0.025(4) 0.002(3) 0.014(3) -0.000(3)
O154 0.023(4) 0.017(4) 0.025(4) 0.002(3) 0.013(3) -0.001(3)
O155 0.023(4) 0.018(4) 0.019(4) -0.001(3) 0.006(3) -0.002(3)
O156 0.021(4) 0.024(4) 0.025(4) 0.002(3) 0.006(3) -0.002(3)
O157 0.024(4) 0.024(4) 0.023(4) -0.002(3) 0.012(3) -0.002(3)
O158 0.020(4) 0.028(4) 0.024(4) -0.003(3) 0.010(3) -0.002(3)
O159 0.024(4) 0.027(4) 0.026(4) -0.004(3) 0.008(3) 0.001(3)
O160 0.022(4) 0.023(4) 0.028(4) 0.001(3) 0.014(3) 0.002(3)
O161 0.027(4) 0.024(4) 0.029(4) -0.003(3) 0.010(4) -0.004(3)
O162 0.025(4) 0.022(4) 0.023(4) 0.003(3) 0.016(3) 0.002(3)
O163 0.019(4) 0.029(4) 0.022(4) -0.005(3) 0.009(3) 0.000(3)
O164 0.020(4) 0.021(4) 0.022(4) -0.000(3) 0.009(3) 0.001(3)
O165 0.021(4) 0.033(5) 0.037(5) -0.005(4) 0.019(4) 0.004(3)
O166 0.019(4) 0.024(4) 0.025(4) 0.000(3) 0.010(3) 0.001(3)
O167 0.018(4) 0.022(4) 0.024(4) -0.001(3) 0.010(3) -0.002(3)
O168 0.027(4) 0.036(5) 0.039(5) -0.011(4) 0.012(4) 0.007(4)
O169 0.023(4) 0.029(4) 0.031(4) 0.001(3) 0.010(4) 0.012(3)
O170 0.021(4) 0.011(3) 0.026(4) 0.000(3) 0.008(3) -0.002(3)
O171 0.021(4) 0.032(5) 0.037(5) 0.010(4) 0.011(4) 0.011(4)
O172 0.027(4) 0.021(4) 0.035(5) 0.001(3) 0.003(4) -0.007(3)
O173 0.013(4) 0.019(4) 0.030(4) -0.002(3) 0.009(3) -0.000(3)
O174 0.019(4) 0.022(4) 0.021(4) 0.004(3) 0.010(3) 0.004(3)
O175 0.017(4) 0.022(4) 0.019(4) -0.005(3) 0.008(3) -0.003(3)
O176 0.025(4) 0.025(4) 0.038(5) -0.002(3) 0.019(4) -0.001(3)
O177 0.017(4) 0.025(4) 0.026(4) -0.002(3) 0.010(3) 0.004(3)
O178 0.020(4) 0.034(4) 0.026(4) -0.010(3) 0.011(3) 0.003(3)
O179 0.020(4) 0.026(4) 0.027(4) -0.007(3) 0.015(3) -0.004(3)
O180 0.014(4) 0.022(4) 0.023(4) -0.004(3) 0.001(3) -0.001(3)
O181 0.019(4) 0.019(4) 0.025(4) -0.003(3) 0.011(3) 0.002(3)
O182 0.021(4) 0.022(4) 0.029(4) -0.003(3) 0.015(3) 0.002(3)
O183 0.028(4) 0.030(4) 0.036(5) -0.011(4) 0.017(4) -0.006(4)
O184 0.023(4) 0.023(4) 0.028(4) -0.007(3) 0.014(3) -0.001(3)
O185 0.016(4) 0.029(4) 0.028(4) -0.003(3) 0.013(3) 0.001(3)
O186 0.018(4) 0.018(4) 0.028(4) -0.002(3) 0.012(3) -0.001(3)
O187 0.023(4) 0.034(5) 0.025(4) -0.006(3) 0.008(3) -0.005(3)
O188 0.027(4) 0.040(5) 0.022(4) 0.003(3) 0.016(3) 0.009(4)
O189 0.022(4) 0.038(5) 0.020(4) -0.002(3) 0.007(3) 0.003(4)
O190 0.020(4) 0.020(4) 0.029(4) -0.006(3) 0.009(3) -0.000(3)
O191 0.020(4) 0.027(4) 0.025(4) 0.003(3) 0.008(3) 0.004(3)
O192 0.025(4) 0.028(4) 0.025(4) 0.001(3) 0.001(3) -0.000(3)
O193 0.026(5) 0.045(6) 0.052(6) -0.005(4) 0.016(4) 0.011(4)
O194 0.025(4) 0.025(4) 0.023(4) -0.002(3) 0.008(3) 0.010(3)
O195 0.030(4) 0.034(5) 0.025(4) 0.001(3) 0.018(4) 0.001(4)
O196 0.022(4) 0.053(6) 0.024(4) 0.012(4) 0.009(3) 0.002(4)
O197 0.028(4) 0.030(4) 0.034(5) -0.002(4) 0.011(4) -0.002(4)
O198 0.020(4) 0.027(4) 0.024(4) 0.002(3) 0.004(3) 0.001(3)
O199 0.033(5) 0.023(4) 0.041(5) 0.002(4) 0.023(4) -0.002(3)
O200 0.018(4) 0.024(4) 0.024(4) 0.002(3) 0.011(3) 0.007(3)
O201 0.028(4) 0.028(4) 0.027(4) -0.004(3) 0.015(4) 0.003(3)
O202 0.015(4) 0.025(4) 0.024(4) 0.005(3) 0.010(3) 0.005(3)
O203 0.034(5) 0.025(4) 0.029(4) 0.003(3) 0.015(4) 0.003(4)
O204 0.020(4) 0.022(4) 0.028(4) -0.001(3) 0.011(3) 0.007(3)
O205 0.028(4) 0.024(4) 0.035(5) -0.004(3) 0.016(4) 0.007(3)
O206 0.019(4) 0.025(4) 0.032(4) -0.002(3) 0.016(3) 0.001(3)
O207 0.024(4) 0.026(4) 0.037(5) -0.003(3) 0.021(4) -0.001(3)
O208 0.026(4) 0.022(4) 0.023(4) -0.006(3) 0.015(3) -0.000(3)
O209 0.022(4) 0.024(4) 0.025(4) -0.002(3) 0.014(3) 0.003(3)
O210 0.029(5) 0.049(6) 0.054(6) 0.017(5) 0.013(5) 0.001(4)
O211 0.028(4) 0.024(4) 0.030(4) -0.005(3) 0.010(4) -0.004(3)
O212 0.025(4) 0.031(4) 0.031(4) -0.005(3) 0.013(4) -0.001(3)
O213 0.017(4) 0.022(4) 0.028(4) -0.002(3) 0.009(3) 0.004(3)
O214 0.018(4) 0.027(4) 0.023(4) -0.003(3) 0.007(3) 0.003(3)
O215 0.022(4) 0.024(4) 0.022(4) -0.008(3) 0.009(3) 0.003(3)
O216 0.029(4) 0.031(4) 0.025(4) -0.002(3) 0.010(4) 0.011(4)
O217 0.025(4) 0.028(4) 0.025(4) -0.005(3) 0.011(3) 0.003(3)
O218 0.016(4) 0.027(4) 0.033(4) -0.003(3) 0.008(3) -0.003(3)
O219 0.034(5) 0.027(4) 0.026(4) -0.004(3) 0.018(4) -0.001(4)
O220 0.033(5) 0.027(4) 0.037(5) -0.005(4) 0.017(4) 0.007(4)
O221 0.022(4) 0.028(4) 0.020(4) -0.008(3) 0.008(3) -0.001(3)
O222 0.035(5) 0.033(5) 0.024(4) -0.010(3) 0.015(4) -0.009(4)
O223 0.038(5) 0.029(5) 0.044(5) 0.007(4) 0.018(4) 0.011(4)
O224 0.024(4) 0.028(4) 0.022(4) -0.001(3) 0.011(3) -0.000(3)
O225 0.037(5) 0.024(4) 0.028(4) -0.003(3) 0.017(4) -0.000(4)
O226 0.068(7) 0.047(6) 0.042(6) -0.021(5) 0.039(5) -0.029(5)
O227 0.043(6) 0.056(6) 0.031(5) 0.006(4) 0.015(4) 0.021(5)
O228 0.029(5) 0.039(5) 0.029(4) -0.006(4) 0.010(4) -0.000(4)
O229 0.088(8) 0.039(6) 0.043(6) -0.008(4) 0.040(6) -0.033(5)
O230 0.026(4) 0.040(5) 0.017(4) -0.006(3) 0.008(3) 0.002(4)
O231 0.032(5) 0.049(6) 0.026(4) 0.008(4) 0.009(4) 0.012(4)
O232 0.027(4) 0.030(4) 0.023(4) -0.006(3) 0.007(3) 0.003(3)
O233 0.026(4) 0.030(4) 0.027(4) 0.000(3) 0.008(4) 0.009(3)
O234 0.028(4) 0.026(4) 0.025(4) -0.003(3) 0.009(3) 0.001(3)
O235 0.025(4) 0.029(4) 0.025(4) -0.007(3) 0.008(3) 0.004(3)
O236 0.023(4) 0.028(4) 0.025(4) -0.005(3) 0.011(3) 0.004(3)
O237 0.025(4) 0.039(5) 0.025(4) -0.006(4) 0.011(4) 0.001(4)
O238 0.025(4) 0.030(4) 0.015(4) -0.002(3) 0.005(3) 0.003(3)
O239 0.024(4) 0.031(4) 0.031(4) -0.004(3) 0.012(4) 0.004(3)
O240 0.028(5) 0.041(5) 0.038(5) -0.007(4) 0.012(4) -0.003(4)
O241 0.028(4) 0.037(5) 0.025(4) -0.004(4) 0.007(4) 0.005(4)
O242 0.028(4) 0.039(5) 0.024(4) -0.010(4) 0.015(4) -0.002(4)
O243 0.043(6) 0.127(11) 0.035(6) 0.010(6) 0.006(5) 0.010(7)
O244 0.028(5) 0.036(5) 0.033(5) 0.004(4) 0.015(4) 0.007(4)
O245 0.044(6) 0.043(5) 0.030(5) 0.005(4) 0.017(4) 0.008(4)
O246 0.028(4) 0.032(4) 0.022(4) 0.000(3) 0.009(3) 0.004(4)
O247 0.034(5) 0.035(5) 0.022(4) -0.007(3) 0.009(4) 0.001(4)
O248 0.035(5) 0.031(4) 0.019(4) 0.002(3) 0.009(4) 0.006(4)
O249 0.032(5) 0.040(5) 0.018(4) -0.003(3) 0.009(3) -0.000(4)
O250 0.027(4) 0.029(4) 0.021(4) -0.004(3) 0.005(3) -0.001(3)
O251 0.026(4) 0.030(4) 0.028(4) -0.004(3) 0.015(4) 0.003(3)
O252 0.037(5) 0.040(5) 0.026(4) -0.008(4) 0.010(4) -0.002(4)
O253 0.043(5) 0.027(5) 0.034(5) -0.001(4) 0.014(4) 0.002(4)
O254 0.030(4) 0.035(5) 0.015(4) -0.004(3) 0.006(3) 0.006(4)
O255 0.025(4) 0.027(4) 0.017(4) -0.005(3) 0.008(3) 0.000(3)
O256 0.028(4) 0.025(4) 0.035(5) 0.001(3) 0.016(4) -0.001(3)
O257 0.037(5) 0.028(4) 0.021(4) -0.009(3) 0.010(4) -0.002(4)
O258 0.028(4) 0.033(4) 0.017(4) -0.004(3) 0.008(3) 0.003(4)
O259 0.029(4) 0.028(4) 0.023(4) -0.003(3) 0.011(3) 0.002(3)
O260 0.039(5) 0.046(5) 0.019(4) -0.006(4) 0.013(4) 0.004(4)
O261 0.027(4) 0.031(4) 0.017(4) -0.002(3) 0.007(3) 0.004(3)
O262 0.029(4) 0.026(4) 0.019(4) -0.001(3) 0.008(3) 0.003(3)
O263 0.035(5) 0.032(4) 0.020(4) -0.005(3) 0.014(4) -0.001(4)
O264 0.034(5) 0.040(5) 0.019(4) 0.007(4) 0.007(4) -0.000(4)
O265 0.033(5) 0.034(5) 0.027(4) -0.003(4) 0.014(4) -0.006(4)
O266 0.057(6) 0.047(6) 0.042(6) -0.008(4) 0.027(5) -0.013(5)
O267 0.056(6) 0.027(5) 0.039(5) 0.001(4) 0.008(5) 0.007(4)
O268 0.030(4) 0.024(4) 0.027(4) -0.002(3) 0.014(4) -0.008(3)
O269 0.037(5) 0.026(4) 0.030(4) 0.000(3) 0.015(4) 0.002(4)
O270 0.100(10) 0.045(6) 0.050(6) -0.010(5) 0.040(7) 0.015(6)
O271 0.030(4) 0.026(4) 0.020(4) -0.005(3) 0.016(3) -0.006(3)
O272 0.023(4) 0.026(4) 0.016(4) -0.002(3) 0.008(3) -0.000(3)
O273 0.037(5) 0.042(5) 0.022(4) 0.008(4) 0.016(4) 0.018(4)
O274 0.030(5) 0.042(5) 0.030(4) 0.006(4) 0.014(4) 0.020(4)
O275 0.022(4) 0.029(4) 0.025(4) 0.000(3) 0.015(3) 0.000(3)
O276 0.030(5) 0.031(5) 0.037(5) -0.009(4) 0.014(4) 0.001(4)
O277 0.021(4) 0.040(5) 0.021(4) 0.004(3) 0.010(3) 0.009(4)
O278 0.024(4) 0.023(4) 0.035(4) 0.000(3) 0.019(4) 0.004(3)
O279 0.041(6) 0.054(6) 0.043(6) 0.003(5) 0.017(5) 0.001(5)
O280 0.107(11) 0.133(12) 0.032(6) -0.003(7) 0.010(6) -0.100(10)
O281 0.042(5) 0.051(6) 0.031(5) -0.012(4) 0.017(4) -0.014(5)
O282 0.069(7) 0.060(7) 0.041(6) -0.025(5) 0.041(5) -0.031(6)
O283 0.054(7) 0.075(8) 0.081(8) -0.019(7) 0.044(7) 0.007(6)
O284 0.067(10) 0.109(13) 0.168(17) 0.080(13) -0.015(11) 0.018(9)
O285 0.087(11) 0.21(2) 0.044(8) -0.038(10) 0.025(8) -0.017(12)
O286 0.052(6) 0.052(6) 0.044(6) -0.017(5) 0.032(5) -0.013(5)
O287 0.047(6) 0.054(6) 0.035(5) 0.011(4) 0.024(5) 0.029(5)
O288 0.055(6) 0.030(5) 0.038(5) -0.011(4) 0.004(5) -0.006(4)
O289 0.032(5) 0.046(5) 0.035(5) 0.007(4) 0.012(4) -0.003(4)
O291 0.062(8) 0.050(7) 0.130(12) -0.003(7) 0.056(8) -0.009(6)
O292 0.082(8) 0.053(7) 0.045(6) -0.017(5) 0.034(6) -0.007(6)
O293 0.035(5) 0.037(5) 0.048(6) -0.010(4) 0.009(4) 0.002(4)
O294 0.033(5) 0.078(8) 0.079(8) 0.051(6) 0.033(6) 0.024(5)
O295 0.029(5) 0.066(7) 0.030(5) -0.026(4) 0.013(4) -0.013(4)
O297 0.053(7) 0.031(5) 0.067(7) -0.003(5) 0.004(6) 0.006(5)
O298 0.023(4) 0.020(4) 0.020(4) -0.001(3) 0.010(3) -0.003(3)
O299 0.017(4) 0.020(4) 0.023(4) -0.004(3) 0.005(3) -0.002(3)
O300 0.024(4) 0.017(4) 0.024(4) -0.001(3) 0.010(3) 0.001(3)
O301 0.015(4) 0.029(4) 0.023(4) 0.001(3) 0.007(3) -0.001(3)
O302 0.036(5) 0.040(5) 0.026(4) 0.004(4) 0.017(4) 0.017(4)
O303 0.026(5) 0.051(6) 0.035(5) 0.001(4) 0.018(4) 0.009(4)
O304 0.031(5) 0.029(5) 0.039(5) -0.001(4) 0.013(4) -0.007(4)
O305 0.022(4) 0.024(4) 0.032(4) 0.004(3) 0.009(3) -0.005(3)
O306 0.057(6) 0.033(5) 0.032(5) 0.000(4) 0.011(5) -0.001(4)
O307 0.038(6) 0.083(8) 0.054(7) 0.018(6) 0.007(5) -0.008(6)
O308 0.079(8) 0.043(6) 0.040(6) 0.016(5) 0.005(6) 0.000(6)
O309 0.042(6) 0.055(7) 0.049(6) 0.004(5) 0.003(5) -0.009(5)
O310 0.119(11) 0.027(5) 0.107(10) 0.034(6) 0.088(9) 0.034(6)
O311 0.028(4) 0.045(5) 0.020(4) 0.001(4) 0.013(3) 0.011(4)
O312 0.020(4) 0.065(6) 0.031(5) 0.004(4) 0.014(4) 0.007(4)
O313 0.031(5) 0.045(5) 0.029(5) -0.001(4) 0.011(4) 0.000(4)
O314 0.023(4) 0.046(5) 0.031(4) 0.013(4) 0.019(4) 0.014(4)
O318 0.024(4) 0.030(4) 0.029(4) -0.009(3) 0.015(4) 0.002(3)
O320 0.035(5) 0.045(5) 0.031(5) -0.015(4) 0.020(4) -0.004(4)
O321 0.024(4) 0.015(4) 0.042(5) 0.000(3) 0.011(4) 0.000(3)
O322 0.022(4) 0.028(4) 0.021(4) 0.001(3) 0.005(3) -0.001(3)
O323 0.022(4) 0.020(4) 0.037(5) -0.006(3) 0.006(4) 0.000(3)
O324 0.018(4) 0.034(5) 0.034(5) -0.005(4) 0.015(4) 0.003(3)
O325 0.076(8) 0.063(7) 0.044(6) 0.010(5) 0.032(6) 0.023(6)
O326 0.064(7) 0.034(5) 0.057(6) 0.001(4) 0.038(6) 0.017(5)
O328 0.032(5) 0.048(6) 0.034(5) 0.006(4) 0.011(4) 0.011(4)
O329 0.074(8) 0.033(5) 0.052(6) 0.009(4) 0.030(6) 0.017(5)
O330 0.22(2) 0.043(7) 0.159(16) -0.023(9) 0.152(16) -0.012(10)
O331 0.078(9) 0.063(8) 0.092(10) 0.032(7) 0.039(8) -0.002(7)
O332 0.097(10) 0.048(7) 0.072(8) 0.024(6) 0.024(7) 0.019(7)
O334 0.081(9) 0.057(7) 0.043(6) 0.013(5) -0.004(6) -0.022(6)
O336 0.031(5) 0.050(6) 0.027(4) -0.007(4) 0.008(4) 0.014(4)
O337 0.031(5) 0.036(5) 0.022(4) 0.002(3) 0.009(4) -0.002(4)
O338 0.036(5) 0.031(5) 0.027(4) -0.000(3) 0.013(4) 0.007(4)
O339 0.029(5) 0.037(5) 0.026(4) -0.004(4) 0.015(4) 0.003(4)
O341 0.033(9) 0.119(17) 0.026(8) -0.006(9) 0.017(7) 0.005(10)
O342 0.034(5) 0.084(8) 0.031(5) -0.016(5) 0.007(4) 0.019(5)
O343 0.029(5) 0.032(5) 0.036(5) 0.002(4) 0.017(4) 0.000(4)
O344 0.027(4) 0.036(5) 0.027(4) 0.004(4) 0.012(4) 0.005(4)
O345 0.035(5) 0.038(5) 0.039(5) 0.008(4) 0.006(4) -0.007(4)
O346 0.27(2) 0.063(9) 0.095(11) -0.050(8) 0.127(14) -0.068(12)
O347 0.058(7) 0.086(9) 0.048(7) 0.008(6) 0.019(6) -0.021(6)
O348 0.048(6) 0.042(6) 0.100(9) -0.026(6) 0.039(7) -0.017(5)
O349 0.064(8) 0.055(7) 0.118(11) -0.055(7) 0.051(8) -0.019(6)
O350 0.077(9) 0.039(6) 0.107(11) -0.031(7) -0.015(8) 0.013(6)
O351 0.035(5) 0.038(5) 0.025(4) -0.000(4) 0.005(4) -0.015(4)
O352 0.040(5) 0.042(5) 0.037(5) -0.007(4) 0.019(4) -0.007(4)
O353 0.052(6) 0.032(5) 0.034(5) -0.005(4) 0.021(4) 0.001(4)
O354 0.040(5) 0.042(5) 0.028(5) 0.003(4) 0.011(4) 0.006(4)
O355 0.038(5) 0.042(5) 0.024(4) -0.006(4) 0.006(4) 0.008(4)
O356 0.115(11) 0.059(7) 0.054(7) 0.016(6) 0.039(7) 0.040(8)
O357 0.046(6) 0.064(7) 0.029(5) 0.001(4) 0.018(4) 0.027(5)
O358 0.043(5) 0.022(4) 0.036(5) 0.002(4) 0.018(4) 0.005(4)
O359 0.082(8) 0.046(6) 0.028(5) -0.000(4) 0.009(5) -0.037(6)
O360 0.115(11) 0.061(7) 0.033(6) 0.013(5) 0.005(6) -0.053(7)
O361 0.038(5) 0.032(5) 0.027(4) -0.001(4) 0.014(4) -0.004(4)
O362 0.066(6) 0.029(5) 0.024(4) -0.003(4) 0.024(4) -0.015(4)
O363 0.134(11) 0.040(6) 0.042(6) -0.017(5) 0.061(7) -0.039(6)
O364 0.092(9) 0.036(5) 0.046(6) -0.014(4) 0.043(6) -0.030(5)
O365 0.064(7) 0.064(7) 0.058(7) -0.001(6) 0.022(6) 0.042(6)
O366 0.108(11) 0.024(5) 0.076(9) 0.003(5) 0.009(8) -0.002(6)
O367 0.024(4) 0.034(5) 0.029(4) -0.009(4) 0.009(4) 0.006(4)
O368 0.058(6) 0.027(5) 0.032(5) -0.004(4) 0.025(4) -0.003(4)
O369 0.072(7) 0.038(6) 0.041(6) 0.008(4) 0.018(5) 0.009(5)
O370 0.035(5) 0.060(6) 0.036(5) 0.008(4) 0.025(4) 0.017(5)
O371 0.051(6) 0.028(5) 0.039(5) -0.005(4) 0.022(5) 0.001(4)
O372 0.038(5) 0.038(5) 0.034(5) 0.004(4) 0.016(4) 0.003(4)
O373 0.024(4) 0.029(4) 0.028(4) -0.007(3) 0.016(3) -0.003(3)
O374 0.026(5) 0.076(7) 0.019(4) 0.003(4) 0.009(4) 0.006(5)
O375 0.061(7) 0.046(6) 0.046(6) 0.001(5) 0.026(5) 0.009(5)
O376 0.051(6) 0.028(5) 0.077(7) -0.021(5) 0.042(6) -0.009(4)
O377 0.024(4) 0.039(5) 0.024(4) -0.007(4) 0.003(3) 0.002(4)
O378 0.030(5) 0.039(5) 0.031(4) -0.002(4) 0.015(4) 0.010(4)
O379 0.027(4) 0.025(4) 0.031(4) -0.001(3) 0.014(4) 0.002(3)
O380 0.014(4) 0.023(4) 0.021(4) 0.001(3) 0.007(3) 0.004(3)
O381 0.028(4) 0.024(4) 0.016(4) 0.002(3) 0.006(3) -0.003(3)
O382 0.026(4) 0.023(4) 0.020(4) 0.000(3) 0.015(3) -0.002(3)
O383 0.021(4) 0.025(4) 0.025(4) -0.002(3) 0.009(3) 0.000(3)
O384 0.024(4) 0.038(5) 0.018(4) 0.004(3) 0.006(3) -0.004(4)
O385 0.036(5) 0.030(4) 0.028(4) 0.012(3) 0.017(4) 0.015(4)
O386 0.017(4) 0.023(4) 0.023(4) 0.002(3) 0.011(3) 0.007(3)
O387 0.031(5) 0.036(5) 0.030(4) 0.012(4) 0.015(4) 0.010(4)
O388 0.021(4) 0.032(4) 0.021(4) -0.004(3) 0.010(3) -0.000(3)
O389 0.071(7) 0.019(4) 0.042(5) 0.004(4) 0.021(5) -0.005(4)
O390 0.037(5) 0.025(4) 0.031(4) 0.005(3) 0.020(4) -0.005(4)
O391 0.036(5) 0.029(4) 0.029(4) -0.007(4) 0.012(4) 0.000(4)
O392 0.025(4) 0.034(5) 0.030(4) -0.006(4) 0.004(4) -0.001(4)
O393 0.037(5) 0.048(6) 0.048(6) -0.001(5) 0.017(5) -0.009(4)
O394 0.056(6) 0.043(6) 0.039(5) -0.018(4) 0.026(5) -0.022(5)
O395 0.019(4) 0.031(4) 0.025(4) 0.003(3) 0.009(3) 0.012(3)
O396 0.047(5) 0.033(5) 0.027(4) 0.005(4) 0.021(4) 0.014(4)
O397 0.024(4) 0.020(4) 0.025(4) 0.002(3) 0.014(3) 0.000(3)
O398 0.033(5) 0.027(4) 0.023(4) -0.003(3) 0.018(4) -0.004(3)
O399 0.016(4) 0.024(4) 0.028(4) -0.002(3) 0.010(3) 0.003(3)
O400 0.030(4) 0.030(4) 0.023(4) -0.005(3) 0.012(4) 0.000(4)
O402 0.082(10) 0.088(10) 0.093(10) 0.009(8) 0.049(8) -0.006(8)
O403 0.046(7) 0.096(10) 0.089(10) 0.023(8) 0.032(7) 0.005(7)
O404 0.029(5) 0.113(10) 0.042(6) 0.028(6) 0.005(5) -0.006(6)
O405 0.092(11) 0.096(11) 0.096(11) 0.035(9) 0.052(9) 0.012(9)
O406 0.037(5) 0.048(6) 0.029(5) -0.009(4) 0.010(4) -0.002(4)
O407 0.035(5) 0.034(5) 0.029(4) -0.010(4) 0.015(4) -0.002(4)
O408 0.074(8) 0.054(7) 0.090(9) -0.003(6) 0.063(7) -0.002(6)
O409 0.113(13) 0.127(14) 0.105(12) -0.039(10) 0.067(11) -0.069(11)
O410 0.043(6) 0.075(8) 0.049(6) 0.009(6) 0.017(5) -0.005(6)
O411 0.091(11) 0.043(7) 0.177(16) 0.002(8) 0.079(11) -0.006(7)
O412 0.107(10) 0.027(5) 0.093(9) -0.006(5) 0.064(8) 0.005(6)
O413 0.074(10) 0.149(16) 0.076(10) 0.017(10) -0.005(8) 0.001(10)
O414 0.026(4) 0.023(4) 0.026(4) 0.002(3) 0.013(3) -0.002(3)
O420 0.058(7) 0.044(6) 0.052(6) -0.013(5) 0.022(5) -0.000(5)
O450 0.043(5) 0.025(4) 0.040(5) 0.002(4) 0.015(4) 0.008(4)
O451 0.077(8) 0.029(5) 0.037(5) -0.003(4) 0.020(5) 0.022(5)
O452 0.045(6) 0.065(7) 0.046(6) -0.012(5) 0.013(5) 0.018(5)
O453 0.046(6) 0.035(5) 0.044(5) -0.007(4) 0.022(5) -0.009(4)
O454 0.038(5) 0.027(5) 0.055(6) 0.003(4) 0.022(5) 0.008(4)
O455 0.043(5) 0.031(5) 0.032(5) 0.003(4) 0.021(4) 0.007(4)
O456 0.025(4) 0.025(4) 0.032(5) -0.005(3) 0.003(4) 0.003(3)
O457 0.070(7) 0.024(5) 0.052(6) 0.006(4) 0.030(6) -0.002(5)
O458 0.058(9) 0.059(9) 0.197(19) 0.029(10) 0.008(10) 0.003(7)
O459 0.037(6) 0.095(10) 0.105(11) -0.026(8) 0.029(7) 0.007(6)
O460 0.025(5) 0.104(9) 0.040(6) -0.003(6) 0.003(4) 0.003(6)
O461 0.079(8) 0.035(6) 0.093(9) 0.026(6) 0.050(7) 0.016(6)
O462 0.061(8) 0.128(12) 0.059(8) 0.025(8) 0.031(7) 0.033(8)
O463 0.061(7) 0.053(7) 0.079(8) 0.003(6) 0.032(7) -0.009(6)
O464 0.067(8) 0.046(7) 0.119(12) -0.016(7) 0.038(8) 0.011(6)
O465 0.070(9) 0.051(7) 0.093(10) 0.006(7) 0.014(7) 0.009(6)
O466 0.105(12) 0.070(9) 0.117(12) 0.035(9) 0.057(10) 0.036(8)
O467 0.067(8) 0.036(6) 0.121(12) 0.010(7) -0.002(8) -0.002(6)
O468 0.123(13) 0.071(9) 0.055(8) -0.007(7) 0.025(8) -0.012(8)
O469 0.045(6) 0.063(7) 0.062(7) -0.007(6) 0.023(6) -0.004(5)
O470 0.088(11) 0.110(12) 0.110(12) 0.042(10) 0.049(10) -0.004(9)
O471 0.055(7) 0.067(8) 0.097(10) 0.012(7) 0.054(7) 0.007(6)
O472 0.080(9) 0.058(7) 0.052(7) -0.001(6) 0.014(6) 0.018(6)
O473 0.088(9) 0.059(7) 0.066(8) 0.002(6) 0.036(7) -0.014(7)
O474 0.065(7) 0.027(5) 0.050(6) -0.001(4) 0.019(5) 0.008(5)
O475 0.061(7) 0.060(7) 0.064(7) 0.011(6) 0.026(6) -0.012(6)
O476 0.092(10) 0.056(7) 0.092(9) 0.020(7) 0.066(8) 0.020(7)
O477 0.070(8) 0.034(6) 0.110(10) -0.007(6) 0.058(8) -0.004(5)
O478 0.063(7) 0.031(5) 0.072(7) 0.018(5) 0.047(6) 0.023(5)
O479 0.043(6) 0.042(6) 0.054(6) 0.002(5) 0.023(5) -0.006(4)
O480 0.060(8) 0.114(11) 0.057(8) -0.017(7) 0.020(6) 0.012(8)
O481 0.053(7) 0.075(9) 0.155(14) 0.049(9) 0.069(9) 0.029(7)
O558 0.109(12) 0.084(10) 0.052(7) 0.015(7) 0.020(8) 0.018(9)

loop_
_atom_type_symbol
_atom_type_description
_atom_type_scat_dispersion_real
_atom_type_scat_dispersion_imag
_atom_type_scat_source
Mo Mo -1.6832 0.6857 'International Tables Vol C Tables 4.2.6.8 and 6.1.1.4'
Ce Ce -0.2486 2.6331 'International Tables Vol C Tables 4.2.6.8 and 6.1.1.4'
K K 0.2009 0.2494 'International Tables Vol C Tables 4.2.6.8 and 6.1.1.4'
O O 0.0106 0.0060 'International Tables Vol C Tables 4.2.6.8 and 6.1.1.4'
H H 0.0000 0.0000 'International Tables Vol C Tables 4.2.6.8 and 6.1.1.4'

loop_
_geom_angle_atom_site_label_1
_geom_angle_atom_site_label_2
_geom_angle_atom_site_label_3
_geom_angle
_geom_angle_site_symmetry_1
_geom_angle_site_symmetry_3
O357 Mo1 O297 104.6(5) . .
O357 Mo1 O302 103.9(4) . .
O297 Mo1 O302 100.3(5) . .
O357 Mo1 O216 93.7(4) . .
O297 Mo1 O216 93.9(4) . .
O302 Mo1 O216 153.7(3) . .
O357 Mo1 O189 154.1(4) . .
O297 Mo1 O189 95.0(4) . .
O302 Mo1 O189 88.7(3) . .
O216 Mo1 O189 67.9(3) . .
O357 Mo1 O210 85.4(4) . .
O297 Mo1 O210 168.7(4) . .
O302 Mo1 O210 82.0(4) . .
O216 Mo1 O210 80.0(3) . .
O189 Mo1 O210 73.9(3) . .
O289 Mo2 O287 104.9(5) . .
O289 Mo2 O234 103.7(4) . .
O287 Mo2 O234 104.7(4) . .
O289 Mo2 O216 96.5(4) . .
O287 Mo2 O216 91.2(4) . .
O234 Mo2 O216 149.9(4) . .
O289 Mo2 O215 92.6(4) . .
O287 Mo2 O215 154.7(4) . .
O234 Mo2 O215 88.4(3) . .
O216 Mo2 O215 68.4(3) . .
O289 Mo2 O288 171.6(4) . .
O287 Mo2 O288 81.5(4) . .
O234 Mo2 O288 79.5(4) . .
O216 Mo2 O288 77.7(3) . .
O215 Mo2 O288 79.7(3) . .
O106 Mo3 O107 105.0(4) . .
O106 Mo3 O104 105.1(4) . .
O107 Mo3 O104 102.6(3) . .
O106 Mo3 O121 96.1(3) . .
O107 Mo3 O121 89.2(3) . .
O104 Mo3 O121 151.9(3) . .
O106 Mo3 O109 95.5(3) . .
O107 Mo3 O109 151.6(4) . .
O104 Mo3 O109 90.6(3) . .
O121 Mo3 O109 68.9(3) . .
O106 Mo3 O108 169.7(3) . .
O107 Mo3 O108 82.4(4) . .
O104 Mo3 O108 79.8(3) . .
O121 Mo3 O108 76.5(3) . .
O109 Mo3 O108 75.3(3) . .
O9 Mo4 O336 104.0(5) . .
O9 Mo4 O18 101.7(4) . .
O336 Mo4 O18 103.7(4) . .
O9 Mo4 O4 94.8(4) . .
O336 Mo4 O4 92.4(3) . .
O18 Mo4 O4 153.2(3) . .
O9 Mo4 O10 94.9(4) . .
O336 Mo4 O10 154.4(4) . .
O18 Mo4 O10 88.9(3) . .
O4 Mo4 O10 68.7(3) . .
O9 Mo4 O8 172.7(4) . .
O336 Mo4 O8 82.3(4) . .
O18 Mo4 O8 80.1(4) . .
O4 Mo4 O8 81.1(3) . .
O10 Mo4 O8 78.0(3) . .
O375 Mo5 O374 105.4(6) . .
O375 Mo5 O92 101.1(5) . .
O374 Mo5 O92 98.0(4) . .
O375 Mo5 O314 100.1(4) . .
O374 Mo5 O314 93.1(4) . .
O92 Mo5 O314 152.5(4) . .
O375 Mo5 O107 89.5(5) . .
O374 Mo5 O107 164.2(4) . .
O92 Mo5 O107 83.6(3) . .
O314 Mo5 O107 79.2(3) . .
O375 Mo5 O313 168.9(5) . .
O374 Mo5 O313 85.6(4) . .
O92 Mo5 O313 78.0(4) . .
O314 Mo5 O313 77.9(3) . .
O107 Mo5 O313 79.4(3) . .
O2 Mo6 O406 103.1(5) . .
O2 Mo6 O16 105.3(5) . .
O406 Mo6 O16 104.8(4) . .
O2 Mo6 O3 100.0(5) . .
O406 Mo6 O3 92.2(4) . .
O16 Mo6 O3 145.1(4) . .
O2 Mo6 O11 92.3(4) . .
O406 Mo6 O11 156.8(4) . .
O16 Mo6 O11 87.2(4) . .
O3 Mo6 O11 68.0(3) . .
O2 Mo6 O1 170.3(5) . .
O406 Mo6 O1 84.0(4) . .
O16 Mo6 O1 78.8(4) . .
O3 Mo6 O1 72.9(3) . .
O11 Mo6 O1 79.0(3) . .
O353 Mo7 O345 104.9(5) . .
O353 Mo7 O24 103.7(4) . .
O345 Mo7 O24 104.1(4) . .
O353 Mo7 O268 99.9(4) . .
O345 Mo7 O268 91.1(4) . .
O24 Mo7 O268 147.3(4) . .
O353 Mo7 O27 92.5(4) . .
O345 Mo7 O27 154.7(4) . .
O24 Mo7 O27 89.1(4) . .
O268 Mo7 O27 67.5(3) . .
O353 Mo7 O352 170.4(4) . .
O345 Mo7 O352 81.4(4) . .
O24 Mo7 O352 81.3(4) . .
O268 Mo7 O352 72.5(3) . .
O27 Mo7 O352 79.4(3) . .
O379 Mo8 O272 104.9(3) . .
O379 Mo8 O399 102.3(4) . .
O272 Mo8 O399 91.7(3) . .
O379 Mo8 O65 100.4(4) . .
O272 Mo8 O65 86.4(3) . .
O399 Mo8 O65 157.0(3) . .
O379 Mo8 O68 97.6(3) . .
O272 Mo8 O68 157.2(3) . .
O399 Mo8 O68 87.5(3) . .
O65 Mo8 O68 85.5(3) . .
O379 Mo8 O66 166.1(3) . .
O272 Mo8 O66 88.7(3) . .
O399 Mo8 O66 74.0(3) . .
O65 Mo8 O66 83.0(3) . .
O68 Mo8 O66 69.1(3) . .
O62 Mo9 O382 104.4(4) . .
O62 Mo9 O271 99.3(3) . .
O382 Mo9 O271 91.9(3) . .
O62 Mo9 O61 100.8(4) . .
O382 Mo9 O61 86.3(3) . .
O271 Mo9 O61 159.6(3) . .
O62 Mo9 O31 101.3(4) . .
O382 Mo9 O31 154.0(3) . .
O271 Mo9 O31 88.1(3) . .
O61 Mo9 O31 84.8(3) . .
O62 Mo9 O32 167.8(3) . .
O382 Mo9 O32 85.8(3) . .
O271 Mo9 O32 73.2(3) . .
O61 Mo9 O32 86.4(3) . .
O31 Mo9 O32 69.3(3) . .
O125 Mo10 O121 104.1(3) . .
O125 Mo10 O122 97.5(3) . .
O121 Mo10 O122 71.4(3) . .
O125 Mo10 O127 96.3(3) . .
O121 Mo10 O127 139.6(3) . .
O122 Mo10 O127 71.6(3) . .
O125 Mo10 O109 92.3(3) . .
O121 Mo10 O109 70.9(3) . .
O122 Mo10 O109 142.3(3) . .
O127 Mo10 O109 143.3(3) . .
O125 Mo10 O128 96.3(3) . .
O121 Mo10 O128 137.8(3) . .
O122 Mo10 O128 142.0(3) . .
O127 Mo10 O128 71.9(3) . .
O109 Mo10 O128 71.8(3) . .
O125 Mo10 O126 171.1(3) . .
O121 Mo10 O126 82.3(3) . .
O122 Mo10 O126 90.4(3) . .
O127 Mo10 O126 82.2(3) . .
O109 Mo10 O126 83.8(3) . .
O128 Mo10 O126 74.8(3) . .
O152 Mo11 O153 101.8(4) . .
O152 Mo11 O157 103.5(4) . .
O153 Mo11 O157 97.0(3) . .
O152 Mo11 O298 104.6(3) . .
O153 Mo11 O298 151.0(3) . .
O157 Mo11 O298 88.4(3) . .
O152 Mo11 O150 97.3(3) . .
O153 Mo11 O150 93.1(3) . .
O157 Mo11 O150 154.5(3) . .
O298 Mo11 O150 71.9(3) . .
O152 Mo11 O154 170.0(3) . .
O153 Mo11 O154 73.1(3) . .
O157 Mo11 O154 85.8(3) . .
O298 Mo11 O154 78.9(3) . .
O150 Mo11 O154 74.8(3) . .
O74 Mo12 O86 101.9(4) . .
O74 Mo12 O72 103.4(4) . .
O86 Mo12 O72 98.7(3) . .
O74 Mo12 O39 103.2(4) . .
O86 Mo12 O39 88.5(3) . .
O72 Mo12 O39 150.3(3) . .
O74 Mo12 O75 96.6(3) . .
O86 Mo12 O75 155.5(3) . .
O72 Mo12 O75 92.4(3) . .
O39 Mo12 O75 71.6(3) . .
O74 Mo12 O71 170.2(3) . .
O86 Mo12 O71 87.8(3) . .
O72 Mo12 O71 73.2(3) . .
O39 Mo12 O71 78.4(3) . .
O75 Mo12 O71 74.6(3) . .
O169 Mo13 O198 103.1(4) . .
O169 Mo13 O156 100.1(4) . .
O198 Mo13 O156 104.3(3) . .
O169 Mo13 O170 93.0(3) . .
O198 Mo13 O170 96.3(3) . .
O156 Mo13 O170 152.2(3) . .
O169 Mo13 O167 95.5(3) . .
O198 Mo13 O167 155.8(3) . .
O156 Mo13 O167 87.2(3) . .
O170 Mo13 O167 67.1(3) . .
O169 Mo13 O168 170.1(4) . .
O198 Mo13 O168 85.3(3) . .
O156 Mo13 O168 82.8(3) . .
O170 Mo13 O168 80.5(3) . .
O167 Mo13 O168 75.1(3) . .
O77 Mo14 O78 101.3(4) . .
O77 Mo14 O311 101.4(4) . .
O78 Mo14 O311 105.9(4) . .
O77 Mo14 O37 93.5(3) . .
O78 Mo14 O37 92.7(3) . .
O311 Mo14 O37 153.2(3) . .
O77 Mo14 O38 96.2(3) . .
O78 Mo14 O38 154.2(3) . .
O311 Mo14 O38 88.8(3) . .
O37 Mo14 O38 67.3(3) . .
O77 Mo14 O76 172.6(3) . .
O78 Mo14 O76 84.3(4) . .
O311 Mo14 O76 81.6(3) . .
O37 Mo14 O76 81.2(3) . .
O38 Mo14 O76 76.9(3) . .
O394 Mo15 O283 97.6(5) . .
O394 Mo15 O195 98.1(4) . .
O283 Mo15 O195 96.4(4) . .
O394 Mo15 O282 96.0(4) . .
O283 Mo15 O282 92.0(5) . .
O195 Mo15 O282 162.4(4) . .
O394 Mo15 O325 93.1(5) . .
O283 Mo15 O325 168.7(5) . .
O195 Mo15 O325 85.5(4) . .
O282 Mo15 O325 83.3(4) . .
O394 Mo15 O281 174.8(5) . .
O283 Mo15 O281 87.4(5) . .
O195 Mo15 O281 82.5(3) . .
O282 Mo15 O281 82.5(4) . .
O325 Mo15 O281 81.8(4) . .
O161 Mo16 O157 103.9(4) . .
O161 Mo16 O163 98.2(4) . .
O157 Mo16 O163 89.7(3) . .
O161 Mo16 O162 102.2(3) . .
O157 Mo16 O162 86.6(3) . .
O163 Mo16 O162 159.5(3) . .
O161 Mo16 O166 97.3(4) . .
O157 Mo16 O166 158.5(3) . .
O163 Mo16 O166 90.0(3) . .
O162 Mo16 O166 86.3(3) . .
O161 Mo16 O164 166.7(3) . .
O157 Mo16 O164 88.1(3) . .
O163 Mo16 O164 75.8(3) . .
O162 Mo16 O164 84.0(3) . .
O166 Mo16 O164 71.1(3) . .
O40 Mo17 O38 103.1(3) . .
O40 Mo17 O37 99.0(3) . .
O38 Mo17 O37 70.7(3) . .
O40 Mo17 O39 92.2(3) . .
O38 Mo17 O39 72.7(3) . .
O37 Mo17 O39 143.3(3) . .
O40 Mo17 O34 94.4(3) . .
O38 Mo17 O34 141.1(3) . .
O37 Mo17 O34 72.5(3) . .
O39 Mo17 O34 141.7(3) . .
O40 Mo17 O75 99.8(3) . .
O38 Mo17 O75 136.9(3) . .
O37 Mo17 O75 140.1(3) . .
O39 Mo17 O75 70.4(3) . .
O34 Mo17 O75 71.3(3) . .
O40 Mo17 O380 173.7(3) . .
O38 Mo17 O380 81.5(3) . .
O37 Mo17 O380 86.6(3) . .
O39 Mo17 O380 85.0(3) . .
O34 Mo17 O380 84.3(3) . .
O75 Mo17 O380 73.9(3) . .
O318 Mo18 O158 104.1(4) . .
O318 Mo18 O153 99.3(4) . .
O158 Mo18 O153 89.3(3) . .
O318 Mo18 O156 101.4(4) . .
O158 Mo18 O156 86.7(3) . .
O153 Mo18 O156 159.3(3) . .
O318 Mo18 O301 103.1(4) . .
O158 Mo18 O301 152.7(3) . .
O153 Mo18 O301 87.8(3) . .
O156 Mo18 O301 86.5(3) . .
O318 Mo18 O154 168.4(3) . .
O158 Mo18 O154 85.3(3) . .
O153 Mo18 O154 73.7(3) . .
O156 Mo18 O154 85.7(3) . .
O301 Mo18 O154 67.9(3) . .
O273 Mo19 O395 103.3(3) . .
O273 Mo19 O84 103.3(4) . .
O395 Mo19 O84 99.7(3) . .
O273 Mo19 O83 105.7(4) . .
O395 Mo19 O83 87.0(3) . .
O84 Mo19 O83 147.8(3) . .
O273 Mo19 O95 96.0(3) . .
O395 Mo19 O95 154.5(3) . .
O84 Mo19 O95 91.7(3) . .
O83 Mo19 O95 71.8(3) . .
O273 Mo19 O85 168.2(3) . .
O395 Mo19 O85 88.2(3) . .
O84 Mo19 O85 71.7(3) . .
O83 Mo19 O85 77.2(3) . .
O95 Mo19 O85 73.9(3) . .
O142 Mo20 O138 101.3(4) . .
O142 Mo20 O133 101.4(4) . .
O138 Mo20 O133 91.3(3) . .
O142 Mo20 O143 101.5(3) . .
O138 Mo20 O143 89.6(3) . .
O133 Mo20 O143 156.4(3) . .
O142 Mo20 O132 101.6(3) . .
O138 Mo20 O132 157.0(3) . .
O133 Mo20 O132 84.6(3) . .
O143 Mo20 O132 85.5(3) . .
O142 Mo20 O141 173.4(3) . .
O138 Mo20 O141 72.1(3) . .
O133 Mo20 O141 79.0(3) . .
O143 Mo20 O141 78.9(3) . .
O132 Mo20 O141 85.0(3) . .
O70 Mo21 O395 103.5(3) . .
O70 Mo21 O72 100.2(4) . .
O395 Mo21 O72 88.2(3) . .
O70 Mo21 O69 103.0(4) . .
O395 Mo21 O69 86.5(3) . .
O72 Mo21 O69 156.8(3) . .
O70 Mo21 O68 99.3(3) . .
O395 Mo21 O68 157.1(3) . .
O72 Mo21 O68 89.8(3) . .
O69 Mo21 O68 86.4(3) . .
O70 Mo21 O71 168.0(3) . .
O395 Mo21 O71 87.2(3) . .
O72 Mo21 O71 74.5(3) . .
O69 Mo21 O71 82.7(3) . .
O68 Mo21 O71 70.3(3) . .
O205 Mo22 O191 104.9(4) . .
O205 Mo22 O190 102.3(4) . .
O191 Mo22 O190 103.7(4) . .
O205 Mo22 O173 96.9(3) . .
O191 Mo22 O173 90.1(3) . .
O190 Mo22 O173 152.3(3) . .
O205 Mo22 O180 95.0(3) . .
O191 Mo22 O180 152.9(3) . .
O190 Mo22 O180 89.5(3) . .
O173 Mo22 O180 69.1(3) . .
O205 Mo22 O204 170.9(3) . .
O191 Mo22 O204 81.7(3) . .
O190 Mo22 O204 81.8(3) . .
O173 Mo22 O204 76.5(3) . .
O180 Mo22 O204 76.8(3) . .
O123 Mo23 O200 102.9(4) . .
O123 Mo23 O314 101.0(4) . .
O200 Mo23 O314 105.9(3) . .
O123 Mo23 O122 95.9(3) . .
O200 Mo23 O122 91.3(3) . .
O314 Mo23 O122 152.3(3) . .
O123 Mo23 O121 98.6(3) . .
O200 Mo23 O121 151.8(3) . .
O314 Mo23 O121 87.5(3) . .
O122 Mo23 O121 68.3(3) . .
O123 Mo23 O124 173.2(3) . .
O200 Mo23 O124 83.4(3) . .
O314 Mo23 O124 79.4(4) . .
O122 Mo23 O124 81.3(3) . .
O121 Mo23 O124 74.6(3) . .
O148 Mo24 O145 102.3(3) . .
O148 Mo24 O144 106.6(4) . .
O145 Mo24 O144 103.0(3) . .
O148 Mo24 O301 100.8(3) . .
O145 Mo24 O301 155.3(3) . .
O144 Mo24 O301 78.3(3) . .
O148 Mo24 O154 100.9(3) . .
O145 Mo24 O154 94.2(3) . .
O144 Mo24 O154 143.3(3) . .
O301 Mo24 O154 73.0(3) . .
O148 Mo24 O150 173.5(3) . .
O145 Mo24 O150 74.2(3) . .
O144 Mo24 O150 79.7(3) . .
O301 Mo24 O150 81.9(3) . .
O154 Mo24 O150 74.2(3) . .
O183 Mo25 O181 102.3(4) . .
O183 Mo25 O185 103.4(4) . .
O181 Mo25 O185 101.1(3) . .
O183 Mo25 O184 104.2(4) . .
O181 Mo25 O184 87.1(3) . .
O185 Mo25 O184 148.7(3) . .
O183 Mo25 O373 95.5(4) . .
O181 Mo25 O373 155.1(3) . .
O185 Mo25 O373 91.5(3) . .
O184 Mo25 O373 71.5(3) . .
O183 Mo25 O206 169.3(4) . .
O181 Mo25 O206 88.4(3) . .
O185 Mo25 O206 73.0(3) . .
O184 Mo25 O206 77.2(3) . .
O373 Mo25 O206 74.8(3) . .
O110 Mo26 O105 102.7(4) . .
O110 Mo26 O386 101.3(4) . .
O105 Mo26 O386 98.6(3) . .
O110 Mo26 O109 102.7(3) . .
O105 Mo26 O109 87.3(3) . .
O386 Mo26 O109 153.3(3) . .
O110 Mo26 O128 92.6(3) . .
O105 Mo26 O128 156.9(3) . .
O386 Mo26 O128 95.1(3) . .
O109 Mo26 O128 72.4(3) . .
O110 Mo26 O111 165.7(3) . .
O105 Mo26 O111 91.4(3) . .
O386 Mo26 O111 74.1(3) . .
O109 Mo26 O111 79.8(3) . .
O128 Mo26 O111 74.6(3) . .
O397 Mo27 O202 103.5(4) . .
O397 Mo27 O132 102.0(3) . .
O202 Mo27 O132 106.4(3) . .
O397 Mo27 O122 92.5(3) . .
O202 Mo27 O122 90.8(3) . .
O132 Mo27 O122 153.9(3) . .
O397 Mo27 O127 96.8(3) . .
O202 Mo27 O127 151.6(3) . .
O132 Mo27 O127 88.3(3) . .
O122 Mo27 O127 68.4(3) . .
O397 Mo27 O129 169.7(3) . .
O202 Mo27 O129 82.7(3) . .
O132 Mo27 O129 83.7(3) . .
O122 Mo27 O129 79.1(3) . .
O127 Mo27 O129 74.7(3) . .
O178 Mo28 O186 103.3(3) . .
O178 Mo28 O179 103.0(4) . .
O186 Mo28 O179 101.0(3) . .
O178 Mo28 O180 105.3(4) . .
O186 Mo28 O180 86.9(3) . .
O179 Mo28 O180 147.9(3) . .
O178 Mo28 O175 95.4(3) . .
O186 Mo28 O175 154.9(3) . .
O179 Mo28 O175 90.8(3) . .
O180 Mo28 O175 71.9(3) . .
O178 Mo28 O177 166.9(3) . .
O186 Mo28 O177 89.7(3) . .
O179 Mo28 O177 72.6(3) . .
O180 Mo28 O177 76.5(3) . .
O175 Mo28 O177 72.7(3) . .
O385 Mo29 O112 103.7(4) . .
O385 Mo29 O386 99.5(4) . .
O112 Mo29 O386 89.4(3) . .
O385 Mo29 O113 102.3(4) . .
O112 Mo29 O113 85.7(3) . .
O386 Mo29 O113 158.2(3) . .
O385 Mo29 O119 94.7(3) . .
O112 Mo29 O119 161.5(3) . .
O386 Mo29 O119 89.4(3) . .
O113 Mo29 O119 88.6(3) . .
O385 Mo29 O111 165.8(3) . .
O112 Mo29 O111 89.2(3) . .
O386 Mo29 O111 74.5(3) . .
O113 Mo29 O111 84.2(3) . .
O119 Mo29 O111 72.7(3) . .
O151 Mo30 O299 95.6(3) . .
O151 Mo30 O155 101.0(3) . .
O299 Mo30 O155 140.9(3) . .
O151 Mo30 O298 94.2(3) . .
O299 Mo30 O298 142.5(3) . .
O155 Mo30 O298 71.3(3) . .
O151 Mo30 O300 99.8(3) . .
O299 Mo30 O300 71.3(3) . .
O155 Mo30 O300 71.1(3) . .
O298 Mo30 O300 141.7(3) . .
O151 Mo30 O150 99.9(3) . .
O299 Mo30 O150 71.5(3) . .
O155 Mo30 O150 138.0(3) . .
O298 Mo30 O150 71.2(3) . .
O300 Mo30 O150 139.2(3) . .
O151 Mo30 O145 174.4(3) . .
O299 Mo30 O145 82.8(3) . .
O155 Mo30 O145 83.4(3) . .
O298 Mo30 O145 83.9(3) . .
O300 Mo30 O145 84.8(3) . .
O150 Mo30 O145 74.5(3) . .
O120 Mo31 O126 104.0(3) . .
O120 Mo31 O131 105.6(3) . .
O126 Mo31 O131 100.0(3) . .
O120 Mo31 O111 105.7(3) . .
O126 Mo31 O111 98.7(3) . .
O131 Mo31 O111 138.0(3) . .
O120 Mo31 O119 93.8(3) . .
O126 Mo31 O119 162.2(3) . .
O131 Mo31 O119 75.2(3) . .
O111 Mo31 O119 75.6(3) . .
O120 Mo31 O128 178.9(3) . .
O126 Mo31 O128 75.1(3) . .
O131 Mo31 O128 75.2(3) . .
O111 Mo31 O128 74.0(3) . .
O119 Mo31 O128 87.1(3) . .
O207 Mo32 O209 104.1(4) . .
O207 Mo32 O206 107.0(4) . .
O209 Mo32 O206 102.3(3) . .
O207 Mo32 O213 104.5(4) . .
O209 Mo32 O213 92.5(3) . .
O206 Mo32 O213 140.4(3) . .
O207 Mo32 O208 98.7(3) . .
O209 Mo32 O208 155.1(3) . .
O206 Mo32 O208 79.9(3) . .
O213 Mo32 O208 72.1(3) . .
O165 Mo33 O158 102.4(4) . .
O165 Mo33 O163 103.0(4) . .
O158 Mo33 O163 97.0(3) . .
O165 Mo33 O167 105.2(4) . .
O158 Mo33 O167 88.9(3) . .
O163 Mo33 O167 149.3(3) . .
O165 Mo33 O175 96.3(3) . .
O158 Mo33 O175 156.5(3) . .
O163 Mo33 O175 92.6(3) . .
O167 Mo33 O175 72.4(3) . .
O165 Mo33 O164 168.9(3) . .
O158 Mo33 O164 88.4(3) . .
O163 Mo33 O164 72.5(3) . .
O167 Mo33 O164 77.6(3) . .
O175 Mo33 O164 74.1(3) . .
O211 Mo34 O189 101.9(4) . .
O211 Mo34 O184 93.4(3) . .
O189 Mo34 O184 72.3(3) . .
O211 Mo34 O215 94.2(4) . .
O189 Mo34 O215 141.7(3) . .
O184 Mo34 O215 141.6(3) . .
O211 Mo34 O216 99.8(4) . .
O189 Mo34 O216 71.6(3) . .
O184 Mo34 O216 143.3(3) . .
O215 Mo34 O216 71.6(3) . .
O211 Mo34 O373 99.6(3) . .
O189 Mo34 O373 138.2(3) . .
O184 Mo34 O373 71.1(3) . .
O215 Mo34 O373 70.5(3) . .
O216 Mo34 O373 138.3(3) . .
O211 Mo34 O209 174.0(3) . .
O189 Mo34 O209 82.2(3) . .
O184 Mo34 O209 83.6(3) . .
O215 Mo34 O209 85.0(3) . .
O216 Mo34 O209 85.6(3) . .
O373 Mo34 O209 74.5(3) . .
O276 Mo35 O149 104.4(4) . .
O276 Mo35 O143 104.1(4) . .
O149 Mo35 O143 99.5(4) . .
O276 Mo35 O301 97.9(4) . .
O149 Mo35 O301 89.2(3) . .
O143 Mo35 O301 153.4(3) . .
O276 Mo35 O275 91.2(4) . .
O149 Mo35 O275 161.1(3) . .
O143 Mo35 O275 86.8(3) . .
O301 Mo35 O275 77.8(3) . .
O276 Mo35 O144 158.5(4) . .
O149 Mo35 O144 92.0(3) . .
O143 Mo35 O144 86.5(3) . .
O301 Mo35 O144 68.0(3) . .
O275 Mo35 O144 70.5(3) . .
O387 Mo36 O134 105.3(3) . .
O387 Mo36 O130 95.4(4) . .
O134 Mo36 O130 94.7(3) . .
O387 Mo36 O119 101.9(3) . .
O134 Mo36 O119 150.5(3) . .
O130 Mo36 O119 93.7(3) . .
O387 Mo36 O135 97.5(4) . .
O134 Mo36 O135 82.6(3) . .
O130 Mo36 O135 167.1(3) . .
O119 Mo36 O135 82.9(3) . .
O387 Mo36 O131 166.7(4) . .
O134 Mo36 O131 83.9(3) . .
O130 Mo36 O131 73.9(3) . .
O119 Mo36 O131 71.4(3) . .
O135 Mo36 O131 93.2(3) . .
O384 Mo37 O86 103.9(4) . .
O384 Mo37 O84 99.1(4) . .
O86 Mo37 O84 88.2(3) . .
O384 Mo37 O88 103.5(4) . .
O86 Mo37 O88 86.5(3) . .
O84 Mo37 O88 157.4(3) . .
O384 Mo37 O94 97.9(3) . .
O86 Mo37 O94 158.2(3) . .
O84 Mo37 O94 89.8(3) . .
O88 Mo37 O94 87.1(3) . .
O384 Mo37 O85 167.2(3) . .
O86 Mo37 O85 87.3(3) . .
O84 Mo37 O85 74.5(3) . .
O88 Mo37 O85 83.2(3) . .
O94 Mo37 O85 71.2(3) . .
O87 Mo38 O89 103.0(4) . .
O87 Mo38 O88 101.4(4) . .
O89 Mo38 O88 104.2(3) . .
O87 Mo38 O38 97.9(3) . .
O89 Mo38 O38 89.2(3) . .
O88 Mo38 O38 153.1(3) . .
O87 Mo38 O39 95.7(3) . .
O89 Mo38 O39 153.1(3) . .
O88 Mo38 O39 90.5(3) . .
O38 Mo38 O39 69.0(3) . .
O87 Mo38 O90 172.1(3) . .
O89 Mo38 O90 82.8(3) . .
O88 Mo38 O90 82.0(3) . .
O38 Mo38 O90 76.7(3) . .
O39 Mo38 O90 77.0(3) . .
O390 Mo39 O275 104.2(4) . .
O390 Mo39 O139 104.5(4) . .
O275 Mo39 O139 101.1(4) . .
O390 Mo39 O299 101.1(3) . .
O275 Mo39 O299 148.9(3) . .
O139 Mo39 O299 89.6(3) . .
O390 Mo39 O150 94.1(4) . .
O275 Mo39 O150 90.5(3) . .
O139 Mo39 O150 154.7(3) . .
O299 Mo39 O150 69.8(3) . .
O390 Mo39 O144 169.1(3) . .
O275 Mo39 O144 74.2(3) . .
O139 Mo39 O144 86.3(3) . .
O299 Mo39 O144 77.6(3) . .
O150 Mo39 O144 75.2(3) . .
O212 Mo40 O214 104.3(4) . .
O212 Mo40 O218 102.5(4) . .
O214 Mo40 O218 96.5(3) . .
O212 Mo40 O215 104.5(4) . .
O214 Mo40 O215 148.9(3) . .
O218 Mo40 O215 88.6(3) . .
O212 Mo40 O373 97.0(4) . .
O214 Mo40 O373 93.5(3) . .
O218 Mo40 O373 155.1(3) . .
O215 Mo40 O373 71.5(3) . .
O212 Mo40 O213 169.5(3) . .
O214 Mo40 O213 71.1(3) . .
O218 Mo40 O213 87.5(3) . .
O215 Mo40 O213 78.5(3) . .
O373 Mo40 O213 74.2(3) . .
O337 Mo41 O17 103.9(4) . .
O337 Mo41 O398 99.7(4) . .
O17 Mo41 O398 92.9(3) . .
O337 Mo41 O18 101.8(4) . .
O17 Mo41 O18 86.1(3) . .
O398 Mo41 O18 158.1(3) . .
O337 Mo41 O31 101.5(4) . .
O17 Mo41 O31 154.1(3) . .
O398 Mo41 O31 87.8(3) . .
O18 Mo41 O31 83.8(3) . .
O337 Mo41 O28 167.9(4) . .
O17 Mo41 O28 86.2(3) . .
O398 Mo41 O28 72.8(3) . .
O18 Mo41 O28 85.3(3) . .
O31 Mo41 O28 69.3(3) . .
O93 Mo42 O96 104.1(4) . .
O93 Mo42 O101 105.7(4) . .
O96 Mo42 O101 98.1(3) . .
O93 Mo42 O85 105.8(4) . .
O96 Mo42 O85 97.4(3) . .
O101 Mo42 O85 140.1(3) . .
O93 Mo42 O94 97.0(3) . .
O96 Mo42 O94 158.9(3) . .
O101 Mo42 O94 76.1(3) . .
O85 Mo42 O94 76.2(3) . .
O93 Mo42 O95 176.9(3) . .
O96 Mo42 O95 72.9(3) . .
O101 Mo42 O95 75.6(3) . .
O85 Mo42 O95 74.3(3) . .
O94 Mo42 O95 86.0(3) . .
O338 Mo43 O26 103.5(4) . .
O338 Mo43 O398 102.6(4) . .
O26 Mo43 O398 95.5(4) . .
O338 Mo43 O27 103.4(4) . .
O26 Mo43 O27 88.6(3) . .
O398 Mo43 O27 151.9(3) . .
O338 Mo43 O29 97.3(3) . .
O26 Mo43 O29 154.5(3) . .
O398 Mo43 O29 94.1(3) . .
O27 Mo43 O29 72.3(3) . .
O338 Mo43 O28 171.1(4) . .
O26 Mo43 O28 84.6(3) . .
O398 Mo43 O28 72.7(3) . .
O27 Mo43 O28 80.2(3) . .
O29 Mo43 O28 75.9(3) . .
O322 Mo44 O173 104.3(3) . .
O322 Mo44 O167 96.8(3) . .
O173 Mo44 O167 139.4(3) . .
O322 Mo44 O170 96.5(3) . .
O173 Mo44 O170 71.3(3) . .
O167 Mo44 O170 72.2(3) . .
O322 Mo44 O180 90.5(3) . .
O173 Mo44 O180 72.2(3) . .
O167 Mo44 O180 142.5(3) . .
O170 Mo44 O180 143.4(3) . .
O322 Mo44 O175 95.7(3) . .
O173 Mo44 O175 137.8(3) . .
O167 Mo44 O175 71.8(3) . .
O170 Mo44 O175 143.1(3) . .
O180 Mo44 O175 70.9(3) . .
O322 Mo44 O174 168.7(3) . .
O173 Mo44 O174 83.1(3) . .
O167 Mo44 O174 82.4(3) . .
O170 Mo44 O174 94.0(3) . .
O180 Mo44 O174 83.6(3) . .
O175 Mo44 O174 73.2(3) . .
O236 Mo45 O224 103.3(4) . .
O236 Mo45 O232 105.9(4) . .
O224 Mo45 O232 103.5(3) . .
O236 Mo45 O238 101.4(3) . .
O224 Mo45 O238 94.6(3) . .
O232 Mo45 O238 142.4(3) . .
O236 Mo45 O235 100.3(3) . .
O224 Mo45 O235 154.8(3) . .
O232 Mo45 O235 78.0(3) . .
O238 Mo45 O235 72.0(3) . .
O236 Mo45 O230 175.9(3) . .
O224 Mo45 O230 74.1(3) . .
O232 Mo45 O230 78.0(3) . .
O238 Mo45 O230 75.8(3) . .
O235 Mo45 O230 81.8(3) . .
O176 Mo46 O181 103.4(4) . .
O176 Mo46 O179 100.4(3) . .
O181 Mo46 O179 86.9(3) . .
O176 Mo46 O182 101.6(3) . .
O181 Mo46 O182 87.5(3) . .
O179 Mo46 O182 158.0(3) . .
O176 Mo46 O166 100.2(4) . .
O181 Mo46 O166 156.3(3) . .
O179 Mo46 O166 87.8(3) . .
O182 Mo46 O166 88.8(3) . .
O176 Mo46 O177 168.6(3) . .
O181 Mo46 O177 86.5(3) . .
O179 Mo46 O177 74.4(3) . .
O182 Mo46 O177 84.1(3) . .
O166 Mo46 O177 69.8(3) . .
O197 Mo47 O194 103.4(4) . .
O197 Mo47 O195 99.1(4) . .
O194 Mo47 O195 99.2(3) . .
O197 Mo47 O192 96.2(4) . .
O194 Mo47 O192 97.9(3) . .
O195 Mo47 O192 153.7(3) . .
O197 Mo47 O191 162.3(3) . .
O194 Mo47 O191 94.1(3) . .
O195 Mo47 O191 79.9(3) . .
O192 Mo47 O191 79.1(3) . .
O197 Mo47 O193 85.6(4) . .
O194 Mo47 O193 170.8(4) . .
O195 Mo47 O193 81.0(3) . .
O192 Mo47 O193 78.9(3) . .
O191 Mo47 O193 76.8(3) . .
O339 Mo48 O271 102.1(4) . .
O339 Mo48 O272 103.7(4) . .
O271 Mo48 O272 98.0(3) . .
O339 Mo48 O33 102.8(4) . .
O271 Mo48 O33 152.4(3) . .
O272 Mo48 O33 87.8(3) . .
O339 Mo48 O29 96.0(3) . .
O271 Mo48 O29 93.1(3) . .
O272 Mo48 O29 154.8(3) . .
O33 Mo48 O29 72.4(3) . .
O339 Mo48 O32 169.9(3) . .
O271 Mo48 O32 74.5(3) . .
O272 Mo48 O32 86.3(3) . .
O33 Mo48 O32 78.9(3) . .
O29 Mo48 O32 74.9(3) . .
O414 Mo49 O160 104.0(4) . .
O414 Mo49 O162 101.9(3) . .
O160 Mo49 O162 103.8(3) . .
O414 Mo49 O155 96.8(3) . .
O160 Mo49 O155 90.3(3) . .
O162 Mo49 O155 152.8(3) . .
O414 Mo49 O298 93.9(3) . .
O160 Mo49 O298 153.5(3) . .
O162 Mo49 O298 91.1(3) . .
O155 Mo49 O298 68.0(3) . .
O414 Mo49 O305 171.5(3) . .
O160 Mo49 O305 82.7(3) . .
O162 Mo49 O305 81.2(3) . .
O155 Mo49 O305 77.7(3) . .
O298 Mo49 O305 78.1(3) . .
O264 Mo50 O15 103.7(4) . .
O264 Mo50 O263 100.9(4) . .
O15 Mo50 O263 95.5(4) . .
O264 Mo50 O11 104.1(4) . .
O15 Mo50 O11 87.7(3) . .
O263 Mo50 O11 153.2(3) . .
O264 Mo50 O14 97.0(4) . .
O15 Mo50 O14 154.3(3) . .
O263 Mo50 O14 95.3(3) . .
O11 Mo50 O14 72.5(3) . .
O264 Mo50 O19 170.9(3) . .
O15 Mo50 O19 84.2(3) . .
O263 Mo50 O19 73.4(3) . .
O11 Mo50 O19 80.6(3) . .
O14 Mo50 O19 76.8(3) . .
O320 Mo51 O261 104.3(4) . .
O320 Mo51 O263 99.2(4) . .
O261 Mo51 O263 93.0(3) . .
O320 Mo51 O262 101.1(4) . .
O261 Mo51 O262 85.5(3) . .
O263 Mo51 O262 159.3(3) . .
O320 Mo51 O22 101.2(4) . .
O261 Mo51 O22 154.1(3) . .
O263 Mo51 O22 87.6(3) . .
O262 Mo51 O22 84.9(3) . .
O320 Mo51 O19 168.1(4) . .
O261 Mo51 O19 85.2(3) . .
O263 Mo51 O19 72.7(3) . .
O262 Mo51 O19 86.6(3) . .
O22 Mo51 O19 70.2(3) . .
O137 Mo52 O138 101.8(4) . .
O137 Mo52 O134 100.6(4) . .
O138 Mo52 O134 91.0(3) . .
O137 Mo52 O136 103.5(4) . .
O138 Mo52 O136 154.3(3) . .
O134 Mo52 O136 89.0(3) . .
O137 Mo52 O139 99.1(4) . .
O138 Mo52 O139 89.4(3) . .
O134 Mo52 O139 159.8(3) . .
O136 Mo52 O139 82.0(3) . .
O137 Mo52 O141 174.0(3) . .
O138 Mo52 O141 72.3(3) . .
O134 Mo52 O141 80.4(3) . .
O136 Mo52 O141 82.4(3) . .
O139 Mo52 O141 80.5(3) . .
O274 Mo53 O112 103.0(4) . .
O274 Mo53 O102 103.8(4) . .
O112 Mo53 O102 98.1(3) . .
O274 Mo53 O99 105.7(4) . .
O112 Mo53 O99 87.9(3) . .
O102 Mo53 O99 147.7(3) . .
O274 Mo53 O95 96.2(3) . .
O112 Mo53 O95 155.4(3) . .
O102 Mo53 O95 91.9(3) . .
O99 Mo53 O95 72.1(3) . .
O274 Mo53 O101 168.5(3) . .
O112 Mo53 O101 88.2(3) . .
O102 Mo53 O101 71.6(3) . .
O99 Mo53 O101 77.0(3) . .
O95 Mo53 O101 73.7(3) . .
O252 Mo54 O377 103.3(4) . .
O252 Mo54 O249 101.4(4) . .
O377 Mo54 O249 94.9(4) . .
O252 Mo54 O250 103.2(4) . .
O377 Mo54 O250 89.4(3) . .
O249 Mo54 O250 153.3(3) . .
O252 Mo54 O254 96.0(4) . .
O377 Mo54 O254 156.4(3) . .
O249 Mo54 O254 94.6(3) . .
O250 Mo54 O254 72.7(3) . .
O252 Mo54 O246 169.5(4) . .
O377 Mo54 O246 86.5(3) . .
O249 Mo54 O246 73.5(3) . .
O250 Mo54 O246 80.5(3) . .
O254 Mo54 O246 75.6(3) . .
O146 Mo55 O117 103.7(4) . .
O146 Mo55 O159 102.4(4) . .
O117 Mo55 O159 103.4(4) . .
O146 Mo55 O300 97.8(3) . .
O117 Mo55 O300 91.5(3) . .
O159 Mo55 O300 151.1(3) . .
O146 Mo55 O155 96.5(3) . .
O117 Mo55 O155 153.4(3) . .
O159 Mo55 O155 88.7(3) . .
O300 Mo55 O155 68.5(3) . .
O146 Mo55 O147 171.1(3) . .
O117 Mo55 O147 81.8(3) . .
O159 Mo55 O147 82.8(3) . .
O300 Mo55 O147 74.8(3) . .
O155 Mo55 O147 76.2(3) . .
O278 Mo56 O174 103.4(3) . .
O278 Mo56 O164 107.0(4) . .
O174 Mo56 O164 102.3(3) . .
O278 Mo56 O177 102.8(3) . .
O174 Mo56 O177 93.7(3) . .
O164 Mo56 O177 141.5(3) . .
O278 Mo56 O166 97.9(3) . .
O174 Mo56 O166 157.1(3) . .
O164 Mo56 O166 79.0(3) . .
O177 Mo56 O166 73.3(3) . .
O278 Mo56 O175 174.4(3) . .
O174 Mo56 O175 73.3(3) . .
O164 Mo56 O175 78.3(3) . .
O177 Mo56 O175 73.1(3) . .
O166 Mo56 O175 84.8(3) . .
O80 Mo57 O380 103.7(3) . .
O80 Mo57 O71 106.4(4) . .
O380 Mo57 O71 100.8(3) . .
O80 Mo57 O66 105.3(3) . .
O380 Mo57 O66 93.3(3) . .
O71 Mo57 O66 140.9(3) . .
O80 Mo57 O68 99.9(3) . .
O380 Mo57 O68 155.5(3) . .
O71 Mo57 O68 78.4(3) . .
O66 Mo57 O68 74.1(3) . .
O30 Mo58 O381 102.8(4) . .
O30 Mo58 O32 105.7(3) . .
O381 Mo58 O32 101.7(3) . .
O30 Mo58 O28 101.0(3) . .
O381 Mo58 O28 96.3(3) . .
O32 Mo58 O28 143.4(3) . .
O30 Mo58 O31 100.2(3) . .
O381 Mo58 O31 156.3(3) . .
O32 Mo58 O31 77.5(3) . .
O28 Mo58 O31 73.4(3) . .
O30 Mo58 O29 176.0(3) . .
O381 Mo58 O29 74.6(3) . .
O32 Mo58 O29 78.0(3) . .
O28 Mo58 O29 76.4(3) . .
O31 Mo58 O29 82.1(3) . .
O220 Mo59 O217 103.1(4) . .
O220 Mo59 O214 99.7(4) . .
O217 Mo59 O214 90.9(3) . .
O220 Mo59 O219 101.9(4) . .
O217 Mo59 O219 87.0(3) . .
O214 Mo59 O219 158.2(3) . .
O220 Mo59 O208 100.4(4) . .
O217 Mo59 O208 156.3(3) . .
O214 Mo59 O208 87.9(3) . .
O219 Mo59 O208 85.5(3) . .
O220 Mo59 O213 167.1(4) . .
O217 Mo59 O213 88.2(3) . .
O214 Mo59 O213 73.6(3) . .
O219 Mo59 O213 84.7(3) . .
O208 Mo59 O213 68.8(3) . .
O171 Mo60 O172 104.0(4) . .
O171 Mo60 O192 103.7(4) . .
O172 Mo60 O192 103.8(4) . .
O171 Mo60 O170 96.9(3) . .
O172 Mo60 O170 90.5(3) . .
O192 Mo60 O170 151.0(3) . .
O171 Mo60 O173 97.8(4) . .
O172 Mo60 O173 151.1(3) . .
O192 Mo60 O173 89.1(3) . .
O170 Mo60 O173 67.9(3) . .
O171 Mo60 O323 172.1(4) . .
O172 Mo60 O323 83.4(3) . .
O192 Mo60 O323 76.8(3) . .
O170 Mo60 O323 80.0(3) . .
O173 Mo60 O323 74.3(3) . .
O388 Mo61 O133 103.4(3) . .
O388 Mo61 O130 101.2(4) . .
O133 Mo61 O130 96.9(3) . .
O388 Mo61 O127 102.8(3) . .
O133 Mo61 O127 88.7(3) . .
O130 Mo61 O127 153.3(3) . .
O388 Mo61 O128 95.0(3) . .
O133 Mo61 O128 156.5(3) . .
O130 Mo61 O128 93.6(3) . .
O127 Mo61 O128 72.9(3) . .
O388 Mo61 O131 168.2(3) . .
O133 Mo61 O131 88.0(3) . .
O130 Mo61 O131 74.0(3) . .
O127 Mo61 O131 80.2(3) . .
O128 Mo61 O131 74.8(3) . .
O140 Mo62 O367 104.0(4) . .
O140 Mo62 O136 101.1(4) . .
O367 Mo62 O136 104.6(4) . .
O140 Mo62 O300 95.8(3) . .
O367 Mo62 O300 91.3(3) . .
O136 Mo62 O300 153.0(3) . .
O140 Mo62 O299 94.9(3) . .
O367 Mo62 O299 153.3(3) . .
O136 Mo62 O299 89.7(3) . .
O300 Mo62 O299 67.9(3) . .
O140 Mo62 O389 172.6(4) . .
O367 Mo62 O389 81.9(4) . .
O136 Mo62 O389 81.3(3) . .
O300 Mo62 O389 79.6(3) . .
O299 Mo62 O389 78.1(3) . .
O97 Mo63 O82 98.6(4) . .
O97 Mo63 O98 102.3(4) . .
O82 Mo63 O98 72.7(3) . .
O97 Mo63 O99 92.0(3) . .
O82 Mo63 O99 144.2(3) . .
O98 Mo63 O99 71.7(3) . .
O97 Mo63 O83 94.4(4) . .
O82 Mo63 O83 71.8(3) . .
O98 Mo63 O83 142.5(3) . .
O99 Mo63 O83 141.6(3) . .
O97 Mo63 O95 98.2(4) . .
O82 Mo63 O95 139.5(3) . .
O98 Mo63 O95 137.9(3) . .
O99 Mo63 O95 71.2(3) . .
O83 Mo63 O95 70.4(3) . .
O97 Mo63 O96 172.5(4) . .
O82 Mo63 O96 87.8(3) . .
O98 Mo63 O96 83.3(3) . .
O99 Mo63 O96 84.9(3) . .
O83 Mo63 O96 83.9(3) . .
O95 Mo63 O96 74.4(3) . .
O392 Mo64 O218 103.3(4) . .
O392 Mo64 O233 99.7(4) . .
O218 Mo64 O233 90.8(3) . .
O392 Mo64 O234 102.5(4) . .
O218 Mo64 O234 86.4(3) . .
O233 Mo64 O234 157.7(3) . .
O392 Mo64 O235 101.0(4) . .
O218 Mo64 O235 155.4(3) . .
O233 Mo64 O235 88.7(3) . .
O234 Mo64 O235 84.8(3) . .
O392 Mo64 O232 168.9(4) . .
O218 Mo64 O232 85.8(3) . .
O233 Mo64 O232 73.7(3) . .
O234 Mo64 O232 84.0(3) . .
O235 Mo64 O232 70.4(3) . .
O324 Mo65 O186 105.7(3) . .
O324 Mo65 O185 102.2(4) . .
O186 Mo65 O185 87.8(3) . .
O324 Mo65 O190 99.2(4) . .
O186 Mo65 O190 86.4(3) . .
O185 Mo65 O190 158.7(3) . .
O324 Mo65 O208 96.1(3) . .
O186 Mo65 O208 158.2(3) . .
O185 Mo65 O208 88.9(3) . .
O190 Mo65 O208 88.9(3) . .
O324 Mo65 O206 167.1(3) . .
O186 Mo65 O206 86.9(3) . .
O185 Mo65 O206 75.3(3) . .
O190 Mo65 O206 83.9(3) . .
O208 Mo65 O206 71.4(3) . .
O242 Mo66 O244 104.4(4) . .
O242 Mo66 O239 100.9(4) . .
O244 Mo66 O239 104.4(4) . .
O242 Mo66 O251 94.2(3) . .
O244 Mo66 O251 93.4(3) . .
O239 Mo66 O251 152.8(3) . .
O242 Mo66 O250 93.2(3) . .
O244 Mo66 O250 155.7(3) . .
O239 Mo66 O250 88.2(3) . .
O251 Mo66 O250 68.3(3) . .
O242 Mo66 O293 170.8(4) . .
O244 Mo66 O293 83.8(4) . .
O239 Mo66 O293 80.8(3) . .
O251 Mo66 O293 81.0(3) . .
O250 Mo66 O293 77.8(3) . .
O269 Mo67 O63 101.2(4) . .
O269 Mo67 O27 94.8(4) . .
O63 Mo67 O27 140.7(3) . .
O269 Mo67 O268 99.6(4) . .
O63 Mo67 O268 70.8(3) . .
O27 Mo67 O268 71.3(3) . .
O269 Mo67 O33 96.1(4) . .
O63 Mo67 O33 71.3(3) . .
O27 Mo67 O33 142.5(3) . .
O268 Mo67 O33 141.0(3) . .
O269 Mo67 O29 95.3(3) . .
O63 Mo67 O29 140.6(3) . .
O27 Mo67 O29 71.8(3) . .
O268 Mo67 O29 141.0(3) . .
O33 Mo67 O29 71.5(3) . .
O269 Mo67 O381 168.7(3) . .
O63 Mo67 O381 88.7(3) . .
O27 Mo67 O381 80.6(3) . .
O268 Mo67 O381 88.8(3) . .
O33 Mo67 O381 81.8(3) . .
O29 Mo67 O381 73.5(3) . .
O231 Mo68 O217 103.2(4) . .
O231 Mo68 O233 101.6(4) . .
O217 Mo68 O233 97.2(4) . .
O231 Mo68 O221 103.5(4) . .
O217 Mo68 O221 88.6(3) . .
O233 Mo68 O221 152.2(3) . .
O231 Mo68 O230 95.5(4) . .
O217 Mo68 O230 156.1(3) . .
O233 Mo68 O230 93.5(3) . .
O221 Mo68 O230 72.4(3) . .
O231 Mo68 O232 170.2(3) . .
O217 Mo68 O232 86.3(3) . .
O233 Mo68 O232 74.4(3) . .
O221 Mo68 O232 78.9(3) . .
O230 Mo68 O232 76.0(3) . .
O265 Mo69 O17 103.2(4) . .
O265 Mo69 O23 101.5(4) . .
O17 Mo69 O23 95.5(3) . .
O265 Mo69 O10 103.0(4) . .
O17 Mo69 O10 88.9(3) . .
O23 Mo69 O10 153.4(3) . .
O265 Mo69 O14 96.0(4) . .
O17 Mo69 O14 155.8(3) . .
O23 Mo69 O14 94.9(3) . .
O10 Mo69 O14 72.4(3) . .
O265 Mo69 O20 170.4(3) . .
O17 Mo69 O20 85.7(3) . .
O23 Mo69 O20 73.8(3) . .
O10 Mo69 O20 80.5(3) . .
O14 Mo69 O20 76.4(3) . .
O25 Mo70 O26 103.6(4) . .
O25 Mo70 O23 98.7(4) . .
O26 Mo70 O23 92.4(3) . .
O25 Mo70 O24 101.1(4) . .
O26 Mo70 O24 86.2(3) . .
O23 Mo70 O24 159.9(3) . .
O25 Mo70 O22 101.1(4) . .
O26 Mo70 O22 154.8(3) . .
O23 Mo70 O22 88.7(3) . .
O24 Mo70 O22 84.2(3) . .
O25 Mo70 O20 167.6(4) . .
O26 Mo70 O20 86.0(3) . .
O23 Mo70 O20 72.7(3) . .
O24 Mo70 O20 87.1(3) . .
O22 Mo70 O20 70.2(3) . .
O247 Mo71 O255 102.5(4) . .
O247 Mo71 O246 105.0(4) . .
O255 Mo71 O246 100.4(4) . .
O247 Mo71 O257 101.8(4) . .
O255 Mo71 O257 99.5(3) . .
O246 Mo71 O257 141.9(3) . .
O247 Mo71 O248 99.2(4) . .
O255 Mo71 O248 158.1(3) . .
O246 Mo71 O248 75.7(3) . .
O257 Mo71 O248 73.8(3) . .
O247 Mo71 O254 176.4(4) . .
O255 Mo71 O254 74.6(3) . .
O246 Mo71 O254 77.7(3) . .
O257 Mo71 O254 76.8(3) . .
O248 Mo71 O254 83.6(3) . .
O187 Mo72 O188 104.0(4) . .
O187 Mo72 O182 101.6(3) . .
O188 Mo72 O182 105.1(3) . .
O187 Mo72 O189 97.3(4) . .
O188 Mo72 O189 89.1(3) . .
O182 Mo72 O189 152.6(3) . .
O187 Mo72 O184 94.6(3) . .
O188 Mo72 O184 152.7(3) . .
O182 Mo72 O184 90.1(3) . .
O189 Mo72 O184 68.6(3) . .
O187 Mo72 O358 170.2(3) . .
O188 Mo72 O358 83.6(4) . .
O182 Mo72 O358 81.9(3) . .
O189 Mo72 O358 76.5(3) . .
O184 Mo72 O358 76.2(3) . .
O328 Mo73 O241 103.8(4) . .
O328 Mo73 O237 103.1(4) . .
O241 Mo73 O237 94.6(3) . .
O328 Mo73 O400 103.5(4) . .
O241 Mo73 O400 89.0(3) . .
O237 Mo73 O400 151.4(3) . .
O328 Mo73 O230 97.1(4) . .
O241 Mo73 O230 154.6(3) . .
O237 Mo73 O230 94.6(3) . .
O400 Mo73 O230 71.9(3) . .
O328 Mo73 O238 171.4(4) . .
O241 Mo73 O238 84.1(3) . .
O237 Mo73 O238 72.3(3) . .
O400 Mo73 O238 79.9(3) . .
O230 Mo73 O238 76.3(3) . .
O223 Mo74 O222 103.0(4) . .
O223 Mo74 O400 95.5(4) . .
O222 Mo74 O400 140.5(3) . .
O223 Mo74 O221 95.0(4) . .
O222 Mo74 O221 71.4(3) . .
O400 Mo74 O221 141.8(3) . .
O223 Mo74 O225 98.7(4) . .
O222 Mo74 O225 71.2(3) . .
O400 Mo74 O225 71.6(3) . .
O221 Mo74 O225 142.1(3) . .
O223 Mo74 O230 95.2(4) . .
O222 Mo74 O230 140.0(3) . .
O400 Mo74 O230 70.7(3) . .
O221 Mo74 O230 71.9(3) . .
O225 Mo74 O230 140.8(3) . .
O223 Mo74 O224 168.9(4) . .
O222 Mo74 O224 86.4(3) . .
O400 Mo74 O224 80.5(3) . .
O221 Mo74 O224 82.3(3) . .
O225 Mo74 O224 89.9(3) . .
O230 Mo74 O224 73.7(3) . .
O260 Mo75 O261 104.1(4) . .
O260 Mo75 O258 101.8(4) . .
O261 Mo75 O258 95.5(3) . .
O260 Mo75 O259 103.3(4) . .
O261 Mo75 O259 89.0(3) . .
O258 Mo75 O259 152.5(3) . .
O260 Mo75 O254 95.2(4) . .
O261 Mo75 O254 155.8(3) . .
O258 Mo75 O254 94.7(3) . .
O259 Mo75 O254 72.1(3) . .
O260 Mo75 O257 168.8(4) . .
O261 Mo75 O257 86.4(3) . .
O258 Mo75 O257 72.9(3) . .
O259 Mo75 O257 80.4(3) . .
O254 Mo75 O257 75.8(3) . .
O396 Mo76 O114 103.2(4) . .
O396 Mo76 O113 101.8(4) . .
O114 Mo76 O113 101.3(3) . .
O396 Mo76 O98 97.9(4) . .
O114 Mo76 O98 95.0(3) . .
O113 Mo76 O98 150.7(3) . .
O396 Mo76 O99 96.1(4) . .
O114 Mo76 O99 156.3(3) . .
O113 Mo76 O99 87.9(3) . .
O98 Mo76 O99 68.6(3) . .
O396 Mo76 O100 172.3(3) . .
O114 Mo76 O100 81.7(3) . .
O113 Mo76 O100 82.8(3) . .
O98 Mo76 O100 75.6(3) . .
O99 Mo76 O100 77.8(3) . .
O240 Mo77 O377 104.0(4) . .
O240 Mo77 O237 97.9(4) . .
O377 Mo77 O237 93.6(3) . .
O240 Mo77 O239 101.9(4) . .
O377 Mo77 O239 86.1(3) . .
O237 Mo77 O239 159.6(4) . .
O240 Mo77 O235 102.3(4) . .
O377 Mo77 O235 153.4(3) . .
O237 Mo77 O235 86.7(3) . .
O239 Mo77 O235 84.6(3) . .
O240 Mo77 O238 167.2(3) . .
O377 Mo77 O238 86.2(3) . .
O237 Mo77 O238 73.4(3) . .
O239 Mo77 O238 86.3(3) . .
O235 Mo77 O238 68.4(3) . .
O36 Mo78 O79 105.8(5) . .
O36 Mo78 O61 102.7(4) . .
O79 Mo78 O61 103.4(3) . .
O36 Mo78 O37 93.7(3) . .
O79 Mo78 O37 91.1(3) . .
O61 Mo78 O37 154.0(3) . .
O36 Mo78 O34 93.5(4) . .
O79 Mo78 O34 153.3(4) . .
O61 Mo78 O34 89.6(3) . .
O37 Mo78 O34 69.1(3) . .
O36 Mo78 O35 170.5(4) . .
O79 Mo78 O35 82.0(4) . .
O61 Mo78 O35 80.2(3) . .
O37 Mo78 O35 80.7(3) . .
O34 Mo78 O35 77.4(3) . .
O245 Mo79 O241 103.7(4) . .
O245 Mo79 O249 98.4(4) . .
O241 Mo79 O249 93.4(4) . .
O245 Mo79 O228 100.1(4) . .
O241 Mo79 O228 85.9(3) . .
O249 Mo79 O228 161.2(4) . .
O245 Mo79 O248 100.8(4) . .
O241 Mo79 O248 154.7(3) . .
O249 Mo79 O248 89.0(3) . .
O228 Mo79 O248 83.8(3) . .
O245 Mo79 O246 166.9(4) . .
O241 Mo79 O246 87.5(3) . .
O249 Mo79 O246 73.8(3) . .
O228 Mo79 O246 87.3(3) . .
O248 Mo79 O246 69.0(3) . .
O73 Mo80 O362 102.8(5) . .
O73 Mo80 O69 100.8(4) . .
O362 Mo80 O69 106.5(4) . .
O73 Mo80 O82 97.6(3) . .
O362 Mo80 O82 88.6(3) . .
O69 Mo80 O82 152.8(4) . .
O73 Mo80 O83 93.8(4) . .
O362 Mo80 O83 153.6(4) . .
O69 Mo80 O83 90.1(3) . .
O82 Mo80 O83 68.7(3) . .
O73 Mo80 O81 172.2(4) . .
O362 Mo80 O81 85.0(4) . .
O69 Mo80 O81 77.1(3) . .
O82 Mo80 O81 81.9(3) . .
O83 Mo80 O81 78.8(3) . .
O303 Mo81 O304 103.5(4) . .
O303 Mo81 O277 100.0(4) . .
O304 Mo81 O277 102.5(4) . .
O303 Mo81 O159 92.9(4) . .
O304 Mo81 O159 95.8(4) . .
O277 Mo81 O159 154.4(3) . .
O303 Mo81 O160 166.0(4) . .
O304 Mo81 O160 88.7(3) . .
O277 Mo81 O160 83.8(3) . .
O159 Mo81 O160 78.8(3) . .
O303 Mo81 O391 91.7(4) . .
O304 Mo81 O391 163.3(3) . .
O277 Mo81 O391 81.3(3) . .
O159 Mo81 O391 76.3(3) . .
O160 Mo81 O391 75.4(3) . .
O103 Mo82 O105 104.1(3) . .
O103 Mo82 O102 99.3(4) . .
O105 Mo82 O102 88.0(3) . .
O103 Mo82 O104 100.6(3) . .
O105 Mo82 O104 86.3(3) . .
O102 Mo82 O104 160.0(3) . .
O103 Mo82 O94 98.3(3) . .
O105 Mo82 O94 157.6(3) . .
O102 Mo82 O94 89.3(3) . .
O104 Mo82 O94 88.7(3) . .
O103 Mo82 O101 168.2(3) . .
O105 Mo82 O101 86.6(3) . .
O102 Mo82 O101 75.8(3) . .
O104 Mo82 O101 84.8(3) . .
O94 Mo82 O101 71.2(3) . .
O279 Mo83 O226 102.4(5) . .
O279 Mo83 O282 102.0(5) . .
O226 Mo83 O282 105.2(4) . .
O279 Mo83 O225 97.9(4) . .
O226 Mo83 O225 92.3(4) . .
O282 Mo83 O225 149.8(4) . .
O279 Mo83 O222 92.2(4) . .
O226 Mo83 O222 157.4(4) . .
O282 Mo83 O222 88.3(4) . .
O225 Mo83 O222 68.3(3) . .
O279 Mo83 O412 173.2(5) . .
O226 Mo83 O412 83.6(5) . .
O282 Mo83 O412 79.4(5) . .
O225 Mo83 O412 78.4(4) . .
O222 Mo83 O412 81.2(4) . .
O286 Mo84 O228 106.4(4) . .
O286 Mo84 O227 93.9(5) . .
O228 Mo84 O227 93.0(4) . .
O286 Mo84 O225 93.6(4) . .
O228 Mo84 O225 159.9(4) . .
O227 Mo84 O225 83.2(3) . .
O286 Mo84 O329 91.5(5) . .
O228 Mo84 O329 92.0(4) . .
O227 Mo84 O329 171.3(4) . .
O225 Mo84 O329 89.6(4) . .
O286 Mo84 O400 162.7(4) . .
O228 Mo84 O400 90.6(3) . .
O227 Mo84 O400 88.3(4) . .
O225 Mo84 O400 69.6(3) . .
O329 Mo84 O400 84.6(4) . .
O378 Mo85 O281 102.5(4) . .
O378 Mo85 O219 100.9(4) . .
O281 Mo85 O219 105.8(4) . .
O378 Mo85 O222 98.6(4) . .
O281 Mo85 O222 89.2(4) . .
O219 Mo85 O222 152.0(4) . .
O378 Mo85 O221 93.3(4) . .
O281 Mo85 O221 154.5(4) . .
O219 Mo85 O221 90.4(3) . .
O222 Mo85 O221 68.6(3) . .
O378 Mo85 O326 172.8(4) . .
O281 Mo85 O326 84.4(4) . .
O219 Mo85 O326 79.2(4) . .
O222 Mo85 O326 79.0(3) . .
O221 Mo85 O326 79.5(3) . .
O407 Mo86 O256 101.9(4) . .
O407 Mo86 O251 99.7(4) . .
O256 Mo86 O251 71.3(3) . .
O407 Mo86 O250 95.4(4) . .
O256 Mo86 O250 141.5(3) . .
O251 Mo86 O250 72.0(3) . .
O407 Mo86 O259 94.9(4) . .
O256 Mo86 O259 71.8(3) . .
O251 Mo86 O259 142.4(3) . .
O250 Mo86 O259 140.9(3) . .
O407 Mo86 O254 96.2(4) . .
O256 Mo86 O254 139.2(3) . .
O251 Mo86 O254 140.7(3) . .
O250 Mo86 O254 71.0(3) . .
O259 Mo86 O254 70.4(3) . .
O407 Mo86 O255 169.7(4) . .
O256 Mo86 O255 86.2(3) . .
O251 Mo86 O255 88.8(3) . .
O250 Mo86 O255 81.7(3) . .
O259 Mo86 O255 81.5(3) . .
O254 Mo86 O255 73.5(3) . .
O312 Mo87 O393 104.2(5) . .
O312 Mo87 O92 98.1(4) . .
O393 Mo87 O92 100.9(4) . .
O312 Mo87 O311 94.9(4) . .
O393 Mo87 O311 98.6(4) . .
O92 Mo87 O311 153.2(4) . .
O312 Mo87 O89 165.3(4) . .
O393 Mo87 O89 90.4(4) . .
O92 Mo87 O89 81.1(3) . .
O311 Mo87 O89 80.5(3) . .
O312 Mo87 O91 88.9(4) . .
O393 Mo87 O91 166.7(4) . .
O92 Mo87 O91 79.0(3) . .
O311 Mo87 O91 77.9(3) . .
O89 Mo87 O91 76.4(3) . .
O371 Mo88 O370 103.2(5) . .
O371 Mo88 O277 99.0(4) . .
O370 Mo88 O277 97.2(4) . .
O371 Mo88 O302 99.7(4) . .
O370 Mo88 O302 97.2(4) . .
O277 Mo88 O302 153.1(3) . .
O371 Mo88 O188 89.9(4) . .
O370 Mo88 O188 166.8(4) . .
O277 Mo88 O188 79.5(3) . .
O302 Mo88 O188 81.3(3) . .
O371 Mo88 O372 169.4(4) . .
O370 Mo88 O372 87.3(4) . .
O277 Mo88 O372 80.9(3) . .
O302 Mo88 O372 77.2(4) . .
O188 Mo88 O372 79.6(3) . .
O67 Mo89 O64 103.3(4) . .
O67 Mo89 O65 100.9(4) . .
O64 Mo89 O65 106.8(4) . .
O67 Mo89 O63 98.7(4) . .
O64 Mo89 O63 89.2(4) . .
O65 Mo89 O63 150.9(3) . .
O67 Mo89 O33 94.1(3) . .
O64 Mo89 O33 153.5(3) . .
O65 Mo89 O33 89.1(3) . .
O63 Mo89 O33 68.2(3) . .
O67 Mo89 O306 172.6(4) . .
O64 Mo89 O306 83.8(4) . .
O65 Mo89 O306 78.8(3) . .
O63 Mo89 O306 79.0(3) . .
O33 Mo89 O306 78.5(3) . .
O354 Mo90 O15 104.4(4) . .
O354 Mo90 O258 98.4(4) . .
O15 Mo90 O258 92.9(3) . .
O354 Mo90 O16 100.4(4) . .
O15 Mo90 O16 86.6(3) . .
O258 Mo90 O16 160.7(3) . .
O354 Mo90 O248 101.0(4) . .
O15 Mo90 O248 154.1(3) . .
O258 Mo90 O248 88.4(3) . .
O16 Mo90 O248 83.8(3) . .
O354 Mo90 O257 166.1(4) . .
O15 Mo90 O257 87.2(3) . .
O258 Mo90 O257 72.9(3) . .
O16 Mo90 O257 87.9(3) . .
O248 Mo90 O257 68.5(3) . .
O253 Mo91 O343 102.8(4) . .
O253 Mo91 O344 103.2(4) . .
O343 Mo91 O344 104.0(4) . .
O253 Mo91 O256 94.9(4) . .
O343 Mo91 O256 91.4(4) . .
O344 Mo91 O256 152.7(3) . .
O253 Mo91 O251 94.2(4) . .
O343 Mo91 O251 152.6(4) . .
O344 Mo91 O251 92.6(3) . .
O256 Mo91 O251 65.6(3) . .
O253 Mo91 O355 170.0(4) . .
O343 Mo91 O355 84.2(3) . .
O344 Mo91 O355 81.7(4) . .
O256 Mo91 O355 77.6(3) . .
O251 Mo91 O355 76.7(3) . .
O295 Mo92 O294 103.7(6) . .
O295 Mo92 O262 101.7(4) . .
O294 Mo92 O262 104.9(4) . .
O295 Mo92 O256 95.3(4) . .
O294 Mo92 O256 91.6(4) . .
O262 Mo92 O256 152.6(3) . .
O295 Mo92 O259 93.6(4) . .
O294 Mo92 O259 155.1(5) . .
O262 Mo92 O259 88.7(3) . .
O256 Mo92 O259 68.7(3) . .
O295 Mo92 O376 171.3(4) . .
O294 Mo92 O376 83.7(5) . .
O262 Mo92 O376 80.4(3) . .
O256 Mo92 O376 79.8(3) . .
O259 Mo92 O376 78.0(3) . .
O13 Mo93 O3 99.6(4) . .
O13 Mo93 O4 101.0(4) . .
O3 Mo93 O4 70.9(3) . .
O13 Mo93 O11 95.7(4) . .
O3 Mo93 O11 71.6(3) . .
O4 Mo93 O11 140.9(3) . .
O13 Mo93 O10 94.8(4) . .
O3 Mo93 O10 141.9(3) . .
O4 Mo93 O10 71.8(3) . .
O11 Mo93 O10 141.7(3) . .
O13 Mo93 O14 94.9(3) . .
O3 Mo93 O14 140.9(3) . .
O4 Mo93 O14 141.0(3) . .
O11 Mo93 O14 71.0(3) . .
O10 Mo93 O14 71.5(3) . .
O13 Mo93 O12 168.2(4) . .
O3 Mo93 O12 89.6(3) . .
O4 Mo93 O12 88.9(3) . .
O11 Mo93 O12 80.1(3) . .
O10 Mo93 O12 82.2(3) . .
O14 Mo93 O12 73.4(3) . .
O266 Mo94 O351 101.9(5) . .
O266 Mo94 O359 103.4(5) . .
O351 Mo94 O359 104.5(4) . .
O266 Mo94 O268 98.4(4) . .
O351 Mo94 O268 93.3(4) . .
O359 Mo94 O268 148.1(4) . .
O266 Mo94 O63 92.6(4) . .
O351 Mo94 O63 157.6(4) . .
O359 Mo94 O63 88.4(4) . .
O268 Mo94 O63 67.5(3) . .
O266 Mo94 O267 173.7(4) . .
O351 Mo94 O267 83.3(4) . .
O359 Mo94 O267 78.4(4) . .
O268 Mo94 O267 77.6(3) . .
O63 Mo94 O267 81.4(3) . .
O21 Mo95 O12 102.5(4) . .
O21 Mo95 O20 102.7(4) . .
O12 Mo95 O20 101.8(4) . .
O21 Mo95 O19 103.0(4) . .
O12 Mo95 O19 96.5(3) . .
O20 Mo95 O19 144.1(3) . .
O21 Mo95 O22 100.0(4) . .
O12 Mo95 O22 157.2(3) . .
O20 Mo95 O22 76.9(3) . .
O19 Mo95 O22 74.4(3) . .
O21 Mo95 O14 176.4(4) . .
O12 Mo95 O14 73.9(3) . .
O20 Mo95 O14 78.7(3) . .
O19 Mo95 O14 77.2(3) . .
O22 Mo95 O14 83.5(3) . .
O308 Mo96 O229 104.5(6) . .
O308 Mo96 O361 100.7(5) . .
O229 Mo96 O361 98.6(4) . .
O308 Mo96 O363 95.7(6) . .
O229 Mo96 O363 96.4(4) . .
O361 Mo96 O363 154.2(4) . .
O308 Mo96 O362 92.6(5) . .
O229 Mo96 O362 162.9(5) . .
O361 Mo96 O362 78.3(3) . .
O363 Mo96 O362 81.2(4) . .
O308 Mo96 O408 168.7(5) . .
O229 Mo96 O408 85.6(5) . .
O361 Mo96 O408 82.4(4) . .
O363 Mo96 O408 77.9(5) . .
O362 Mo96 O408 77.3(4) . .
O342 Mo97 O7 107.1(4) . .
O342 Mo97 O6 99.6(5) . .
O7 Mo97 O6 99.2(5) . .
O342 Mo97 O4 154.6(4) . .
O7 Mo97 O4 92.8(4) . .
O6 Mo97 O4 92.5(4) . .
O342 Mo97 O3 91.7(4) . .
O7 Mo97 O3 157.8(4) . .
O6 Mo97 O3 88.8(4) . .
O4 Mo97 O3 66.1(3) . .
O342 Mo97 O5 85.2(5) . .
O7 Mo97 O5 88.3(5) . .
O6 Mo97 O5 169.4(4) . .
O4 Mo97 O5 79.5(3) . .
O3 Mo97 O5 81.5(4) . .
O360 Mo98 O270 104.4(7) . .
O360 Mo98 O361 99.2(4) . .
O270 Mo98 O361 99.8(5) . .
O360 Mo98 O359 93.9(5) . .
O270 Mo98 O359 97.4(5) . .
O361 Mo98 O359 155.0(4) . .
O360 Mo98 O64 165.5(6) . .
O270 Mo98 O64 89.7(5) . .
O361 Mo98 O64 81.1(3) . .
O359 Mo98 O64 81.0(3) . .
O360 Mo98 O307 87.0(6) . .
O270 Mo98 O307 167.9(5) . .
O361 Mo98 O307 81.8(4) . .
O359 Mo98 O307 77.7(5) . .
O64 Mo98 O307 78.6(4) . .
O309 Mo99 O364 106.0(6) . .
O309 Mo99 O363 100.9(6) . .
O364 Mo99 O363 102.7(4) . .
O309 Mo99 O98 97.1(4) . .
O364 Mo99 O98 93.3(4) . .
O363 Mo99 O98 151.3(5) . .
O309 Mo99 O82 96.7(4) . .
O364 Mo99 O82 152.7(5) . .
O363 Mo99 O82 87.2(4) . .
O98 Mo99 O82 68.6(3) . .
O309 Mo99 O310 171.5(5) . .
O364 Mo99 O310 79.3(5) . .
O363 Mo99 O310 84.1(5) . .
O98 Mo99 O310 75.7(4) . .
O82 Mo99 O310 76.5(4) . .
O383 M100 O399 103.7(3) . .
O383 M100 O382 103.0(3) . .
O399 M100 O382 96.8(3) . .
O383 M100 O34 104.5(3) . .
O399 M100 O34 149.3(3) . .
O382 M100 O34 88.5(3) . .
O383 M100 O75 95.8(3) . .
O399 M100 O75 93.3(3) . .
O382 M100 O75 155.9(3) . .
O34 M100 O75 72.0(3) . .
O383 M100 O66 168.6(3) . .
O399 M100 O66 71.0(3) . .
O382 M100 O66 87.8(3) . .
O34 M100 O66 79.1(3) . .
O75 M100 O66 74.9(3) . .
O196 Ce1 O203 138.4(3) . .
O196 Ce1 O202 135.9(2) . .
O203 Ce1 O202 73.5(2) . .
O196 Ce1 O200 70.0(3) . .
O203 Ce1 O200 138.8(2) . .
O202 Ce1 O200 68.3(2) . .
O196 Ce1 O199 77.3(3) . .
O203 Ce1 O199 135.0(3) . .
O202 Ce1 O199 99.1(3) . .
O200 Ce1 O199 67.4(2) . .
O196 Ce1 O321 80.0(3) . .
O203 Ce1 O321 86.4(3) . .
O202 Ce1 O321 71.7(3) . .
O200 Ce1 O321 67.8(2) . .
O199 Ce1 O321 134.5(3) . .
O196 Ce1 O194 77.9(3) . 2_567
O203 Ce1 O194 88.0(3) . 2_567
O202 Ce1 O194 143.6(2) . 2_567
O200 Ce1 O194 132.4(2) . 2_567
O199 Ce1 O194 72.1(3) . 2_567
O321 Ce1 O194 139.4(3) . 2_567
O196 Ce1 O201 137.3(3) . .
O203 Ce1 O201 68.3(3) . .
O202 Ce1 O201 74.5(2) . .
O200 Ce1 O201 113.8(2) . .
O199 Ce1 O201 67.0(3) . .
O321 Ce1 O201 142.3(3) . .
O194 Ce1 O201 69.6(2) 2_567 .
O196 Ce1 O198 69.7(3) . .
O203 Ce1 O198 68.8(3) . .
O202 Ce1 O198 123.9(2) . .
O200 Ce1 O198 122.4(2) . .
O199 Ce1 O198 136.8(3) . .
O321 Ce1 O198 66.1(2) . .
O194 Ce1 O198 74.4(2) 2_567 .
O201 Ce1 O198 123.8(2) . .
O115 Ce2 O117 71.1(3) . .
O115 Ce2 O365 78.6(3) . .
O117 Ce2 O365 139.2(3) . .
O115 Ce2 O367 137.7(3) . .
O117 Ce2 O367 68.1(3) . .
O365 Ce2 O367 142.4(3) . .
O115 Ce2 O366 79.0(4) . .
O117 Ce2 O366 67.8(4) . .
O365 Ce2 O366 80.4(5) . .
O367 Ce2 O366 95.2(4) . .
O115 Ce2 O368 135.4(3) . .
O117 Ce2 O368 141.0(3) . .
O365 Ce2 O368 79.7(3) . .
O367 Ce2 O368 77.0(3) . .
O366 Ce2 O368 134.2(3) . .
O115 Ce2 O369 137.6(3) . .
O117 Ce2 O369 115.7(3) . .
O365 Ce2 O369 71.1(4) . .
O367 Ce2 O369 72.7(3) . .
O366 Ce2 O369 67.4(4) . .
O368 Ce2 O369 67.2(3) . .
O115 Ce2 O118 80.1(3) . .
O117 Ce2 O118 66.4(2) . .
O365 Ce2 O118 134.3(3) . .
O367 Ce2 O118 74.0(3) . .
O366 Ce2 O118 133.6(4) . .
O368 Ce2 O118 88.1(3) . .
O369 Ce2 O118 142.2(3) . .
O115 Ce2 O114 70.3(3) . .
O117 Ce2 O114 121.0(3) . .
O365 Ce2 O114 70.4(3) . .
O367 Ce2 O114 123.7(3) . .
O366 Ce2 O114 141.0(4) . .
O368 Ce2 O114 65.9(3) . .
O369 Ce2 O114 123.0(3) . .
O118 Ce2 O114 64.4(2) . .
O294 Ce3 O343 66.4(3) . .
O294 Ce3 O347 138.2(4) . .
O343 Ce3 O347 74.7(3) . .
O294 Ce3 O345 68.3(3) . .
O343 Ce3 O345 130.0(3) . .
O347 Ce3 O345 135.9(3) . .
O294 Ce3 O351 128.7(3) . .
O343 Ce3 O351 135.3(3) . .
O347 Ce3 O351 71.8(3) . .
O345 Ce3 O351 66.0(3) . .
O294 Ce3 O346 70.4(5) . .
O343 Ce3 O346 112.0(6) . .
O347 Ce3 O346 142.0(4) . .
O345 Ce3 O346 69.9(4) . .
O351 Ce3 O346 112.7(6) . .
O294 Ce3 O349 78.2(5) . .
O343 Ce3 O349 73.4(3) . .
O347 Ce3 O349 76.7(5) . .
O345 Ce3 O349 77.9(4) . .
O351 Ce3 O349 70.8(4) . .
O346 Ce3 O349 141.3(5) . .
O294 Ce3 O348 101.9(4) . .
O343 Ce3 O348 69.0(3) . .
O347 Ce3 O348 76.7(4) . .
O345 Ce3 O348 141.7(3) . .
O351 Ce3 O348 128.4(4) . .
O346 Ce3 O348 71.9(4) . .
O349 Ce3 O348 138.3(4) . .
O294 Ce3 O350 139.8(5) . .
O343 Ce3 O350 135.2(4) . .
O347 Ce3 O350 79.8(5) . .
O345 Ce3 O350 93.6(4) . .
O351 Ce3 O350 65.3(3) . .
O346 Ce3 O350 69.7(6) . .
O349 Ce3 O350 134.8(4) . .
O348 Ce3 O350 69.7(4) . .
O342 Ce4 O286 127.4(3) . .
O342 Ce4 O406 68.2(3) . .
O286 Ce4 O406 69.5(3) . .
O342 Ce4 O285 68.3(4) . .
O286 Ce4 O285 133.0(5) . .
O406 Ce4 O285 134.7(4) . .
O342 Ce4 O226 135.4(4) . .
O286 Ce4 O226 67.1(3) . .
O406 Ce4 O226 135.3(3) . .
O285 Ce4 O226 73.8(4) . .
O342 Ce4 O330 117.1(6) . .
O286 Ce4 O330 115.5(5) . .
O406 Ce4 O330 143.6(4) . .
O285 Ce4 O330 70.6(7) . .
O226 Ce4 O330 68.8(4) . .
O342 Ce4 O284 130.8(5) . .
O286 Ce4 O284 67.2(5) . .
O406 Ce4 O284 79.1(6) . .
O285 Ce4 O284 141.9(7) . .
O226 Ce4 O284 93.7(5) . .
O330 Ce4 O284 71.3(7) . .
O342 Ce4 O332 73.1(4) . .
O286 Ce4 O332 69.3(4) . .
O406 Ce4 O332 78.9(4) . .
O285 Ce4 O332 77.1(6) . .
O226 Ce4 O332 76.3(4) . .
O330 Ce4 O332 137.5(5) . .
O284 Ce4 O332 135.8(5) . .
O342 Ce4 O331 69.9(4) . .
O286 Ce4 O331 130.0(4) . .
O406 Ce4 O331 79.8(4) . .
O285 Ce4 O331 96.6(6) . .
O226 Ce4 O331 138.6(4) . .
O330 Ce4 O331 70.1(5) . .
O284 Ce4 O331 68.9(5) . .
O332 Ce4 O331 142.0(4) . .
O344 Ce5 O287 128.9(3) . .
O344 Ce5 O356 104.6(4) . .
O287 Ce5 O356 126.4(4) . .
O344 Ce5 O244 69.9(3) . .
O287 Ce5 O244 67.2(3) . .
O356 Ce5 O244 149.1(4) . .
O344 Ce5 O291 139.2(4) . .
O287 Ce5 O291 67.4(4) . .
O356 Ce5 O291 73.8(5) . .
O244 Ce5 O291 90.6(4) . .
O344 Ce5 O292 69.2(3) . .
O287 Ce5 O292 126.8(4) . .
O356 Ce5 O292 69.9(4) . .
O244 Ce5 O292 80.0(3) . .
O291 Ce5 O292 72.4(4) . .
O344 Ce5 O243 68.4(3) . .
O287 Ce5 O243 124.3(4) . .
O356 Ce5 O243 69.3(5) . .
O244 Ce5 O243 130.0(4) . .
O291 Ce5 O243 139.4(5) . .
O292 Ce5 O243 108.9(4) . .
O344 Ce5 O357 141.7(3) . .
O287 Ce5 O357 66.5(3) . .
O356 Ce5 O357 70.1(3) . .
O244 Ce5 O357 133.3(3) . .
O291 Ce5 O357 77.4(4) . .
O292 Ce5 O357 135.0(4) . .
O243 Ce5 O357 74.7(3) . .
O344 Ce5 O420 71.8(3) . .
O287 Ce5 O420 69.3(3) . .
O356 Ce5 O420 137.3(4) . .
O244 Ce5 O420 71.5(3) . .
O291 Ce5 O420 136.7(4) . .
O292 Ce5 O420 137.6(3) . .
O243 Ce5 O420 70.2(4) . .
O357 Ce5 O420 86.8(3) . .
O280 Ce6 O7 82.7(4) . .
O280 Ce6 O79 76.6(5) . .
O7 Ce6 O79 134.3(3) . .
O280 Ce6 O341 66.7(6) . .
O7 Ce6 O341 75.1(5) . .
O79 Ce6 O341 129.3(5) . .
O280 Ce6 O78 79.1(3) . .
O7 Ce6 O78 145.3(3) . .
O79 Ce6 O78 69.0(3) . .
O341 Ce6 O78 70.7(4) . .
O280 Ce6 O333 132.6(7) . .
O7 Ce6 O333 82.5(6) . .
O79 Ce6 O333 140.0(6) . .
O341 Ce6 O333 66.0(7) . .
O78 Ce6 O333 88.4(6) . .
O280 Ce6 O336 72.8(4) . .
O7 Ce6 O336 67.9(3) . .
O79 Ce6 O336 67.2(3) . .
O341 Ce6 O336 127.5(5) . .
O78 Ce6 O336 132.0(3) . .
O333 Ce6 O336 138.9(6) . .
O280 Ce6 O335 141.5(5) . .
O7 Ce6 O335 75.7(5) . .
O79 Ce6 O335 96.2(5) . .
O341 Ce6 O335 134.2(6) . .
O78 Ce6 O335 134.1(5) . .
O333 Ce6 O335 75.9(7) . .
O336 Ce6 O335 69.7(4) . .
O280 Ce6 O334 143.0(4) . .
O7 Ce6 O334 134.3(4) . .
O79 Ce6 O334 74.9(4) . .
O341 Ce6 O334 116.5(5) . .
O78 Ce6 O334 68.9(3) . .
O333 Ce6 O334 66.1(6) . .
O336 Ce6 O334 116.0(4) . .
O335 Ce6 O334 65.3(5) . .
O402 Ce7 O413 93.7(5) . .
O402 Ce7 O411 143.0(5) . .
O413 Ce7 O411 70.1(6) . .
O402 Ce7 O558 73.4(5) . .
O413 Ce7 O558 134.1(6) . .
O411 Ce7 O558 141.3(5) . .
O402 Ce7 O405 73.4(5) . .
O413 Ce7 O405 74.0(5) . .
O411 Ce7 O405 70.3(5) . .
O558 Ce7 O405 137.3(5) . .
O402 Ce7 O410 140.0(4) . .
O413 Ce7 O410 76.7(5) . .
O411 Ce7 O410 70.2(4) . .
O558 Ce7 O410 85.6(4) . .
O405 Ce7 O410 136.8(4) . .
O402 Ce7 O409 67.5(5) . .
O413 Ce7 O409 63.8(6) . .
O411 Ce7 O409 126.3(5) . .
O558 Ce7 O409 70.7(6) . .
O405 Ce7 O409 118.6(5) . .
O410 Ce7 O409 73.6(4) . .
O402 Ce7 O403 72.3(5) . .
O413 Ce7 O403 143.6(5) . .
O411 Ce7 O403 100.8(5) . .
O558 Ce7 O403 75.0(5) . .
O405 Ce7 O403 69.8(5) . .
O410 Ce7 O403 134.9(4) . .
O409 Ce7 O403 132.7(5) . .
O402 Ce7 O404 129.9(4) . .
O413 Ce7 O404 136.3(5) . .
O411 Ce7 O404 71.7(5) . .
O558 Ce7 O404 72.1(4) . .
O405 Ce7 O404 111.7(5) . .
O410 Ce7 O404 71.0(3) . .
O409 Ce7 O404 129.7(5) . .
O403 Ce7 O404 64.5(4) . .
O620 K1 O549 105.6(12) . .
Mo93 O3 Mo6 111.5(4) . .
Mo93 O3 Mo97 111.2(4) . .
Mo6 O3 Mo97 137.3(4) . .
Mo93 O4 Mo4 109.8(3) . .
Mo93 O4 Mo97 111.8(4) . .
Mo4 O4 Mo97 133.4(4) . .
Mo97 O7 Ce6 162.5(5) . .
Mo69 O10 Mo93 110.4(4) . .
Mo69 O10 Mo4 141.4(4) . .
Mo93 O10 Mo4 107.0(3) . .
Mo50 O11 Mo93 110.3(4) . .
Mo50 O11 Mo6 139.5(4) . .
Mo93 O11 Mo6 107.2(4) . .
Mo95 O12 Mo93 115.7(4) . .
Mo50 O14 Mo69 147.7(4) . .
Mo50 O14 Mo93 101.7(3) . .
Mo69 O14 Mo93 101.4(3) . .
Mo50 O14 Mo95 101.3(3) . .
Mo69 O14 Mo95 98.0(3) . .
Mo93 O14 Mo95 96.9(3) . .
Mo50 O15 Mo90 155.4(4) . .
Mo6 O16 Mo90 150.2(5) . .
Mo69 O17 Mo41 154.5(4) . .
Mo4 O18 Mo41 152.6(5) . .
Mo95 O19 Mo51 103.3(3) . .
Mo95 O19 Mo50 104.8(3) . .
Mo51 O19 Mo50 90.4(2) . .
Mo95 O20 Mo69 106.8(4) . .
Mo95 O20 Mo70 103.0(3) . .
Mo69 O20 Mo70 90.0(3) . .
Mo70 O22 Mo51 140.1(4) . .
Mo70 O22 Mo95 108.7(4) . .
Mo51 O22 Mo95 111.1(4) . .
Mo69 O23 Mo70 123.1(4) . .
Mo7 O24 Mo70 150.8(5) . .
Mo43 O26 Mo70 155.3(4) . .
Mo43 O27 Mo67 110.4(4) . .
Mo43 O27 Mo7 138.3(4) . .
Mo67 O27 Mo7 109.0(4) . .
Mo58 O28 Mo41 103.2(3) . .
Mo58 O28 Mo43 106.0(3) . .
Mo41 O28 Mo43 90.2(3) . .
Mo43 O29 Mo48 148.2(4) . .
Mo43 O29 Mo67 101.0(3) . .
Mo48 O29 Mo67 100.9(3) . .
Mo43 O29 Mo58 101.7(3) . .
Mo48 O29 Mo58 98.5(3) . .
Mo67 O29 Mo58 96.3(3) . .
Mo41 O31 Mo9 138.8(4) . .
Mo41 O31 Mo58 112.9(4) . .
Mo9 O31 Mo58 108.2(4) . .
Mo58 O32 Mo48 108.5(3) . .
Mo58 O32 Mo9 103.6(3) . .
Mo48 O32 Mo9 89.0(2) . .
Mo48 O33 Mo67 110.4(4) . .
Mo48 O33 Mo89 142.3(4) . .
Mo67 O33 Mo89 106.2(3) . .
M100 O34 Mo17 110.3(3) . .
M100 O34 Mo78 140.8(4) . .
Mo17 O34 Mo78 107.5(3) . .
Mo17 O37 Mo14 111.6(3) . .
Mo17 O37 Mo78 109.8(3) . .
Mo14 O37 Mo78 135.0(4) . .
Mo17 O38 Mo38 109.6(3) . .
Mo17 O38 Mo14 110.3(3) . .
Mo38 O38 Mo14 139.4(4) . .
Mo12 O39 Mo17 110.4(3) . .
Mo12 O39 Mo38 139.3(4) . .
Mo17 O39 Mo38 107.8(3) . .
Mo78 O61 Mo9 147.6(4) . .
Mo67 O63 Mo89 111.0(4) . .
Mo67 O63 Mo94 109.9(4) . .
Mo89 O63 Mo94 131.2(4) . .
Mo89 O64 Mo98 152.5(4) . .
Mo89 O65 Mo8 150.6(5) . .
Mo57 O66 Mo8 103.0(3) . .
Mo57 O66 M100 106.6(3) . .
Mo8 O66 M100 88.4(2) . .
Mo21 O68 Mo8 137.4(4) . .
Mo21 O68 Mo57 107.8(3) . .
Mo8 O68 Mo57 113.1(3) . .
Mo80 O69 Mo21 149.6(4) . .
Mo57 O71 Mo21 102.6(3) . .
Mo57 O71 Mo12 109.5(3) . .
Mo21 O71 Mo12 88.6(2) . .
Mo12 O72 Mo21 122.6(4) . .
Mo12 O75 M100 141.6(4) . .
Mo12 O75 Mo17 103.8(3) . .
M100 O75 Mo17 103.1(3) . .
Mo14 O78 Ce6 153.0(5) . .
Mo78 O79 Ce6 156.7(5) . .
Mo63 O82 Mo80 110.8(4) . .
Mo63 O82 Mo99 108.9(3) . .
Mo80 O82 Mo99 135.7(4) . .
Mo19 O83 Mo63 109.3(3) . .
Mo19 O83 Mo80 142.9(4) . .
Mo63 O83 Mo80 107.2(4) . .
Mo19 O84 Mo37 123.3(4) . .
Mo42 O85 Mo37 103.4(3) . .
Mo42 O85 Mo19 108.0(3) . .
Mo37 O85 Mo19 88.9(2) . .
Mo12 O86 Mo37 158.1(4) . .
Mo38 O88 Mo37 146.5(4) . .
Mo38 O89 Mo87 137.3(4) . .
Mo5 O92 Mo87 135.4(5) . .
Mo82 O94 Mo37 139.1(4) . .
Mo82 O94 Mo42 108.4(3) . .
Mo37 O94 Mo42 108.7(3) . .
Mo19 O95 Mo53 139.4(4) . .
Mo19 O95 Mo63 103.8(3) . .
Mo53 O95 Mo63 102.9(3) . .
Mo19 O95 Mo42 103.8(3) . .
Mo53 O95 Mo42 103.5(3) . .
Mo63 O95 Mo42 95.4(3) . .
Mo42 O96 Mo63 117.3(4) . .
Mo63 O98 Mo76 111.5(4) . .
Mo63 O98 Mo99 109.7(3) . .
Mo76 O98 Mo99 138.2(4) . .
Mo53 O99 Mo63 109.2(3) . .
Mo53 O99 Mo76 142.1(4) . .
Mo63 O99 Mo76 107.7(3) . .
Mo42 O101 Mo82 103.8(3) . .
Mo42 O101 Mo53 107.2(3) . .
Mo82 O101 Mo53 88.3(2) . .
Mo53 O102 Mo82 122.7(4) . .
Mo3 O104 Mo82 151.7(4) . .
Mo26 O105 Mo82 158.7(4) . .
Mo3 O107 Mo5 149.6(5) . .
Mo26 O109 Mo10 109.9(3) . .
Mo26 O109 Mo3 142.4(4) . .
Mo10 O109 Mo3 105.9(3) . .
Mo31 O111 Mo29 106.7(3) . .
Mo31 O111 Mo26 112.0(3) . .
Mo29 O111 Mo26 92.6(3) . .
Mo53 O112 Mo29 159.5(5) . .
Mo76 O113 Mo29 148.6(4) . .
Mo76 O114 Ce2 153.6(4) . .
Mo55 O117 Ce2 163.4(4) . .
Mo36 O119 Mo29 145.3(4) . .
Mo36 O119 Mo31 107.6(3) . .
Mo29 O119 Mo31 103.5(3) . .
Mo10 O121 Mo3 108.8(3) . .
Mo10 O121 Mo23 108.6(3) . .
Mo3 O121 Mo23 141.6(4) . .
Mo10 O122 Mo23 110.5(3) . .
Mo10 O122 Mo27 110.7(3) . .
Mo23 O122 Mo27 128.8(3) . .
Mo31 O126 Mo10 115.1(4) . .
Mo61 O127 Mo10 108.6(3) . .
Mo61 O127 Mo27 142.5(4) . .
Mo10 O127 Mo27 108.8(3) . .
Mo61 O128 Mo26 146.1(4) . .
Mo61 O128 Mo10 102.7(3) . .
Mo26 O128 Mo10 102.9(3) . .
Mo61 O128 Mo31 100.2(3) . .
Mo26 O128 Mo31 99.4(3) . .
Mo10 O128 Mo31 95.0(3) . .
Mo61 O130 Mo36 120.5(4) . .
Mo31 O131 Mo36 105.5(3) . .
Mo31 O131 Mo61 109.8(3) . .
Mo36 O131 Mo61 90.6(3) . .
Mo27 O132 Mo20 150.2(4) . .
Mo61 O133 Mo20 156.0(4) . .
Mo36 O134 Mo52 156.2(4) . .
Mo62 O136 Mo52 152.8(4) . .
Mo20 O138 Mo52 128.5(4) . .
Mo39 O139 Mo52 158.8(4) . .
Mo52 O141 Mo20 87.2(2) . .
Mo35 O143 Mo20 147.2(4) . .
Mo24 O144 Mo35 103.7(3) . .
Mo24 O144 Mo39 107.6(3) . .
Mo35 O144 Mo39 92.2(2) . .
Mo24 O145 Mo30 115.6(3) . .
Mo11 O150 Mo30 103.0(3) . .
Mo11 O150 Mo39 143.8(4) . .
Mo30 O150 Mo39 103.1(3) . .
Mo11 O150 Mo24 104.5(3) . .
Mo30 O150 Mo24 95.4(3) . .
Mo39 O150 Mo24 97.5(3) . .
Mo11 O153 Mo18 124.3(4) . .
Mo24 O154 Mo18 101.1(3) . .
Mo24 O154 Mo11 106.5(3) . .
Mo18 O154 Mo11 88.3(2) . .
Mo30 O155 Mo49 110.8(3) . .
Mo30 O155 Mo55 108.7(3) . .
Mo49 O155 Mo55 139.6(4) . .
Mo13 O156 Mo18 154.8(4) . .
Mo11 O157 Mo16 156.9(4) . .
Mo33 O158 Mo18 156.2(4) . .
Mo55 O159 Mo81 154.8(4) . .
Mo49 O160 Mo81 137.9(4) . .
Mo49 O162 Mo16 145.7(4) . .
Mo33 O163 Mo16 122.3(4) . .
Mo56 O164 Mo16 104.3(3) . .
Mo56 O164 Mo33 106.6(3) . .
Mo16 O164 Mo33 88.6(2) . .
Mo46 O166 Mo16 138.5(4) . .
Mo46 O166 Mo56 113.8(3) . .
Mo16 O166 Mo56 105.1(3) . .
Mo44 O167 Mo33 108.4(3) . .
Mo44 O167 Mo13 108.3(3) . .
Mo33 O167 Mo13 142.8(4) . .
Mo44 O170 Mo60 110.3(3) . .
Mo44 O170 Mo13 111.9(3) . .
Mo60 O170 Mo13 134.4(4) . .
Mo44 O173 Mo22 110.8(3) . .
Mo44 O173 Mo60 110.1(3) . .
Mo22 O173 Mo60 139.1(4) . .
Mo56 O174 Mo44 116.5(3) . .
Mo33 O175 Mo28 140.1(4) . .
Mo33 O175 Mo44 101.3(3) . .
Mo28 O175 Mo44 102.5(3) . .
Mo33 O175 Mo56 101.0(3) . .
Mo28 O175 Mo56 107.4(3) . .
Mo44 O175 Mo56 96.8(3) . .
Mo56 O177 Mo46 102.7(3) . .
Mo56 O177 Mo28 106.6(3) . .
Mo46 O177 Mo28 88.2(2) . .
Mo28 O179 Mo46 123.0(4) . .
Mo28 O180 Mo44 108.8(4) . .
Mo28 O180 Mo22 143.1(4) . .
Mo44 O180 Mo22 107.6(3) . .
Mo25 O181 Mo46 158.9(4) . .
Mo72 O182 Mo46 146.4(4) . .
Mo25 O184 Mo34 109.9(4) . .
Mo25 O184 Mo72 141.7(4) . .
Mo34 O184 Mo72 107.4(3) . .
Mo25 O185 Mo65 122.0(4) . .
Mo28 O186 Mo65 158.4(4) . .
Mo72 O188 Mo88 151.5(4) . .
Mo34 O189 Mo72 111.3(4) . .
Mo34 O189 Mo1 108.0(3) . .
Mo72 O189 Mo1 140.7(4) . .
Mo22 O190 Mo65 147.7(5) . .
Mo22 O191 Mo47 154.4(4) . .
Mo60 O192 Mo47 161.9(5) . .
Mo47 O194 Ce1 156.1(4) . 2_567
Mo47 O195 Mo15 141.2(5) . .
Mo13 O198 Ce1 152.3(4) . .
Mo23 O200 Ce1 155.0(4) . .
Mo27 O202 Ce1 151.6(4) . .
Mo32 O206 Mo65 103.6(3) . .
Mo32 O206 Mo25 109.4(3) . .
Mo65 O206 Mo25 88.1(2) . .
Mo59 O208 Mo65 138.3(4) . .
Mo59 O208 Mo32 115.5(3) . .
Mo65 O208 Mo32 104.1(3) . .
Mo32 O209 Mo34 117.5(4) . .
Mo32 O213 Mo59 103.0(3) . .
Mo32 O213 Mo40 106.7(3) . .
Mo59 O213 Mo40 88.1(2) . .
Mo40 O214 Mo59 125.9(4) . .
Mo40 O215 Mo34 110.1(3) . .
Mo40 O215 Mo2 139.9(4) . .
Mo34 O215 Mo2 107.5(3) . .
Mo34 O216 Mo1 110.7(4) . .
Mo34 O216 Mo2 110.2(4) . .
Mo1 O216 Mo2 137.4(4) . .
Mo68 O217 Mo59 156.4(5) . .
Mo40 O218 Mo64 156.4(4) . .
Mo85 O219 Mo59 146.8(4) . .
Mo68 O221 Mo74 110.4(3) . .
Mo68 O221 Mo85 141.2(4) . .
Mo74 O221 Mo85 107.3(3) . .
Mo74 O222 Mo85 110.9(4) . .
Mo74 O222 Mo83 109.1(3) . .
Mo85 O222 Mo83 135.4(4) . .
Mo45 O224 Mo74 116.3(4) . .
Mo74 O225 Mo84 110.9(4) . .
Mo74 O225 Mo83 111.2(4) . .
Mo84 O225 Mo83 134.0(4) . .
Mo83 O226 Ce4 155.2(5) . .
Mo84 O228 Mo79 154.0(5) . .
Mo73 O230 Mo68 147.6(4) . .
Mo73 O230 Mo74 102.5(4) . .
Mo68 O230 Mo74 100.9(3) . .
Mo73 O230 Mo45 102.8(3) . .
Mo68 O230 Mo45 96.9(3) . .
Mo74 O230 Mo45 95.4(3) . .
Mo45 O232 Mo64 103.2(3) . .
Mo45 O232 Mo68 109.0(4) . .
Mo64 O232 Mo68 89.9(3) . .
Mo68 O233 Mo64 121.5(4) . .
Mo2 O234 Mo64 149.0(4) . .
Mo77 O235 Mo64 138.3(4) . .
Mo77 O235 Mo45 115.0(4) . .
Mo64 O235 Mo45 106.6(3) . .
Mo73 O237 Mo77 124.1(4) . .
Mo45 O238 Mo77 103.4(3) . .
Mo45 O238 Mo73 105.1(3) . .
Mo77 O238 Mo73 89.7(3) . .
Mo66 O239 Mo77 151.6(5) . .
Mo73 O241 Mo79 155.1(5) . .
Mo66 O244 Ce5 151.1(5) . .
Mo71 O246 Mo79 104.9(4) . .
Mo71 O246 Mo54 107.5(3) . .
Mo79 O246 Mo54 90.0(3) . .
Mo79 O248 Mo90 138.5(4) . .
Mo79 O248 Mo71 109.4(4) . .
Mo90 O248 Mo71 111.8(4) . .
Mo54 O249 Mo79 122.1(4) . .
Mo54 O250 Mo86 110.8(4) . .
Mo54 O250 Mo66 141.5(4) . .
Mo86 O250 Mo66 106.9(4) . .
Mo86 O251 Mo66 110.8(4) . .
Mo86 O251 Mo91 110.9(3) . .
Mo66 O251 Mo91 133.8(4) . .
Mo54 O254 Mo75 147.6(4) . .
Mo54 O254 Mo86 101.6(4) . .
Mo75 O254 Mo86 102.2(3) . .
Mo54 O254 Mo71 99.2(3) . .
Mo75 O254 Mo71 100.2(3) . .
Mo86 O254 Mo71 95.5(3) . .
Mo71 O255 Mo86 116.3(4) . .
Mo86 O256 Mo92 111.0(4) . .
Mo86 O256 Mo91 112.0(4) . .
Mo92 O256 Mo91 134.4(4) . .
Mo71 O257 Mo90 104.8(4) . .
Mo71 O257 Mo75 107.3(4) . .
Mo90 O257 Mo75 90.5(3) . .
Mo75 O258 Mo90 123.1(4) . .
Mo75 O259 Mo86 111.3(4) . .
Mo75 O259 Mo92 140.8(4) . .
Mo86 O259 Mo92 106.6(3) . .
Mo75 O261 Mo51 155.4(4) . .
Mo92 O262 Mo51 150.3(4) . .
Mo50 O263 Mo51 123.1(4) . .
Mo67 O268 Mo94 111.7(4) . .
Mo67 O268 Mo7 110.9(4) . .
Mo94 O268 Mo7 137.3(4) . .
Mo48 O271 Mo9 122.6(4) . .
Mo48 O272 Mo8 156.3(4) . .
Mo39 O275 Mo35 120.6(4) . .
Mo81 O277 Mo88 139.9(4) . .
Mo85 O281 Mo15 156.2(5) . .
Mo83 O282 Mo15 149.9(6) . .
Mo84 O286 Ce4 162.7(5) . .
Mo2 O287 Ce5 166.0(5) . .
Mo92 O294 Ce3 165.4(5) . .
Mo11 O298 Mo30 110.0(3) . .
Mo11 O298 Mo49 139.5(4) . .
Mo30 O298 Mo49 107.9(3) . .
Mo30 O299 Mo39 111.6(3) . .
Mo30 O299 Mo62 109.3(3) . .
Mo39 O299 Mo62 138.3(4) . .
Mo30 O300 Mo55 109.9(3) . .
Mo30 O300 Mo62 110.5(3) . .
Mo55 O300 Mo62 138.7(4) . .
Mo18 O301 Mo24 117.0(4) . .
Mo18 O301 Mo35 136.6(4) . .
Mo24 O301 Mo35 106.3(3) . .
Mo1 O302 Mo88 160.9(5) . .
Mo14 O311 Mo87 158.0(5) . .
Mo23 O314 Mo5 148.6(5) . .
Mo4 O336 Ce6 148.1(5) . .
Mo97 O342 Ce4 161.4(6) . .
Mo91 O343 Ce3 152.5(5) . .
Mo91 O344 Ce5 162.5(5) . .
Mo7 O345 Ce3 165.9(5) . .
Mo94 O351 Ce3 153.2(5) . .
Mo1 O357 Ce5 156.3(6) . .
Mo94 O359 Mo98 153.7(6) . .
Mo98 O361 Mo96 142.3(5) . .
Mo80 O362 Mo96 151.1(5) . .
Mo99 O363 Mo96 158.4(6) . .
Mo62 O367 Ce2 153.3(5) . .
Mo40 O373 Mo25 141.0(4) . .
Mo40 O373 Mo34 104.2(3) . .
Mo25 O373 Mo34 103.0(4) . .
Mo54 O377 Mo77 154.4(5) . .
Mo57 O380 Mo17 118.8(3) . .
Mo58 O381 Mo67 115.5(4) . .
M100 O382 Mo9 156.6(4) . .
Mo26 O386 Mo29 116.8(4) . .
Mo19 O395 Mo21 158.7(5) . .
Mo43 O398 Mo41 124.0(4) . .
M100 O399 Mo8 125.4(4) . .
Mo73 O400 Mo74 110.8(4) . .
Mo73 O400 Mo84 141.3(4) . .
Mo74 O400 Mo84 107.8(4) . .
Mo6 O406 Ce4 163.0(5) . .

loop_
_geom_bond_atom_site_label_1
_geom_bond_atom_site_label_2
_geom_bond_distance
_geom_bond_site_symmetry_2
Mo1 O357 1.705(9) .
Mo1 O297 1.734(11) .
Mo1 O302 1.839(9) .
Mo1 O216 2.035(8) .
Mo1 O189 2.134(8) .
Mo1 O210 2.355(10) .
Mo2 O289 1.685(9) .
Mo2 O287 1.721(8) .
Mo2 O234 1.835(8) .
Mo2 O216 2.046(8) .
Mo2 O215 2.123(7) .
Mo2 O288 2.368(9) .
Mo3 O106 1.661(8) .
Mo3 O107 1.777(8) .
Mo3 O104 1.827(7) .
Mo3 O121 2.030(7) .
Mo3 O109 2.078(7) .
Mo3 O108 2.429(8) .
Mo4 O9 1.683(9) .
Mo4 O336 1.738(8) .
Mo4 O18 1.838(8) .
Mo4 O4 2.044(8) .
Mo4 O10 2.110(8) .
Mo4 O8 2.329(10) .
Mo5 O375 1.684(10) .
Mo5 O374 1.703(10) .
Mo5 O92 1.905(8) .
Mo5 O314 1.956(8) .
Mo5 O107 2.199(9) .
Mo5 O313 2.352(10) .
Mo6 O2 1.660(9) .
Mo6 O406 1.738(9) .
Mo6 O16 1.838(9) .
Mo6 O3 2.038(9) .
Mo6 O11 2.138(8) .
Mo6 O1 2.391(9) .
Mo7 O353 1.660(9) .
Mo7 O345 1.753(9) .
Mo7 O24 1.833(9) .
Mo7 O268 2.068(9) .
Mo7 O27 2.124(9) .
Mo7 O352 2.363(9) .
Mo8 O379 1.681(8) .
Mo8 O272 1.905(7) .
Mo8 O399 1.922(8) .
Mo8 O65 1.959(8) .
Mo8 O68 2.015(7) .
Mo8 O66 2.320(7) .
Mo9 O62 1.660(8) .
Mo9 O382 1.894(7) .
Mo9 O271 1.933(7) .
Mo9 O61 1.968(7) .
Mo9 O31 2.015(8) .
Mo9 O32 2.370(8) .
Mo10 O125 1.675(8) .
Mo10 O121 1.989(7) .
Mo10 O122 2.001(6) .
Mo10 O127 2.013(7) .
Mo10 O109 2.016(7) .
Mo10 O128 2.108(7) .
Mo10 O126 2.217(7) .
Mo11 O152 1.677(8) .
Mo11 O153 1.868(8) .
Mo11 O157 1.874(8) .
Mo11 O298 1.986(7) .
Mo11 O150 2.088(8) .
Mo11 O154 2.439(7) .
Mo12 O74 1.677(8) .
Mo12 O86 1.847(7) .
Mo12 O72 1.847(8) .
Mo12 O39 1.987(7) .
Mo12 O75 2.059(7) .
Mo12 O71 2.437(8) .
Mo13 O169 1.703(7) .
Mo13 O198 1.736(8) .
Mo13 O156 1.832(8) .
Mo13 O170 2.064(7) .
Mo13 O167 2.168(7) .
Mo13 O168 2.309(8) .
Mo14 O77 1.721(9) .
Mo14 O78 1.737(8) .
Mo14 O311 1.825(7) .
Mo14 O37 2.056(7) .
Mo14 O38 2.099(7) .
Mo14 O76 2.319(8) .
Mo15 O394 1.687(9) .
Mo15 O283 1.862(11) .
Mo15 O195 1.906(7) .
Mo15 O282 1.942(9) .
Mo15 O325 2.130(11) .
Mo15 O281 2.157(9) .
Mo16 O161 1.665(8) .
Mo16 O157 1.907(8) .
Mo16 O163 1.936(7) .
Mo16 O162 1.987(7) .
Mo16 O166 2.027(7) .
Mo16 O164 2.289(7) .
Mo17 O40 1.681(8) .
Mo17 O38 1.985(7) .
Mo17 O37 1.995(7) .
Mo17 O39 2.003(7) .
Mo17 O34 2.008(7) .
Mo17 O75 2.102(7) .
Mo17 O380 2.206(7) .
Mo18 O318 1.675(7) .
Mo18 O158 1.896(8) .
Mo18 O153 1.927(8) .
Mo18 O156 1.969(8) .
Mo18 O301 1.978(7) .
Mo18 O154 2.376(7) .
Mo19 O273 1.666(8) .
Mo19 O395 1.847(7) .
Mo19 O84 1.851(8) .
Mo19 O83 1.982(8) .
Mo19 O95 2.060(7) .
Mo19 O85 2.467(7) .
Mo20 O142 1.680(7) .
Mo20 O138 1.884(7) .
Mo20 O133 1.938(7) .
Mo20 O143 1.981(8) .
Mo20 O132 1.982(8) .
Mo20 O141 2.476(7) .
Mo21 O70 1.664(8) .
Mo21 O395 1.914(8) .
Mo21 O72 1.941(8) .
Mo21 O69 1.966(8) .
Mo21 O68 2.004(7) .
Mo21 O71 2.321(7) .
Mo22 O205 1.697(7) .
Mo22 O191 1.741(8) .
Mo22 O190 1.825(8) .
Mo22 O173 2.060(8) .
Mo22 O180 2.091(8) .
Mo22 O204 2.394(7) .
Mo23 O123 1.701(8) .
Mo23 O200 1.733(7) .
Mo23 O314 1.820(8) .
Mo23 O122 2.045(7) .
Mo23 O121 2.105(7) .
Mo23 O124 2.403(9) .
Mo24 O148 1.687(7) .
Mo24 O145 1.768(7) .
Mo24 O144 1.843(8) .
Mo24 O301 2.054(7) .
Mo24 O154 2.070(8) .
Mo24 O150 2.480(7) .
Mo25 O183 1.669(8) .
Mo25 O181 1.840(7) .
Mo25 O185 1.845(7) .
Mo25 O184 1.989(7) .
Mo25 O373 2.082(7) .
Mo25 O206 2.456(8) .
Mo26 O110 1.688(8) .
Mo26 O105 1.851(7) .
Mo26 O386 1.874(7) .
Mo26 O109 1.998(7) .
Mo26 O128 2.093(7) .
Mo26 O111 2.285(7) .
Mo27 O397 1.703(7) .
Mo27 O202 1.739(7) .
Mo27 O132 1.823(7) .
Mo27 O122 2.070(7) .
Mo27 O127 2.105(7) .
Mo27 O129 2.353(8) .
Mo28 O178 1.680(7) .
Mo28 O186 1.827(8) .
Mo28 O179 1.848(8) .
Mo28 O180 1.992(8) .
Mo28 O175 2.083(7) .
Mo28 O177 2.465(7) .
Mo29 O385 1.680(8) .
Mo29 O112 1.898(8) .
Mo29 O386 1.945(7) .
Mo29 O113 2.009(8) .
Mo29 O119 2.021(7) .
Mo29 O111 2.216(7) .
Mo30 O151 1.674(8) .
Mo30 O299 1.985(7) .
Mo30 O155 1.991(7) .
Mo30 O298 2.011(8) .
Mo30 O300 2.015(7) .
Mo30 O150 2.097(7) .
Mo30 O145 2.234(7) .
Mo31 O120 1.702(7) .
Mo31 O126 1.769(7) .
Mo31 O131 1.896(7) .
Mo31 O111 1.901(7) .
Mo31 O119 2.189(7) .
Mo31 O128 2.455(7) .
Mo32 O207 1.682(8) .
Mo32 O209 1.779(7) .
Mo32 O206 1.831(7) .
Mo32 O213 2.075(8) .
Mo32 O208 2.103(7) .
Mo33 O165 1.675(7) .
Mo33 O158 1.852(8) .
Mo33 O163 1.863(8) .
Mo33 O167 1.995(7) .
Mo33 O175 2.060(7) .
Mo33 O164 2.472(7) .
Mo34 O211 1.683(8) .
Mo34 O189 1.977(8) .
Mo34 O184 1.999(7) .
Mo34 O215 2.000(8) .
Mo34 O216 2.009(7) .
Mo34 O373 2.092(8) .
Mo34 O209 2.226(8) .
Mo35 O276 1.694(8) .
Mo35 O149 1.717(8) .
Mo35 O143 1.851(7) .
Mo35 O301 2.061(8) .
Mo35 O275 2.180(8) .
Mo35 O144 2.328(7) .
Mo36 O387 1.674(8) .
Mo36 O134 1.880(7) .
Mo36 O130 1.937(8) .
Mo36 O119 1.960(7) .
Mo36 O135 2.031(8) .
Mo36 O131 2.302(7) .
Mo37 O384 1.673(8) .
Mo37 O86 1.916(7) .
Mo37 O84 1.939(8) .
Mo37 O88 1.991(7) .
Mo37 O94 2.020(7) .
Mo37 O85 2.290(8) .
Mo38 O87 1.690(8) .
Mo38 O89 1.752(7) .
Mo38 O88 1.835(7) .
Mo38 O38 2.071(7) .
Mo38 O39 2.099(7) .
Mo38 O90 2.396(8) .
Mo39 O390 1.693(8) .
Mo39 O275 1.778(7) .
Mo39 O139 1.808(8) .
Mo39 O299 2.026(7) .
Mo39 O150 2.140(8) .
Mo39 O144 2.449(7) .
Mo40 O212 1.680(8) .
Mo40 O214 1.846(7) .
Mo40 O218 1.856(8) .
Mo40 O215 1.991(7) .
Mo40 O373 2.054(8) .
Mo40 O213 2.490(8) .
Mo41 O337 1.668(8) .
Mo41 O17 1.897(8) .
Mo41 O398 1.919(8) .
Mo41 O18 1.953(8) .
Mo41 O31 1.989(8) .
Mo41 O28 2.343(8) .
Mo42 O93 1.678(8) .
Mo42 O96 1.764(8) .
Mo42 O101 1.950(7) .
Mo42 O85 1.976(7) .
Mo42 O94 2.104(8) .
Mo42 O95 2.506(7) .
Mo43 O338 1.690(8) .
Mo43 O26 1.867(8) .
Mo43 O398 1.869(8) .
Mo43 O27 1.991(8) .
Mo43 O29 2.109(7) .
Mo43 O28 2.381(7) .
Mo44 O322 1.673(8) .
Mo44 O173 1.972(7) .
Mo44 O167 1.977(7) .
Mo44 O170 1.993(7) .
Mo44 O180 2.022(7) .
Mo44 O175 2.104(7) .
Mo44 O174 2.216(7) .
Mo45 O236 1.681(8) .
Mo45 O224 1.769(8) .
Mo45 O232 1.859(8) .
Mo45 O238 2.059(7) .
Mo45 O235 2.120(8) .
Mo45 O230 2.456(8) .
Mo46 O176 1.664(8) .
Mo46 O181 1.916(7) .
Mo46 O179 1.948(7) .
Mo46 O182 1.969(7) .
Mo46 O166 2.017(8) .
Mo46 O177 2.328(8) .
Mo47 O197 1.713(8) .
Mo47 O194 1.727(7) .
Mo47 O195 1.878(8) .
Mo47 O192 1.960(8) .
Mo47 O191 2.228(8) .
Mo47 O193 2.271(8) .
Mo48 O339 1.681(8) .
Mo48 O271 1.854(8) .
Mo48 O272 1.856(7) .
Mo48 O33 1.975(8) .
Mo48 O29 2.127(8) .
Mo48 O32 2.367(7) .
Mo49 O414 1.693(8) .
Mo49 O160 1.749(7) .
Mo49 O162 1.834(7) .
Mo49 O155 2.058(7) .
Mo49 O298 2.111(7) .
Mo49 O305 2.381(8) .
Mo50 O264 1.685(8) .
Mo50 O15 1.850(8) .
Mo50 O263 1.867(8) .
Mo50 O11 1.986(7) .
Mo50 O14 2.079(8) .
Mo50 O19 2.375(8) .
Mo51 O320 1.679(8) .
Mo51 O261 1.907(8) .
Mo51 O263 1.945(8) .
Mo51 O262 1.959(8) .
Mo51 O22 2.000(8) .
Mo51 O19 2.348(7) .
Mo52 O137 1.678(7) .
Mo52 O138 1.895(7) .
Mo52 O134 1.922(8) .
Mo52 O136 1.969(7) .
Mo52 O139 2.009(8) .
Mo52 O141 2.460(7) .
Mo53 O274 1.679(8) .
Mo53 O112 1.845(7) .
Mo53 O102 1.860(8) .
Mo53 O99 1.981(8) .
Mo53 O95 2.067(7) .
Mo53 O101 2.506(7) .
Mo54 O252 1.672(8) .
Mo54 O377 1.869(8) .
Mo54 O249 1.887(9) .
Mo54 O250 1.984(8) .
Mo54 O254 2.082(8) .
Mo54 O246 2.373(8) .
Mo55 O146 1.701(8) .
Mo55 O117 1.738(8) .
Mo55 O159 1.815(8) .
Mo55 O300 2.042(7) .
Mo55 O155 2.097(7) .
Mo55 O147 2.442(8) .
Mo56 O278 1.663(7) .
Mo56 O174 1.785(7) .
Mo56 O164 1.847(7) .
Mo56 O177 2.085(8) .
Mo56 O166 2.101(8) .
Mo56 O175 2.444(7) .
Mo57 O80 1.693(8) .
Mo57 O380 1.778(7) .
Mo57 O71 1.882(7) .
Mo57 O66 2.029(7) .
Mo57 O68 2.071(7) .
Mo58 O30 1.674(8) .
Mo58 O381 1.787(8) .
Mo58 O32 1.876(8) .
Mo58 O28 2.022(8) .
Mo58 O31 2.122(8) .
Mo58 O29 2.427(7) .
Mo59 O220 1.657(7) .
Mo59 O217 1.908(8) .
Mo59 O214 1.927(8) .
Mo59 O219 1.982(8) .
Mo59 O208 1.984(8) .
Mo59 O213 2.338(7) .
Mo60 O171 1.693(7) .
Mo60 O172 1.730(8) .
Mo60 O192 1.837(8) .
Mo60 O170 2.058(7) .
Mo60 O173 2.082(7) .
Mo60 O323 2.402(8) .
Mo61 O388 1.674(8) .
Mo61 O133 1.833(7) .
Mo61 O130 1.868(7) .
Mo61 O127 2.004(7) .
Mo61 O128 2.069(7) .
Mo61 O131 2.345(8) .
Mo62 O140 1.693(8) .
Mo62 O367 1.739(7) .
Mo62 O136 1.839(8) .
Mo62 O300 2.057(8) .
Mo62 O299 2.116(7) .
Mo62 O389 2.310(9) .
Mo63 O97 1.673(8) .
Mo63 O82 1.968(8) .
Mo63 O98 2.004(8) .
Mo63 O99 2.006(7) .
Mo63 O83 2.021(8) .
Mo63 O95 2.088(8) .
Mo63 O96 2.220(7) .
Mo64 O392 1.679(8) .
Mo64 O218 1.905(8) .
Mo64 O233 1.923(8) .
Mo64 O234 1.946(8) .
Mo64 O235 1.995(8) .
Mo64 O232 2.335(8) .
Mo65 O324 1.670(8) .
Mo65 O186 1.931(7) .
Mo65 O185 1.938(8) .
Mo65 O190 1.990(8) .
Mo65 O208 2.030(7) .
Mo65 O206 2.301(7) .
Mo66 O242 1.701(8) .
Mo66 O244 1.733(8) .
Mo66 O239 1.839(8) .
Mo66 O251 2.041(7) .
Mo66 O250 2.132(8) .
Mo66 O293 2.285(9) .
Mo67 O269 1.682(8) .
Mo67 O63 1.979(8) .
Mo67 O27 1.993(8) .
Mo67 O268 2.004(8) .
Mo67 O33 2.021(8) .
Mo67 O29 2.130(8) .
Mo67 O381 2.222(8) .
Mo68 O231 1.688(8) .
Mo68 O217 1.861(8) .
Mo68 O233 1.866(8) .
Mo68 O221 1.979(8) .
Mo68 O230 2.121(8) .
Mo68 O232 2.343(8) .
Mo69 O265 1.676(8) .
Mo69 O17 1.877(8) .
Mo69 O23 1.884(8) .
Mo69 O10 1.993(7) .
Mo69 O14 2.102(8) .
Mo69 O20 2.349(8) .
Mo70 O25 1.664(8) .
Mo70 O26 1.912(8) .
Mo70 O23 1.913(8) .
Mo70 O24 1.964(9) .
Mo70 O22 1.972(8) .
Mo70 O20 2.373(7) .
Mo71 O247 1.695(8) .
Mo71 O255 1.788(8) .
Mo71 O246 1.881(8) .
Mo71 O257 1.952(8) .
Mo71 O248 2.128(8) .
Mo71 O254 2.431(8) .
Mo72 O187 1.694(8) .
Mo72 O188 1.741(8) .
Mo72 O182 1.842(7) .
Mo72 O189 2.040(7) .
Mo72 O184 2.115(8) .
Mo72 O358 2.330(9) .
Mo73 O328 1.677(8) .
Mo73 O241 1.877(8) .
Mo73 O237 1.888(9) .
Mo73 O400 1.981(8) .
Mo73 O230 2.084(7) .
Mo73 O238 2.410(8) .
Mo74 O223 1.681(8) .
Mo74 O222 2.001(8) .
Mo74 O400 2.005(7) .
Mo74 O221 2.006(8) .
Mo74 O225 2.010(8) .
Mo74 O230 2.123(8) .
Mo74 O224 2.217(8) .
Mo75 O260 1.682(8) .
Mo75 O261 1.859(8) .
Mo75 O258 1.883(8) .
Mo75 O259 1.987(8) .
Mo75 O254 2.100(8) .
Mo75 O257 2.361(7) .
Mo76 O396 1.692(8) .
Mo76 O114 1.734(8) .
Mo76 O113 1.852(7) .
Mo76 O98 2.037(7) .
Mo76 O99 2.129(8) .
Mo76 O100 2.398(8) .
Mo77 O240 1.669(9) .
Mo77 O377 1.894(8) .
Mo77 O237 1.914(8) .
Mo77 O239 1.957(8) .
Mo77 O235 1.988(8) .
Mo77 O238 2.350(8) .
Mo78 O36 1.703(9) .
Mo78 O79 1.740(8) .
Mo78 O61 1.835(7) .
Mo78 O37 2.063(7) .
Mo78 O34 2.107(7) .
Mo78 O35 2.371(9) .
Mo79 O245 1.678(9) .
Mo79 O241 1.894(8) .
Mo79 O249 1.920(8) .
Mo79 O228 1.981(8) .
Mo79 O248 1.984(8) .
Mo79 O246 2.339(8) .
Mo80 O73 1.700(8) .
Mo80 O362 1.741(9) .
Mo80 O69 1.832(8) .
Mo80 O82 2.052(7) .
Mo80 O83 2.092(8) .
Mo80 O81 2.339(8) .
Mo81 O303 1.693(8) .
Mo81 O304 1.723(8) .
Mo81 O277 1.856(8) .
Mo81 O159 2.000(8) .
Mo81 O160 2.239(7) .
Mo81 O391 2.276(9) .
Mo82 O103 1.680(8) .
Mo82 O105 1.915(7) .
Mo82 O102 1.943(7) .
Mo82 O104 1.987(7) .
Mo82 O94 2.006(7) .
Mo82 O101 2.279(7) .
Mo83 O279 1.706(10) .
Mo83 O226 1.733(9) .
Mo83 O282 1.828(9) .
Mo83 O225 2.048(8) .
Mo83 O222 2.109(8) .
Mo83 O412 2.338(12) .
Mo84 O286 1.719(10) .
Mo84 O228 1.789(8) .
Mo84 O227 2.009(9) .
Mo84 O225 2.015(8) .
Mo84 O329 2.016(10) .
Mo84 O400 2.100(8) .
Mo85 O378 1.673(8) .
Mo85 O281 1.764(9) .
Mo85 O219 1.850(8) .
Mo85 O222 2.030(8) .
Mo85 O221 2.117(7) .
Mo85 O326 2.351(9) .
Mo86 O407 1.688(8) .
Mo86 O256 1.983(8) .
Mo86 O251 1.991(8) .
Mo86 O250 2.000(8) .
Mo86 O259 2.020(8) .
Mo86 O254 2.151(8) .
Mo86 O255 2.203(7) .
Mo87 O312 1.702(8) .
Mo87 O393 1.705(10) .
Mo87 O92 1.909(7) .
Mo87 O311 1.974(8) .
Mo87 O89 2.211(8) .
Mo87 O91 2.272(9) .
Mo88 O371 1.705(9) .
Mo88 O370 1.708(8) .
Mo88 O277 1.925(8) .
Mo88 O302 1.939(8) .
Mo88 O188 2.209(7) .
Mo88 O372 2.281(9) .
Mo89 O67 1.696(8) .
Mo89 O64 1.750(8) .
Mo89 O65 1.828(8) .
Mo89 O63 2.038(8) .
Mo89 O33 2.119(7) .
Mo89 O306 2.381(10) .
Mo90 O354 1.670(9) .
Mo90 O15 1.910(8) .
Mo90 O258 1.914(8) .
Mo90 O16 1.974(8) .
Mo90 O248 1.989(8) .
Mo90 O257 2.340(8) .
Mo91 O253 1.737(8) .
Mo91 O343 1.746(8) .
Mo91 O344 1.751(8) .
Mo91 O256 2.128(8) .
Mo91 O251 2.149(8) .
Mo91 O355 2.365(9) .
Mo92 O295 1.690(9) .
Mo92 O294 1.716(9) .
Mo92 O262 1.842(8) .
Mo92 O256 2.043(8) .
Mo92 O259 2.117(8) .
Mo92 O376 2.317(9) .
Mo93 O13 1.692(8) .
Mo93 O3 1.992(8) .
Mo93 O4 1.996(8) .
Mo93 O11 2.001(8) .
Mo93 O10 2.001(8) .
Mo93 O14 2.137(8) .
Mo93 O12 2.199(8) .
Mo94 O266 1.695(10) .
Mo94 O351 1.735(8) .
Mo94 O359 1.850(10) .
Mo94 O268 2.041(8) .
Mo94 O63 2.108(9) .
Mo94 O267 2.327(9) .
Mo95 O21 1.656(9) .
Mo95 O12 1.822(8) .
Mo95 O20 1.890(8) .
Mo95 O19 2.008(8) .
Mo95 O22 2.151(8) .
Mo95 O14 2.414(8) .
Mo96 O308 1.685(11) .
Mo96 O229 1.692(10) .
Mo96 O361 1.906(8) .
Mo96 O363 1.944(9) .
Mo96 O362 2.233(8) .
Mo96 O408 2.300(12) .
Mo97 O342 1.701(9) .
Mo97 O7 1.727(9) .
Mo97 O6 1.866(10) .
Mo97 O4 2.112(8) .
Mo97 O3 2.129(8) .
Mo97 O5 2.233(11) .
Mo98 O360 1.693(10) .
Mo98 O270 1.710(11) .
Mo98 O361 1.887(8) .
Mo98 O359 1.943(10) .
Mo98 O64 2.210(8) .
Mo98 O307 2.282(12) .
Mo99 O309 1.693(11) .
Mo99 O364 1.707(9) .
Mo99 O363 1.823(9) .
Mo99 O98 2.061(8) .
Mo99 O82 2.114(8) .
Mo99 O310 2.365(12) .
M100 O383 1.679(8) .
M100 O399 1.853(7) .
M100 O382 1.864(7) .
M100 O34 1.988(7) .
M100 O75 2.086(7) .
M100 O66 2.490(7) .
Ce1 O196 2.440(8) .
Ce1 O203 2.489(8) .
Ce1 O202 2.519(7) .
Ce1 O200 2.523(7) .
Ce1 O199 2.541(8) .
Ce1 O321 2.542(7) .
Ce1 O194 2.560(7) 2_567
Ce1 O201 2.597(7) .
Ce1 O198 2.646(8) .
Ce2 O115 2.435(10) .
Ce2 O117 2.474(8) .
Ce2 O365 2.481(9) .
Ce2 O367 2.501(7) .
Ce2 O366 2.538(11) .
Ce2 O368 2.538(9) .
Ce2 O369 2.565(10) .
Ce2 O118 2.589(8) .
Ce2 O114 2.616(8) .
Ce3 O294 2.447(9) .
Ce3 O343 2.501(8) .
Ce3 O347 2.504(11) .
Ce3 O345 2.506(9) .
Ce3 O351 2.514(9) .
Ce3 O346 2.516(12) .
Ce3 O349 2.529(10) .
Ce3 O348 2.561(10) .
Ce3 O350 2.572(11) .
Ce4 O342 2.450(9) .
Ce4 O286 2.464(10) .
Ce4 O406 2.493(8) .
Ce4 O285 2.515(13) .
Ce4 O226 2.517(9) .
Ce4 O330 2.526(12) .
Ce4 O284 2.531(13) .
Ce4 O332 2.533(11) .
Ce4 O331 2.570(12) .
Ce5 O344 2.439(8) .
Ce5 O287 2.473(8) .
Ce5 O356 2.504(11) .
Ce5 O244 2.512(9) .
Ce5 O291 2.512(12) .
Ce5 O292 2.545(10) .
Ce5 O243 2.553(11) .
Ce5 O357 2.564(9) .
Ce5 O420 2.605(10) .
Ce6 O280 2.410(14) .
Ce6 O7 2.421(9) .
Ce6 O79 2.447(8) .
Ce6 O341 2.465(16) .
Ce6 O78 2.499(8) .
Ce6 O333 2.51(2) .
Ce6 O336 2.536(8) .
Ce6 O335 2.552(18) .
Ce6 O334 2.710(11) .
Ce7 O402 2.488(14) .
Ce7 O413 2.499(15) .
Ce7 O411 2.520(13) .
Ce7 O558 2.527(13) .
Ce7 O405 2.543(13) .
Ce7 O410 2.545(10) .
Ce7 O409 2.548(14) .
Ce7 O403 2.559(12) .
Ce7 O404 2.626(11) .
K1 O620 2.61(4) .
K1 O549 3.22(3) .
O194 Ce1 2.560(7) 2_567
O436 O552 1.33(4) .
O539 O612 0.77(4) .
O550 O565 1.21(5) .
